data_7021699
loop_
_publ_author_name
'Lemus, Luis'
'Guerrero, Juan'
'Costamagna, Juan'
'Lorca, Romina'
'Jara, Danilo H.'
'Ferraudi, Guillermo'
'Oliver, Allen'
'Lappin, A. Graham'

_publ_section_title
;
 Resolution and characterization of helicate dimer and trimer complexes of
 1,3-bis(9-methyl-1,10-phenanthrolin-2-yl)propane with copper(i).
;
_journal_issue 32
_journal_name_full 'Dalton transactions (Cambridge, England : 2003)'
_journal_page_first 11426
_journal_page_last 11435
_journal_paper_doi 10.1039/c3dt50971k
_journal_volume 42
_journal_year 2013
_chemical_absolute_configuration ad
_chemical_formula_moiety 'C87 H72 Cu3 N12, 3(C18 H12 As O6), 3(H2 O)'
_chemical_formula_sum 'C141 H114 As3 Cu3 N12 O21'
_chemical_formula_weight 2727.81
_chemical_name_systematic
;
 ?
;
_space_group_crystal_system monoclinic
_space_group_IT_number 4
_space_group_name_Hall 'P 2yb'
_space_group_name_H-M_alt 'P 1 21 1'
_symmetry_space_group_name_Hall 'P 2yb'
_symmetry_space_group_name_H-M 'P 1 21 1'
_atom_sites_solution_hydrogens geom
_atom_sites_solution_primary direct
_atom_sites_solution_secondary difmap
_audit_creation_method SHELXL-2012
_cell_angle_alpha 90
_cell_angle_beta 98.473(2)
_cell_angle_gamma 90
_cell_formula_units_Z 6
_cell_length_a 20.9348(6)
_cell_length_b 17.0379(5)
_cell_length_c 58.1561(17)
_cell_measurement_reflns_used 9921
_cell_measurement_temperature 120(2)
_cell_measurement_theta_max 17.02
_cell_measurement_theta_min 1.30
_cell_volume 20517.0(10)
_computing_cell_refinement 'Bruker SAINT v7.68A'
_computing_data_collection 'Bruker APEX-II v2010-7'
_computing_data_reduction 'Bruker SAINT v7.68A'
_computing_molecular_graphics 'XP (Sheldrick, 2008)'
_computing_publication_material 'CIFTab (Sheldrick, 2012)'
_computing_structure_refinement 'SHELXL-2012 (Sheldrick, 2012)'
_computing_structure_solution 'SHELXS-97 (Sheldrick, 2008)'
_diffrn_ambient_temperature 120(2)
_diffrn_detector_area_resol_mean 8.33
_diffrn_measured_fraction_theta_full 0.585
_diffrn_measured_fraction_theta_max 0.989
_diffrn_measurement_device_type 'Bruker Kappa X8-APEX-II'
_diffrn_measurement_method 'combination of \w and \f-scans '
_diffrn_radiation_monochromator graphite
_diffrn_radiation_source 'fine-focus sealed tube'
_diffrn_radiation_type MoK\a
_diffrn_radiation_wavelength 0.71073
_diffrn_reflns_av_R_equivalents 0.1126
_diffrn_reflns_av_unetI/netI 0.1569
_diffrn_reflns_Laue_measured_fraction_full 0.585
_diffrn_reflns_Laue_measured_fraction_max 0.989
_diffrn_reflns_limit_h_max 20
_diffrn_reflns_limit_h_min -20
_diffrn_reflns_limit_k_max 17
_diffrn_reflns_limit_k_min -17
_diffrn_reflns_limit_l_max 58
_diffrn_reflns_limit_l_min -56
_diffrn_reflns_number 137432
_diffrn_reflns_point_group_measured_fraction_full 0.578
_diffrn_reflns_point_group_measured_fraction_max 0.984
_diffrn_reflns_theta_full 25.242
_diffrn_reflns_theta_max 20.926
_diffrn_reflns_theta_min 0.983
_exptl_absorpt_coefficient_mu 1.252
_exptl_absorpt_correction_T_max 0.7446
_exptl_absorpt_correction_T_min 0.5909
_exptl_absorpt_correction_type multi-scan
_exptl_absorpt_process_details 'SADABS, Sheldrick, 2008'
_exptl_crystal_colour 'dark red'
_exptl_crystal_density_diffrn 1.325
_exptl_crystal_description rod
_exptl_crystal_F_000 8388
_exptl_crystal_size_max 0.29
_exptl_crystal_size_mid 0.17
_exptl_crystal_size_min 0.09
_refine_diff_density_max 1.278
_refine_diff_density_min -0.895
_refine_diff_density_rms 0.149
_refine_ls_abs_structure_details
;
 Refined as an inversion twin.
;
_refine_ls_abs_structure_Flack 0.14(2)
_refine_ls_extinction_method none
_refine_ls_goodness_of_fit_ref 1.014
_refine_ls_hydrogen_treatment constr
_refine_ls_matrix_type full
_refine_ls_number_parameters 1496
_refine_ls_number_reflns 42913
_refine_ls_number_restraints 40
_refine_ls_restrained_S_all 1.014
_refine_ls_R_factor_all 0.1589
_refine_ls_R_factor_gt 0.1193
_refine_ls_shift/su_max 0.018
_refine_ls_shift/su_mean 0.001
_refine_ls_structure_factor_coef Fsqd
_refine_ls_weighting_details
;
 w=1/[\s^2^(Fo^2^)+(0.1381P)^2^+257.6131P]
 where P=(Fo^2^+2Fc^2^)/3
;
_refine_ls_weighting_scheme calc
_refine_ls_wR_factor_gt 0.2793
_refine_ls_wR_factor_ref 0.3022
_reflns_Friedel_coverage 0.907
_reflns_Friedel_fraction_full 0.570
_reflns_Friedel_fraction_max 0.979
_reflns_number_gt 28437
_reflns_number_total 42913
_reflns_threshold_expression 'I > 2\s(I)'
_cod_data_source_file c3dt50971k.txt
_cod_data_source_block nd1024
_cod_database_code 7021699
_shelx_space_group_comment
;
The symmetry employed for this shelxl refinement is uniquely defined
by the following loop, which should always be used as a source of
symmetry information in preference to the above space-group names.
They are only intended as comments.
;
_shelxl_version_number 2012-9

loop_
_space_group_symop_operation_xyz
'x, y, z'
'-x, y+1/2, -z'

loop_
_atom_site_label
_atom_site_type_symbol
_atom_site_fract_x
_atom_site_fract_y
_atom_site_fract_z
_atom_site_U_iso_or_equiv
_atom_site_adp_type
_atom_site_occupancy
_atom_site_site_symmetry_order
_atom_site_calc_flag
_atom_site_refinement_flags_posn
_atom_site_refinement_flags_adp
Cu1_1 Cu 0.39973(16) 0.9382(2) 0.83820(6) 0.0354(9) Uani 1 1 d . .
Cu2_1 Cu 0.13865(16) 0.9563(2) 0.73400(6) 0.0353(9) Uani 1 1 d . .
Cu3_1 Cu 0.48660(18) 0.9526(2) 0.71974(7) 0.0405(10) Uani 1 1 d . .
N1_1 N 0.4721(8) 0.8607(9) 0.8437(3) 0.044(7) Uiso 1 1 d G .
C2_1 C 0.5353(9) 0.8729(9) 0.8543(3) 0.043(9) Uiso 1 1 d G .
C3_1 C 0.5803(7) 0.8126(11) 0.8551(3) 0.051(9) Uiso 1 1 d G .
H3A_1 H 0.6235 0.8209 0.8624 0.061 Uiso 1 1 calc R U
C4_1 C 0.5622(8) 0.7401(10) 0.8453(4) 0.049(9) Uiso 1 1 d G .
H4A_1 H 0.5929 0.6989 0.8458 0.059 Uiso 1 1 calc R U
C5_1 C 0.4990(9) 0.7279(9) 0.8347(3) 0.040(8) Uiso 1 1 d G .
C6_1 C 0.4540(7) 0.7882(11) 0.8339(3) 0.048(9) Uiso 1 1 d G .
N2_1 N 0.3560(8) 0.8436(8) 0.8203(3) 0.039(6) Uiso 1 1 d G .
C10_1 C 0.3969(6) 0.7790(10) 0.8212(3) 0.043(8) Uiso 1 1 d G .
C9_1 C 0.3761(7) 0.7106(9) 0.8094(3) 0.024(7) Uiso 1 1 d G .
C11_1 C 0.3145(8) 0.7067(8) 0.7967(3) 0.038(8) Uiso 1 1 d G .
H11A_1 H 0.3003 0.6599 0.7886 0.046 Uiso 1 1 calc R U
C12_1 C 0.2737(6) 0.7713(10) 0.7958(3) 0.038(8) Uiso 1 1 d G .
H12A_1 H 0.2316 0.7686 0.7871 0.045 Uiso 1 1 calc R U
C13_1 C 0.2944(7) 0.8397(9) 0.8076(3) 0.039(8) Uiso 1 1 d G .
N3_1 N 0.1752(7) 1.0610(7) 0.7448(3) 0.017(5) Uiso 1 1 d G .
C17_1 C 0.2021(8) 1.0860(8) 0.7668(2) 0.023(7) Uiso 1 1 d G .
C18_1 C 0.2245(8) 1.1626(9) 0.7702(2) 0.034(8) Uiso 1 1 d G .
H18A_1 H 0.2428 1.1797 0.7853 0.041 Uiso 1 1 calc R U
C19_1 C 0.2199(9) 1.2141(7) 0.7515(3) 0.044(9) Uiso 1 1 d G .
H19A_1 H 0.2352 1.2665 0.7538 0.053 Uiso 1 1 calc R U
C20_1 C 0.1930(9) 1.1891(8) 0.7294(3) 0.022(7) Uiso 1 1 d G .
C21_1 C 0.1707(8) 1.1126(9) 0.7261(2) 0.039(8) Uiso 1 1 d G .
N4_1 N 0.1194(8) 1.0120(9) 0.7034(3) 0.033(6) Uiso 1 1 d G .
C25_1 C 0.1420(8) 1.0888(10) 0.7050(3) 0.024(7) Uiso 1 1 d G .
C24_1 C 0.1326(10) 1.1375(8) 0.6856(3) 0.045(9) Uiso 1 1 d G .
C26_1 C 0.1006(10) 1.1094(11) 0.6646(3) 0.061(10) Uiso 1 1 d G .
H26A_1 H 0.0942 1.1426 0.6513 0.074 Uiso 1 1 calc R U
C27_1 C 0.0780(10) 1.0326(12) 0.6630(2) 0.057(10) Uiso 1 1 d G .
H27A_1 H 0.0561 1.0134 0.6486 0.068 Uiso 1 1 calc R U
C28_1 C 0.0874(9) 0.9839(9) 0.6823(3) 0.047(8) Uiso 1 1 d G .
N5_1 N 0.0859(7) 0.8981(8) 0.7545(3) 0.030(6) Uiso 1 1 d G .
C31_1 C 0.0398(9) 0.9287(8) 0.7669(3) 0.050(9) Uiso 1 1 d G .
C32_1 C 0.0145(8) 0.8823(11) 0.7831(3) 0.063(11) Uiso 1 1 d G .
H32A_1 H -0.0170 0.9032 0.7915 0.076 Uiso 1 1 calc R U
C33_1 C 0.0354(9) 0.8053(10) 0.7868(3) 0.049(9) Uiso 1 1 d G .
H33A_1 H 0.0181 0.7736 0.7978 0.058 Uiso 1 1 calc R U
C34_1 C 0.0816(9) 0.7747(7) 0.7744(3) 0.054(9) Uiso 1 1 d DG .
C35_1 C 0.1068(7) 0.8211(9) 0.7583(3) 0.014(6) Uiso 1 1 d G .
N6_1 N 0.1811(9) 0.8470(8) 0.7327(3) 0.042(7) Uiso 1 1 d G .
C39_1 C 0.1516(8) 0.7944(11) 0.7461(3) 0.036(8) Uiso 1 1 d G .
C38_1 C 0.1699(10) 0.7159(10) 0.7470(3) 0.056(10) Uiso 1 1 d DG .
C40_1 C 0.2177(10) 0.6900(9) 0.7346(4) 0.085(13) Uiso 1 1 d G .
H40A_1 H 0.2301 0.6363 0.7353 0.102 Uiso 1 1 calc R U
C41_1 C 0.2472(9) 0.7426(12) 0.7212(4) 0.065(11) Uiso 1 1 d G .
H41A_1 H 0.2799 0.7249 0.7127 0.078 Uiso 1 1 calc R U
C42_1 C 0.2289(9) 0.8211(11) 0.7203(3) 0.056(10) Uiso 1 1 d G .
N7_1 N 0.4361(7) 1.0504(8) 0.7224(3) 0.025(6) Uiso 1 1 d G .
C46_1 C 0.3708(7) 1.0624(10) 0.7148(3) 0.027(7) Uiso 1 1 d G .
C47_1 C 0.3430(7) 1.1351(12) 0.7179(4) 0.095(14) Uiso 1 1 d G .
H47A_1 H 0.2984 1.1433 0.7127 0.114 Uiso 1 1 calc R U
C48_1 C 0.3807(10) 1.1958(9) 0.7286(4) 0.068(11) Uiso 1 1 d G .
H48A_1 H 0.3618 1.2455 0.7307 0.082 Uiso 1 1 calc R U
C49_1 C 0.4461(9) 1.1838(10) 0.7362(4) 0.071(11) Uiso 1 1 d DG .
C50_1 C 0.4738(6) 1.1111(11) 0.7331(3) 0.049(9) Uiso 1 1 d G .
N8_1 N 0.5572(11) 1.0189(12) 0.7348(4) 0.067(9) Uiso 1 1 d G .
C54_1 C 0.5361(8) 1.0947(14) 0.7384(4) 0.059(10) Uiso 1 1 d G .
C53_1 C 0.5795(12) 1.1507(11) 0.7486(5) 0.120(18) Uiso 1 1 d DG .
C55_1 C 0.6441(10) 1.1311(15) 0.7551(5) 0.088(14) Uiso 1 1 d G .
H55A_1 H 0.6738 1.1694 0.7621 0.106 Uiso 1 1 calc R U
C56_1 C 0.6652(9) 1.0554(17) 0.7515(5) 0.110(16) Uiso 1 1 d G .
H56A_1 H 0.7093 1.0419 0.7560 0.132 Uiso 1 1 calc R U
C57_1 C 0.6217(12) 0.9993(12) 0.7413(5) 0.106(16) Uiso 1 1 d G .
N9_1 N 0.4643(10) 0.8916(13) 0.6894(3) 0.065(9) Uiso 1 1 d G .
C60_1 C 0.4602(11) 0.9211(11) 0.6670(4) 0.101(15) Uiso 1 1 d G .
C61_1 C 0.4303(11) 0.8774(13) 0.6483(3) 0.060(10) Uiso 1 1 d G .
H61A_1 H 0.4276 0.8976 0.6329 0.072 Uiso 1 1 calc R U
C62_1 C 0.4045(10) 0.8041(13) 0.6520(3) 0.054(10) Uiso 1 1 d G .
H62A_1 H 0.3841 0.7742 0.6392 0.065 Uiso 1 1 calc R U
C63_1 C 0.4086(11) 0.7746(10) 0.6744(4) 0.054(9) Uiso 1 1 d G .
C64_1 C 0.4384(11) 0.8183(13) 0.6932(3) 0.069(11) Uiso 1 1 d G .
N10_1 N 0.4651(8) 0.8465(9) 0.7337(3) 0.033(6) Uiso 1 1 d G .
C68_1 C 0.4400(10) 0.7933(12) 0.7166(2) 0.050(9) Uiso 1 1 d G .
C67_1 C 0.4193(11) 0.7198(11) 0.7228(3) 0.067(11) Uiso 1 1 d G .
C69_1 C 0.4239(10) 0.6995(9) 0.7461(4) 0.053(9) Uiso 1 1 d G .
H69A_1 H 0.4098 0.6492 0.7504 0.064 Uiso 1 1 calc R U
C70_1 C 0.4491(11) 0.7526(12) 0.7632(3) 0.067(11) Uiso 1 1 d G .
H70A_1 H 0.4522 0.7387 0.7792 0.080 Uiso 1 1 calc R U
C71_1 C 0.4697(9) 0.8261(11) 0.7570(3) 0.048(9) Uiso 1 1 d G .
N11_1 N 0.4019(8) 1.0416(8) 0.8219(3) 0.027(6) Uiso 1 1 d G .
C75_1 C 0.4336(7) 1.0609(9) 0.8033(3) 0.027(7) Uiso 1 1 d G .
C76_1 C 0.4235(9) 1.1338(10) 0.7927(3) 0.038(8) Uiso 1 1 d G .
H76A_1 H 0.4451 1.1470 0.7800 0.046 Uiso 1 1 calc R U
C77_1 C 0.3819(9) 1.1875(8) 0.8007(3) 0.050(9) Uiso 1 1 d G .
H77A_1 H 0.3751 1.2373 0.7934 0.059 Uiso 1 1 calc R U
C78_1 C 0.3503(9) 1.1682(9) 0.8193(3) 0.041(8) Uiso 1 1 d G .
C79_1 C 0.3603(8) 1.0952(10) 0.8300(3) 0.043(8) Uiso 1 1 d G .
N12_1 N 0.3411(7) 0.9979(9) 0.8569(3) 0.035(6) Uiso 1 1 d G .
C83_1 C 0.3318(8) 1.0743(10) 0.8486(3) 0.021(7) Uiso 1 1 d G .
C82_1 C 0.2890(8) 1.1237(8) 0.8577(3) 0.045(9) Uiso 1 1 d G .
C84_1 C 0.2554(7) 1.0967(9) 0.8751(3) 0.024(7) Uiso 1 1 d G .
H84A_1 H 0.2262 1.1305 0.8813 0.028 Uiso 1 1 calc R U
C85_1 C 0.2647(8) 1.0203(10) 0.8833(3) 0.041(8) Uiso 1 1 d G .
H85A_1 H 0.2417 1.0019 0.8952 0.049 Uiso 1 1 calc R U
C86_1 C 0.3075(9) 0.9710(8) 0.8742(3) 0.050(9) Uiso 1 1 d G .
C1_1 C 0.5506(13) 0.9560(16) 0.8628(5) 0.033(7) Uiso 1 1 d . .
H1A_1 H 0.5111 0.9877 0.8604 0.049 Uiso 1 1 calc R U
H1B_1 H 0.5826 0.9791 0.8541 0.049 Uiso 1 1 calc R U
H1C_1 H 0.5681 0.9550 0.8794 0.049 Uiso 1 1 calc R U
C7_1 C 0.4823(16) 0.655(2) 0.8245(6) 0.052(9) Uiso 1 1 d . .
H7A_1 H 0.5131 0.6139 0.8256 0.063 Uiso 1 1 calc R U
C8_1 C 0.4157(16) 0.643(2) 0.8118(6) 0.056(10) Uiso 1 1 d . .
H8A_1 H 0.4010 0.5931 0.8057 0.067 Uiso 1 1 calc R U
C14_1 C 0.2505(15) 0.9055(18) 0.8060(6) 0.049(9) Uiso 1 1 d . .
H14A_1 H 0.2581 0.9348 0.8209 0.059 Uiso 1 1 calc R U
H14B_1 H 0.2058 0.8851 0.8042 0.059 Uiso 1 1 calc R U
C15_1 C 0.2566(13) 0.9658(17) 0.7850(5) 0.040(8) Uiso 1 1 d . .
H15A_1 H 0.3001 0.9899 0.7870 0.048 Uiso 1 1 calc R U
H15B_1 H 0.2494 0.9380 0.7699 0.048 Uiso 1 1 calc R U
C16_1 C 0.2047(14) 1.0291(17) 0.7859(5) 0.037(8) Uiso 1 1 d . .
H16A_1 H 0.1620 1.0034 0.7851 0.045 Uiso 1 1 calc R U
H16B_1 H 0.2136 1.0573 0.8009 0.045 Uiso 1 1 calc R U
C22_1 C 0.1792(12) 1.2436(17) 0.7093(5) 0.028(7) Uiso 1 1 d . .
H22A_1 H 0.1882 1.2981 0.7113 0.034 Uiso 1 1 calc R U
C23_1 C 0.1558(15) 1.218(2) 0.6900(6) 0.054(10) Uiso 1 1 d . .
H23A_1 H 0.1528 1.2530 0.6772 0.065 Uiso 1 1 calc R U
C29_1 C 0.0598(17) 0.905(2) 0.6830(6) 0.064(10) Uiso 1 1 d . .
H29A_1 H 0.0396 0.8902 0.6674 0.096 Uiso 1 1 calc R U
H29B_1 H 0.0271 0.9053 0.6935 0.096 Uiso 1 1 calc R U
H29C_1 H 0.0940 0.8679 0.6887 0.096 Uiso 1 1 calc R U
C30_1 C 0.0170(17) 1.012(2) 0.7599(6) 0.064(11) Uiso 1 1 d . .
H30A_1 H -0.0161 1.0281 0.7692 0.096 Uiso 1 1 calc R U
H30B_1 H -0.0012 1.0123 0.7433 0.096 Uiso 1 1 calc R U
H30C_1 H 0.0537 1.0479 0.7626 0.096 Uiso 1 1 calc R U
C37_1 C 0.1417(13) 0.6662(9) 0.7616(5) 0.059(10) Uiso 1 1 d D .
H37A_1 H 0.1513 0.6116 0.7619 0.071 Uiso 1 1 calc R U
C36_1 C 0.0997(14) 0.6961(9) 0.7758(5) 0.076(12) Uiso 1 1 d D .
H36A_1 H 0.0833 0.6626 0.7866 0.091 Uiso 1 1 calc R U
C43_1 C 0.2571(15) 0.8853(18) 0.7058(5) 0.048(9) Uiso 1 1 d . .
H43A_1 H 0.2813 0.8590 0.6945 0.057 Uiso 1 1 calc R U
H43B_1 H 0.2206 0.9137 0.6966 0.057 Uiso 1 1 calc R U
C44_1 C 0.3015(19) 0.946(3) 0.7192(7) 0.085(13) Uiso 1 1 d . .
H44A_1 H 0.2766 0.9770 0.7291 0.102 Uiso 1 1 calc R U
H44B_1 H 0.3363 0.9179 0.7295 0.102 Uiso 1 1 calc R U
C45_1 C 0.3310(15) 0.9990(19) 0.7033(5) 0.050(9) Uiso 1 1 d . .
H45A_1 H 0.3581 0.9672 0.6942 0.060 Uiso 1 1 calc R U
H45B_1 H 0.2959 1.0225 0.6922 0.060 Uiso 1 1 calc R U
C51_1 C 0.4885(9) 1.2388(14) 0.7477(7) 0.101(15) Uiso 1 1 d D .
H51A_1 H 0.4720 1.2865 0.7529 0.121 Uiso 1 1 calc R U
C52_1 C 0.5544(9) 1.2248(12) 0.7516(8) 0.13(2) Uiso 1 1 d D .
H52A_1 H 0.5830 1.2668 0.7565 0.157 Uiso 1 1 calc R U
C58_1 C 0.6429(19) 0.915(2) 0.7378(7) 0.083(13) Uiso 1 1 d . .
H58A_1 H 0.6896 0.9099 0.7427 0.124 Uiso 1 1 calc R U
H58B_1 H 0.6325 0.9006 0.7213 0.124 Uiso 1 1 calc R U
H58C_1 H 0.6203 0.8790 0.7471 0.124 Uiso 1 1 calc R U
C59_1 C 0.4899(18) 1.002(2) 0.6640(6) 0.073(12) Uiso 1 1 d . .
H59A_1 H 0.4831 1.0169 0.6475 0.110 Uiso 1 1 calc R U
H59B_1 H 0.5363 1.0008 0.6697 0.110 Uiso 1 1 calc R U
H59C_1 H 0.4692 1.0414 0.6729 0.110 Uiso 1 1 calc R U
C65_1 C 0.3827(16) 0.694(2) 0.6823(6) 0.057(10) Uiso 1 1 d . .
H65A_1 H 0.3596 0.6604 0.6708 0.068 Uiso 1 1 calc R U
C66_1 C 0.3918(14) 0.6701(19) 0.7040(5) 0.042(8) Uiso 1 1 d . .
H66A_1 H 0.3797 0.6181 0.7074 0.051 Uiso 1 1 calc R U
C72_1 C 0.4987(15) 0.8805(18) 0.7752(5) 0.044(9) Uiso 1 1 d . .
H72A_1 H 0.5379 0.9044 0.7705 0.053 Uiso 1 1 calc R U
H72B_1 H 0.5117 0.8511 0.7898 0.053 Uiso 1 1 calc R U
C73_1 C 0.4509(13) 0.9452(18) 0.7793(5) 0.041(8) Uiso 1 1 d . .
H73A_1 H 0.4371 0.9738 0.7646 0.049 Uiso 1 1 calc R U
H73B_1 H 0.4122 0.9214 0.7844 0.049 Uiso 1 1 calc R U
C74_1 C 0.4805(14) 1.0001(17) 0.7970(5) 0.041(8) Uiso 1 1 d . .
H74A_1 H 0.5170 1.0270 0.7913 0.049 Uiso 1 1 calc R U
H74B_1 H 0.4981 0.9704 0.8112 0.049 Uiso 1 1 calc R U
C80_1 C 0.2976(16) 1.222(2) 0.8299(6) 0.055(10) Uiso 1 1 d . .
H80A_1 H 0.2844 1.2703 0.8227 0.067 Uiso 1 1 calc R U
C81_1 C 0.2729(15) 1.1987(19) 0.8483(6) 0.048(9) Uiso 1 1 d . .
H81A_1 H 0.2445 1.2320 0.8551 0.058 Uiso 1 1 calc R U
C87_1 C 0.3148(15) 0.8905(17) 0.8823(5) 0.045(9) Uiso 1 1 d . .
H87A_1 H 0.2867 0.8811 0.8941 0.068 Uiso 1 1 calc R U
H87B_1 H 0.3599 0.8812 0.8891 0.068 Uiso 1 1 calc R U
H87C_1 H 0.3029 0.8547 0.8692 0.068 Uiso 1 1 calc R U
Cu4_2 Cu 0.16153(15) 0.9836(2) 0.36466(6) 0.0350(9) Uani 1 1 d . .
Cu5_2 Cu 0.38234(16) 0.9853(2) 0.47791(6) 0.0348(9) Uani 1 1 d . .
Cu6_2 Cu 0.52298(16) 0.9814(2) 0.36877(6) 0.0326(9) Uani 1 1 d . .
N1A_2 N 0.1577(9) 1.0418(10) 0.3339(3) 0.033(6) Uiso 1 1 d G .
C2A_2 C 0.1434(9) 1.0126(8) 0.3114(3) 0.054(10) Uiso 1 1 d G .
C3A_2 C 0.1483(10) 1.0610(11) 0.2926(2) 0.036(8) Uiso 1 1 d G .
H3AA_2 H 0.1385 1.0411 0.2772 0.043 Uiso 1 1 calc R U
C4A_2 C 0.1677(10) 1.1387(11) 0.2961(3) 0.050(9) Uiso 1 1 d G .
H4AA_2 H 0.1710 1.1718 0.2832 0.060 Uiso 1 1 calc R U
C5A_2 C 0.1820(10) 1.1679(8) 0.3186(4) 0.053(9) Uiso 1 1 d G .
C6A_2 C 0.1771(10) 1.1195(11) 0.3375(3) 0.057(10) Uiso 1 1 d G .
N2A_2 N 0.1931(8) 1.0906(8) 0.3777(3) 0.030(6) Uiso 1 1 d G .
C10A_2 C 0.1961(9) 1.1445(11) 0.3599(2) 0.051(9) Uiso 1 1 d G .
C9A_2 C 0.2172(11) 1.2206(10) 0.3652(3) 0.043(9) Uiso 1 1 d G .
C11A_2 C 0.2353(10) 1.2428(8) 0.3883(4) 0.081(13) Uiso 1 1 d G .
H11B_2 H 0.2497 1.2948 0.3919 0.097 Uiso 1 1 calc R U
C12A_2 C 0.2322(10) 1.1889(11) 0.4060(3) 0.040(8) Uiso 1 1 d G .
H12B_2 H 0.2446 1.2040 0.4218 0.048 Uiso 1 1 calc R U
C13A_2 C 0.2111(9) 1.1128(10) 0.4007(3) 0.039(8) Uiso 1 1 d G .
N3A_2 N 0.3466(7) 0.8852(7) 0.4611(3) 0.024(5) Uiso 1 1 d G .
C17A_2 C 0.2857(6) 0.8711(8) 0.4488(3) 0.026(7) Uiso 1 1 d G .
C18A_2 C 0.2693(6) 0.7963(10) 0.4404(3) 0.041(8) Uiso 1 1 d G .
H18B_2 H 0.2277 0.7866 0.4319 0.049 Uiso 1 1 calc R U
C19A_2 C 0.3140(8) 0.7356(7) 0.4443(3) 0.061(10) Uiso 1 1 d G .
H19B_2 H 0.3028 0.6844 0.4386 0.074 Uiso 1 1 calc R U
C20A_2 C 0.3749(7) 0.7497(8) 0.4567(3) 0.035(8) Uiso 1 1 d DG .
C21A_2 C 0.3912(5) 0.8245(9) 0.4651(3) 0.024(7) Uiso 1 1 d G .
N4A_2 N 0.4595(6) 0.9155(8) 0.4865(3) 0.033(6) Uiso 1 1 d G .
C25A_2 C 0.4472(6) 0.8397(10) 0.4781(3) 0.037(8) Uiso 1 1 d G .
C24A_2 C 0.4960(8) 0.7837(8) 0.4810(3) 0.057(10) Uiso 1 1 d DG .
C26A_2 C 0.5572(7) 0.8035(9) 0.4922(3) 0.045(9) Uiso 1 1 d G .
H26B_2 H 0.5905 0.7652 0.4942 0.054 Uiso 1 1 calc R U
C27A_2 C 0.5695(6) 0.8793(10) 0.5006(3) 0.046(9) Uiso 1 1 d G .
H27B_2 H 0.6113 0.8928 0.5082 0.055 Uiso 1 1 calc R U
C28A_2 C 0.5207(8) 0.9353(7) 0.4977(3) 0.028(7) Uiso 1 1 d G .
N5A_2 N 0.3145(8) 1.0396(10) 0.4931(3) 0.037(6) Uiso 1 1 d G .
C31A_2 C 0.2761(10) 1.0075(9) 0.5083(3) 0.040(8) Uiso 1 1 d G .
C32A_2 C 0.2314(10) 1.0542(14) 0.5174(4) 0.081(13) Uiso 1 1 d G .
H32B_2 H 0.2052 1.0323 0.5277 0.098 Uiso 1 1 calc R U
C33A_2 C 0.2252(10) 1.1330(13) 0.5113(4) 0.104(16) Uiso 1 1 d G .
H33B_2 H 0.1946 1.1649 0.5175 0.125 Uiso 1 1 calc R U
C34A_2 C 0.2636(11) 1.1651(9) 0.4961(4) 0.047(9) Uiso 1 1 d G .
C35A_2 C 0.3083(9) 1.1184(10) 0.4870(3) 0.044(9) Uiso 1 1 d G .
N6A_2 N 0.3900(7) 1.0958(7) 0.4642(3) 0.030(6) Uiso 1 1 d G .
C39A_2 C 0.3430(7) 1.1441(10) 0.4712(3) 0.017(6) Uiso 1 1 d G .
C38A_2 C 0.3350(8) 1.2202(9) 0.4627(3) 0.058(10) Uiso 1 1 d G .
C40A_2 C 0.3740(9) 1.2480(8) 0.4471(3) 0.046(9) Uiso 1 1 d G .
H40B_2 H 0.3685 1.3000 0.4412 0.055 Uiso 1 1 calc R U
C41A_2 C 0.4210(8) 1.1997(10) 0.4400(3) 0.034(8) Uiso 1 1 d G .
H41B_2 H 0.4477 1.2187 0.4293 0.041 Uiso 1 1 calc R U
C42A_2 C 0.4290(7) 1.1236(9) 0.4486(3) 0.035(8) Uiso 1 1 d G .
N7A_2 N 0.4970(8) 0.8847(7) 0.3862(3) 0.034(6) Uiso 1 1 d G .
C46A_2 C 0.4939(9) 0.8745(9) 0.4097(2) 0.028(7) Uiso 1 1 d G .
C47A_2 C 0.4733(10) 0.8032(11) 0.4177(2) 0.059(10) Uiso 1 1 d G .
H47B_2 H 0.4712 0.7962 0.4338 0.071 Uiso 1 1 calc R U
C48A_2 C 0.4559(9) 0.7423(8) 0.4022(3) 0.047(9) Uiso 1 1 d G .
H48B_2 H 0.4418 0.6936 0.4076 0.056 Uiso 1 1 calc R U
C49A_2 C 0.4590(9) 0.7526(8) 0.3787(3) 0.029(7) Uiso 1 1 d G .
C50A_2 C 0.4795(8) 0.8238(9) 0.3707(2) 0.017(6) Uiso 1 1 d G .
N8A_2 N 0.5142(7) 0.9053(8) 0.3429(2) 0.027(6) Uiso 1 1 d G .
C54A_2 C 0.4875(8) 0.8350(9) 0.3490(2) 0.025(7) Uiso 1 1 d G .
C53A_2 C 0.4726(8) 0.7764(7) 0.3325(3) 0.025(7) Uiso 1 1 d G .
C55A_2 C 0.4845(8) 0.7882(8) 0.3098(2) 0.025(7) Uiso 1 1 d G .
H55B_2 H 0.4743 0.7481 0.2985 0.030 Uiso 1 1 calc R U
C56A_2 C 0.5112(9) 0.8585(10) 0.3037(2) 0.044(9) Uiso 1 1 d G .
H56B_2 H 0.5193 0.8665 0.2883 0.053 Uiso 1 1 calc R U
C57A_2 C 0.5260(8) 0.9171(8) 0.3203(3) 0.028(7) Uiso 1 1 d G .
N9A_2 N 0.5893(8) 1.0544(9) 0.3853(3) 0.039(7) Uiso 1 1 d G .
C60A_2 C 0.6531(8) 1.0393(9) 0.3948(3) 0.045(9) Uiso 1 1 d G .
C61A_2 C 0.6895(6) 1.0969(12) 0.4076(3) 0.056(10) Uiso 1 1 d G .
H61B_2 H 0.7330 1.0866 0.4141 0.068 Uiso 1 1 calc R U
C62A_2 C 0.6621(9) 1.1696(10) 0.4110(3) 0.049(9) Uiso 1 1 d G .
H62B_2 H 0.6870 1.2090 0.4198 0.059 Uiso 1 1 calc R U
C63A_2 C 0.5984(9) 1.1846(8) 0.4015(4) 0.066(11) Uiso 1 1 d G .
C64A_2 C 0.5620(6) 1.1270(10) 0.3887(3) 0.023(7) Uiso 1 1 d G .
N10A_2 N 0.4645(7) 1.0796(7) 0.3683(3) 0.024(6) Uiso 1 1 d G .
C68A_2 C 0.4997(6) 1.1394(9) 0.3805(3) 0.028(7) Uiso 1 1 d G .
C67A_2 C 0.4707(8) 1.2113(8) 0.3835(3) 0.029(7) Uiso 1 1 d G .
C69A_2 C 0.4063(8) 1.2234(8) 0.3742(3) 0.056(10) Uiso 1 1 d G .
H69B_2 H 0.3865 1.2726 0.3763 0.067 Uiso 1 1 calc R U
C70A_2 C 0.3711(6) 1.1637(10) 0.3620(3) 0.033(8) Uiso 1 1 d G .
H70B_2 H 0.3271 1.1719 0.3557 0.040 Uiso 1 1 calc R U
C71A_2 C 0.4002(7) 1.0917(8) 0.3591(3) 0.026(7) Uiso 1 1 d G .
N11A_2 N 0.2081(7) 0.8761(7) 0.3698(3) 0.023(5) Uiso 1 1 d G .
C75A_2 C 0.2635(7) 0.8487(9) 0.3618(3) 0.047(9) Uiso 1 1 d G .
C76A_2 C 0.2845(7) 0.7724(10) 0.3668(3) 0.034(8) Uiso 1 1 d G .
H76B_2 H 0.3224 0.7536 0.3613 0.041 Uiso 1 1 calc R U
C77A_2 C 0.2503(9) 0.7234(8) 0.3797(3) 0.040(8) Uiso 1 1 d G .
H77B_2 H 0.2647 0.6712 0.3831 0.048 Uiso 1 1 calc R U
C78A_2 C 0.1949(9) 0.7508(9) 0.3876(3) 0.077(12) Uiso 1 1 d G .
C79A_2 C 0.1739(7) 0.8272(10) 0.3827(3) 0.020(6) Uiso 1 1 d G .
N12A_2 N 0.0979(7) 0.9265(9) 0.3822(3) 0.026(5) Uiso 1 1 d G .
C83A_2 C 0.1172(7) 0.8520(9) 0.3901(3) 0.039(8) Uiso 1 1 d G .
C82A_2 C 0.0830(8) 0.8124(8) 0.4052(3) 0.023(7) Uiso 1 1 d G .
C84A_2 C 0.0294(8) 0.8474(10) 0.4125(3) 0.035(8) Uiso 1 1 d G .
H84B_2 H 0.0060 0.8204 0.4229 0.042 Uiso 1 1 calc R U
C85A_2 C 0.0101(7) 0.9220(10) 0.4046(3) 0.042(8) Uiso 1 1 d G .
H85B_2 H -0.0265 0.9459 0.4096 0.050 Uiso 1 1 calc R U
C86A_2 C 0.0443(8) 0.9615(8) 0.3895(3) 0.055(10) Uiso 1 1 d G .
C1A_2 C 0.1196(15) 0.927(2) 0.3082(6) 0.059(10) Uiso 1 1 d . .
H1AA_2 H 0.1110 0.9148 0.2915 0.088 Uiso 1 1 calc R U
H1AB_2 H 0.0799 0.9207 0.3150 0.088 Uiso 1 1 calc R U
H1AC_2 H 0.1528 0.8916 0.3159 0.088 Uiso 1 1 calc R U
C7A_2 C 0.2080(15) 1.246(2) 0.3247(6) 0.055(10) Uiso 1 1 d . .
H7AA_2 H 0.2186 1.2782 0.3125 0.065 Uiso 1 1 calc R U
C8A_2 C 0.2171(15) 1.272(2) 0.3443(6) 0.052(9) Uiso 1 1 d . .
H8AA_2 H 0.2243 1.3267 0.3464 0.062 Uiso 1 1 calc R U
C14A_2 C 0.2035(14) 1.0613(17) 0.4184(5) 0.038(8) Uiso 1 1 d . .
H14C_2 H 0.1603 1.0371 0.4147 0.046 Uiso 1 1 calc R U
H14D_2 H 0.2034 1.0926 0.4328 0.046 Uiso 1 1 calc R U
C15A_2 C 0.2546(13) 0.9925(18) 0.4243(5) 0.040(8) Uiso 1 1 d . .
H15C_2 H 0.2544 0.9596 0.4103 0.048 Uiso 1 1 calc R U
H15D_2 H 0.2982 1.0158 0.4281 0.048 Uiso 1 1 calc R U
C16A_2 C 0.2426(13) 0.9437(18) 0.4431(5) 0.038(8) Uiso 1 1 d . .
H16C_2 H 0.1973 0.9256 0.4398 0.046 Uiso 1 1 calc R U
H16D_2 H 0.2464 0.9767 0.4572 0.046 Uiso 1 1 calc R U
C22A_2 C 0.4210(7) 0.6907(8) 0.4610(4) 0.034(8) Uiso 1 1 d D .
H22B_2 H 0.4103 0.6383 0.4564 0.040 Uiso 1 1 calc R U
C23A_2 C 0.4828(8) 0.7085(9) 0.4721(5) 0.047(9) Uiso 1 1 d D .
H23B_2 H 0.5158 0.6697 0.4736 0.056 Uiso 1 1 calc R U
C29A_2 C 0.5336(13) 1.0204(16) 0.5061(5) 0.031(7) Uiso 1 1 d . .
H29D_2 H 0.5786 1.0255 0.5134 0.047 Uiso 1 1 calc R U
H29E_2 H 0.5049 1.0336 0.5174 0.047 Uiso 1 1 calc R U
H29F_2 H 0.5253 1.0562 0.4928 0.047 Uiso 1 1 calc R U
C30A_2 C 0.2785(16) 0.929(2) 0.5133(6) 0.061(10) Uiso 1 1 d . .
H30D_2 H 0.3112 0.9037 0.5053 0.091 Uiso 1 1 calc R U
H30E_2 H 0.2362 0.9052 0.5079 0.091 Uiso 1 1 calc R U
H30F_2 H 0.2896 0.9214 0.5301 0.091 Uiso 1 1 calc R U
C36A_2 C 0.2536(14) 1.2441(18) 0.4868(5) 0.041(8) Uiso 1 1 d . .
H36B_2 H 0.2220 1.2761 0.4924 0.049 Uiso 1 1 calc R U
C37A_2 C 0.2867(15) 1.274(2) 0.4708(6) 0.056(10) Uiso 1 1 d . .
H37B_2 H 0.2799 1.3261 0.4650 0.067 Uiso 1 1 calc R U
C43A_2 C 0.4839(14) 1.0657(17) 0.4435(5) 0.037(8) Uiso 1 1 d . .
H43C_2 H 0.5067 1.0448 0.4583 0.045 Uiso 1 1 calc R U
H43D_2 H 0.5157 1.0947 0.4357 0.045 Uiso 1 1 calc R U
C44A_2 C 0.4550(14) 0.9946(18) 0.4273(5) 0.041(8) Uiso 1 1 d . .
H44C_2 H 0.4230 0.9651 0.4349 0.049 Uiso 1 1 calc R U
H44D_2 H 0.4333 1.0145 0.4122 0.049 Uiso 1 1 calc R U
C45A_2 C 0.5090(15) 0.944(2) 0.4239(6) 0.053(9) Uiso 1 1 d . .
H45C_2 H 0.5306 0.9267 0.4394 0.063 Uiso 1 1 calc R U
H45D_2 H 0.5406 0.9755 0.4168 0.063 Uiso 1 1 calc R U
C51A_2 C 0.4390(12) 0.6913(16) 0.3609(5) 0.025(7) Uiso 1 1 d . .
H51B_2 H 0.4194 0.6442 0.3651 0.029 Uiso 1 1 calc R U
C52A_2 C 0.4481(13) 0.7020(17) 0.3400(5) 0.033(8) Uiso 1 1 d . .
H52B_2 H 0.4387 0.6607 0.3291 0.040 Uiso 1 1 calc R U
C58A_2 C 0.5527(15) 0.9964(18) 0.3151(5) 0.050(9) Uiso 1 1 d . .
H58D_2 H 0.5580 0.9990 0.2987 0.075 Uiso 1 1 calc R U
H58E_2 H 0.5947 1.0041 0.3248 0.075 Uiso 1 1 calc R U
H58F_2 H 0.5228 1.0375 0.3186 0.075 Uiso 1 1 calc R U
C59A_2 C 0.6767(14) 0.9596(18) 0.3910(5) 0.048(9) Uiso 1 1 d . .
H59D_2 H 0.7213 0.9543 0.3988 0.071 Uiso 1 1 calc R U
H59E_2 H 0.6751 0.9502 0.3743 0.071 Uiso 1 1 calc R U
H59F_2 H 0.6493 0.9211 0.3975 0.071 Uiso 1 1 calc R U
C65A_2 C 0.5700(13) 1.2592(17) 0.4047(5) 0.032(7) Uiso 1 1 d . .
H65B_2 H 0.5951 1.2994 0.4130 0.038 Uiso 1 1 calc R U
C66A_2 C 0.5095(15) 1.273(2) 0.3963(5) 0.048(9) Uiso 1 1 d . .
H66B_2 H 0.4909 1.3223 0.3985 0.058 Uiso 1 1 calc R U
C72A_2 C 0.3661(14) 1.0270(17) 0.3483(5) 0.039(8) Uiso 1 1 d . .
H72C_2 H 0.3969 0.9955 0.3408 0.047 Uiso 1 1 calc R U
H72D_2 H 0.3332 1.0476 0.3358 0.047 Uiso 1 1 calc R U
C73A_2 C 0.3317(11) 0.9709(14) 0.3632(4) 0.020(6) Uiso 1 1 d . .
H73C_2 H 0.3004 1.0009 0.3709 0.024 Uiso 1 1 calc R U
H73D_2 H 0.3639 0.9475 0.3754 0.024 Uiso 1 1 calc R U
C74A_2 C 0.2939(15) 0.9013(19) 0.3477(6) 0.052(9) Uiso 1 1 d . .
H74C_2 H 0.2609 0.9245 0.3357 0.062 Uiso 1 1 calc R U
H74D_2 H 0.3249 0.8718 0.3397 0.062 Uiso 1 1 calc R U
C80A_2 C 0.1564(16) 0.705(2) 0.4006(6) 0.057(10) Uiso 1 1 d . .
H80B_2 H 0.1654 0.6504 0.4015 0.068 Uiso 1 1 calc R U
C81A_2 C 0.1095(17) 0.730(2) 0.4114(7) 0.067(11) Uiso 1 1 d . .
H81B_2 H 0.0928 0.6989 0.4226 0.081 Uiso 1 1 calc R U
C87A_2 C 0.0222(14) 1.0418(17) 0.3812(5) 0.042(8) Uiso 1 1 d . .
H87D_2 H -0.0154 1.0569 0.3884 0.063 Uiso 1 1 calc R U
H87E_2 H 0.0105 1.0414 0.3643 0.063 Uiso 1 1 calc R U
H87F_2 H 0.0572 1.0796 0.3856 0.063 Uiso 1 1 calc R U
Cu7_3 Cu 0.36529(16) 0.9321(2) 0.12858(6) 0.0376(9) Uani 1 1 d . .
Cu8_3 Cu 0.38663(17) 0.9401(2) 0.00303(7) 0.0398(10) Uani 1 1 d . .
Cu9_3 Cu 0.05459(19) 0.9244(3) 0.04350(8) 0.0577(12) Uani 1 1 d . .
N1B_3 N 0.3133(7) 0.9909(9) 0.1511(3) 0.035(6) Uiso 1 1 d G .
C2B_3 C 0.2890(8) 0.9669(8) 0.1710(3) 0.040(8) Uiso 1 1 d G .
C3B_3 C 0.2525(9) 1.0184(11) 0.1823(3) 0.037(8) Uiso 1 1 d G .
H3BA_3 H 0.2359 1.0020 0.1958 0.044 Uiso 1 1 calc R U
C4B_3 C 0.2403(10) 1.0939(10) 0.1737(3) 0.093(14) Uiso 1 1 d G .
H4BA_3 H 0.2154 1.1291 0.1814 0.112 Uiso 1 1 calc R U
C5B_3 C 0.2647(10) 1.1180(8) 0.1538(3) 0.054(10) Uiso 1 1 d DG .
C6B_3 C 0.3011(8) 1.0665(10) 0.1426(2) 0.023(7) Uiso 1 1 d G .
N2B_3 N 0.3606(8) 1.0383(8) 0.1117(3) 0.044(7) Uiso 1 1 d G .
C10B_3 C 0.3229(8) 1.0906(10) 0.1223(2) 0.021(7) Uiso 1 1 d G .
C9B_3 C 0.3101(8) 1.1650(9) 0.1129(3) 0.032(7) Uiso 1 1 d DG .
C11B_3 C 0.3351(9) 1.1872(9) 0.0930(3) 0.046(9) Uiso 1 1 d G .
H11C_3 H 0.3264 1.2380 0.0866 0.056 Uiso 1 1 calc R U
C12B_3 C 0.3727(10) 1.1349(12) 0.0825(3) 0.068(11) Uiso 1 1 d G .
H12C_3 H 0.3898 1.1501 0.0689 0.081 Uiso 1 1 calc R U
C13B_3 C 0.3855(9) 1.0605(11) 0.0918(3) 0.072(12) Uiso 1 1 d G .
N3B_3 N 0.3886(7) 0.8406(7) 0.0224(3) 0.023(5) Uiso 1 1 d G .
C17B_3 C 0.4157(8) 0.8227(10) 0.0451(3) 0.038(8) Uiso 1 1 d G .
C18B_3 C 0.4105(10) 0.7471(11) 0.0536(2) 0.072(11) Uiso 1 1 d G .
H18C_3 H 0.4290 0.7349 0.0691 0.087 Uiso 1 1 calc R U
C19B_3 C 0.3782(10) 0.6895(8) 0.0395(3) 0.054(10) Uiso 1 1 d G .
H19C_3 H 0.3746 0.6378 0.0454 0.065 Uiso 1 1 calc R U
C20B_3 C 0.3511(9) 0.7074(8) 0.0169(3) 0.042(8) Uiso 1 1 d G .
C21B_3 C 0.3563(8) 0.7829(9) 0.0083(2) 0.018(6) Uiso 1 1 d G .
N4B_3 N 0.3419(8) 0.8709(10) -0.0223(3) 0.057(8) Uiso 1 1 d G .
C25B_3 C 0.3316(8) 0.7953(11) -0.0146(3) 0.027(7) Uiso 1 1 d G .
C24B_3 C 0.2892(9) 0.7454(9) -0.0282(3) 0.050(9) Uiso 1 1 d G .
C26B_3 C 0.2570(9) 0.7711(11) -0.0495(3) 0.052(9) Uiso 1 1 d G .
H26C_3 H 0.2280 0.7370 -0.0589 0.062 Uiso 1 1 calc R U
C27B_3 C 0.2674(9) 0.8467(12) -0.0572(3) 0.044(8) Uiso 1 1 d G .
H27C_3 H 0.2454 0.8643 -0.0718 0.052 Uiso 1 1 calc R U
C28B_3 C 0.3098(9) 0.8966(9) -0.0436(3) 0.051(9) Uiso 1 1 d G .
N5B_3 N 0.4645(6) 1.0091(9) 0.0098(3) 0.038(7) Uiso 1 1 d G .
C31B_3 C 0.5285(7) 0.9853(8) 0.0112(3) 0.024(6) Uiso 1 1 d G .
C32B_3 C 0.5780(5) 1.0354(10) 0.0206(3) 0.040(8) Uiso 1 1 d G .
H32C_3 H 0.6217 1.0192 0.0215 0.048 Uiso 1 1 calc R U
C33B_3 C 0.5634(7) 1.1093(10) 0.0285(4) 0.058(10) Uiso 1 1 d G .
H33C_3 H 0.5972 1.1435 0.0350 0.070 Uiso 1 1 calc R U
C34B_3 C 0.4995(8) 1.1330(8) 0.0271(4) 0.061(10) Uiso 1 1 d DG .
C35B_3 C 0.4500(6) 1.0829(10) 0.0177(3) 0.032(7) Uiso 1 1 d G .
N6B_3 N 0.3399(9) 1.0446(8) 0.0075(3) 0.053(8) Uiso 1 1 d G .
C39B_3 C 0.3864(6) 1.0988(10) 0.0168(3) 0.020(6) Uiso 1 1 d G .
C38B_3 C 0.3683(8) 1.1750(9) 0.0214(3) 0.033(8) Uiso 1 1 d DG .
C40B_3 C 0.3038(9) 1.1972(9) 0.0167(4) 0.110(17) Uiso 1 1 d G .
H40C_3 H 0.2914 1.2493 0.0198 0.132 Uiso 1 1 calc R U
C41B_3 C 0.2573(6) 1.1430(13) 0.0074(4) 0.084(13) Uiso 1 1 d G .
H41C_3 H 0.2132 1.1582 0.0042 0.101 Uiso 1 1 calc R U
C42B_3 C 0.2754(8) 1.0668(11) 0.0028(4) 0.045(9) Uiso 1 1 d G .
N7B_3 N 0.1129(8) 0.8323(9) 0.0367(3) 0.040(7) Uiso 1 1 d G .
C46B_3 C 0.1575(8) 0.8282(9) 0.0212(3) 0.024(7) Uiso 1 1 d G .
C47B_3 C 0.1933(8) 0.7601(12) 0.0198(3) 0.063(10) Uiso 1 1 d G .
H47C_3 H 0.2238 0.7572 0.0093 0.076 Uiso 1 1 calc R U
C48B_3 C 0.1844(10) 0.6961(10) 0.0339(4) 0.059(10) Uiso 1 1 d G .
H48C_3 H 0.2089 0.6496 0.0329 0.071 Uiso 1 1 calc R U
C49B_3 C 0.1398(11) 0.7003(10) 0.0493(4) 0.074(12) Uiso 1 1 d G .
C50B_3 C 0.1040(9) 0.7684(12) 0.0507(3) 0.041(8) Uiso 1 1 d G .
N8B_3 N 0.0319(10) 0.8441(11) 0.0666(3) 0.044(7) Uiso 1 1 d G .
C54B_3 C 0.0638(10) 0.7728(13) 0.0659(3) 0.069(11) Uiso 1 1 d G .
C53B_3 C 0.0584(11) 0.7159(10) 0.0826(4) 0.041(8) Uiso 1 1 d G U
C55B_3 C 0.0211(13) 0.7302(14) 0.1000(4) 0.18(2) Uiso 1 1 d G U
H55B_3 H 0.0174 0.6913 0.1114 0.214 Uiso 1 1 calc R U
C56B_3 C -0.0108(13) 0.8016(17) 0.1007(4) 0.092(14) Uiso 1 1 d G U
H56B_3 H -0.0363 0.8114 0.1127 0.111 Uiso 1 1 calc R U
C57B_3 C -0.0054(10) 0.8585(12) 0.0840(4) 0.080(13) Uiso 1 1 d G .
N9B_3 N 0.0164(11) 0.9892(12) 0.0158(4) 0.064(8) Uiso 1 1 d G .
C60B_3 C -0.0253(12) 0.9641(12) -0.0036(5) 0.092(13) Uiso 1 1 d G U
C61B_3 C -0.0369(13) 1.0118(16) -0.0232(4) 0.17(2) Uiso 1 1 d G U
H61B_3 H -0.0654 0.9947 -0.0365 0.201 Uiso 1 1 calc R U
C62B_3 C -0.0070(12) 1.0846(14) -0.0233(3) 0.073(11) Uiso 1 1 d G U
H62B_3 H -0.0149 1.1172 -0.0367 0.088 Uiso 1 1 calc R U
C63B_3 C 0.0347(11) 1.1097(11) -0.0038(4) 0.061(10) Uiso 1 1 d DG .
C64B_3 C 0.0463(10) 1.0620(13) 0.0157(3) 0.058(10) Uiso 1 1 d G .
N10B_3 N 0.1021(9) 1.0274(10) 0.0523(3) 0.047(7) Uiso 1 1 d G .
C68B_3 C 0.0897(10) 1.0814(13) 0.0342(3) 0.071(11) Uiso 1 1 d G .
C67B_3 C 0.1231(11) 1.1522(12) 0.0354(3) 0.072(12) Uiso 1 1 d DG .
C69B_3 C 0.1688(11) 1.1690(11) 0.0546(4) 0.077(12) Uiso 1 1 d G .
H69C_3 H 0.1916 1.2174 0.0555 0.093 Uiso 1 1 calc R U
C70B_3 C 0.1812(10) 1.1150(13) 0.0727(3) 0.086(13) Uiso 1 1 d G .
H70C_3 H 0.2124 1.1265 0.0858 0.103 Uiso 1 1 calc R U
C71B_3 C 0.1478(10) 1.0443(11) 0.0715(3) 0.043(8) Uiso 1 1 d G .
N11B_3 N 0.3235(7) 0.8258(7) 0.1169(3) 0.029(6) Uiso 1 1 d G .
C75B_3 C 0.2595(6) 0.8077(9) 0.1086(3) 0.046(9) Uiso 1 1 d G .
C76B_3 C 0.2432(5) 0.7326(10) 0.1004(3) 0.041(8) Uiso 1 1 d G .
H76C_3 H 0.1994 0.7203 0.0947 0.050 Uiso 1 1 calc R U
C77B_3 C 0.2908(8) 0.6757(8) 0.1005(3) 0.062(10) Uiso 1 1 d G .
H77C_3 H 0.2796 0.6244 0.0949 0.075 Uiso 1 1 calc R U
C78B_3 C 0.3547(7) 0.6938(8) 0.1088(3) 0.024(7) Uiso 1 1 d DG .
C79B_3 C 0.3711(5) 0.7689(9) 0.1170(3) 0.031(7) Uiso 1 1 d G .
N12B_3 N 0.4475(7) 0.8665(8) 0.1317(3) 0.025(6) Uiso 1 1 d G .
C83B_3 C 0.4333(6) 0.7893(9) 0.1251(3) 0.040(8) Uiso 1 1 d G .
C82B_3 C 0.4826(8) 0.7342(7) 0.1262(3) 0.035(8) Uiso 1 1 d DG .
C84B_3 C 0.5461(7) 0.7562(9) 0.1339(3) 0.048(9) Uiso 1 1 d G .
H84C_3 H 0.5798 0.7185 0.1346 0.058 Uiso 1 1 calc R U
C85B_3 C 0.5603(6) 0.8334(10) 0.1405(3) 0.041(8) Uiso 1 1 d G .
H85C_3 H 0.6037 0.8485 0.1457 0.049 Uiso 1 1 calc R U
C86B_3 C 0.5110(8) 0.8886(7) 0.1394(3) 0.041(8) Uiso 1 1 d G .
C1B_3 C 0.3054(18) 0.873(2) 0.1768(7) 0.073(12) Uiso 1 1 d . .
H1BA_3 H 0.3310 0.8524 0.1654 0.109 Uiso 1 1 calc R U
H1BB_3 H 0.2649 0.8440 0.1759 0.109 Uiso 1 1 calc R U
H1BC_3 H 0.3298 0.8688 0.1924 0.109 Uiso 1 1 calc R U
C7B_3 C 0.2498(14) 1.1918(11) 0.1444(4) 0.064(11) Uiso 1 1 d D .
H7BA_3 H 0.2239 1.2267 0.1518 0.077 Uiso 1 1 calc R U
C8B_3 C 0.2724(18) 1.2151(12) 0.1241(5) 0.097(15) Uiso 1 1 d D .
H8BA_3 H 0.2620 1.2659 0.1179 0.117 Uiso 1 1 calc R U
C14B_3 C 0.4307(11) 1.0050(14) 0.0834(4) 0.020(6) Uiso 1 1 d . .
H14E_3 H 0.4578 0.9802 0.0968 0.024 Uiso 1 1 calc R U
H14F_3 H 0.4595 1.0337 0.0742 0.024 Uiso 1 1 calc R U
C15B_3 C 0.3938(11) 0.9415(16) 0.0682(4) 0.026(7) Uiso 1 1 d . .
H15E_3 H 0.3633 0.9660 0.0556 0.031 Uiso 1 1 calc R U
H15F_3 H 0.3688 0.9085 0.0777 0.031 Uiso 1 1 calc R U
C16B_3 C 0.4462(12) 0.8877(15) 0.0571(5) 0.026(7) Uiso 1 1 d . .
H16E_3 H 0.4676 0.9198 0.0463 0.031 Uiso 1 1 calc R U
H16F_3 H 0.4797 0.8689 0.0697 0.031 Uiso 1 1 calc R U
C22B_3 C 0.3137(16) 0.648(2) 0.0033(6) 0.057(10) Uiso 1 1 d . .
H22C_3 H 0.3078 0.5985 0.0100 0.069 Uiso 1 1 calc R U
C23B_3 C 0.2867(17) 0.664(2) -0.0190(7) 0.067(11) Uiso 1 1 d . .
H23C_3 H 0.2665 0.6229 -0.0285 0.080 Uiso 1 1 calc R U
C29B_3 C 0.3311(14) 0.9738(19) -0.0525(5) 0.050(9) Uiso 1 1 d . .
H29G_3 H 0.3056 0.9854 -0.0676 0.074 Uiso 1 1 calc R U
H29H_3 H 0.3770 0.9709 -0.0542 0.074 Uiso 1 1 calc R U
H29I_3 H 0.3248 1.0155 -0.0414 0.074 Uiso 1 1 calc R U
C30B_3 C 0.535(2) 0.912(3) -0.0026(8) 0.103(15) Uiso 1 1 d . .
H30G_3 H 0.4927 0.8875 -0.0068 0.155 Uiso 1 1 calc R U
H30H_3 H 0.5643 0.8753 0.0067 0.155 Uiso 1 1 calc R U
H30I_3 H 0.5529 0.9254 -0.0168 0.155 Uiso 1 1 calc R U
C36B_3 C 0.4804(8) 1.2071(10) 0.0335(6) 0.070(11) Uiso 1 1 d D .
H36C_3 H 0.5121 1.2436 0.0403 0.084 Uiso 1 1 calc R U
C37B_3 C 0.4156(7) 1.2286(10) 0.0303(6) 0.071(11) Uiso 1 1 d D .
H37C_3 H 0.4037 1.2801 0.0342 0.085 Uiso 1 1 calc R U
C43B_3 C 0.2288(14) 1.0068(17) -0.0056(5) 0.041(8) Uiso 1 1 d . .
H43E_3 H 0.2436 0.9792 -0.0189 0.050 Uiso 1 1 calc R U
H43F_3 H 0.1870 1.0322 -0.0114 0.050 Uiso 1 1 calc R U
C44B_3 C 0.2187(13) 0.9477(17) 0.0127(5) 0.035(7) Uiso 1 1 d . .
H44E_3 H 0.2587 0.9163 0.0166 0.042 Uiso 1 1 calc R U
H44F_3 H 0.2115 0.9761 0.0270 0.042 Uiso 1 1 calc R U
C45B_3 C 0.1657(14) 0.8954(17) 0.0061(5) 0.038(8) Uiso 1 1 d . .
H45E_3 H 0.1695 0.8746 -0.0095 0.046 Uiso 1 1 calc R U
H45F_3 H 0.1255 0.9268 0.0046 0.046 Uiso 1 1 calc R U
C51B_3 C 0.1353(13) 0.6362(17) 0.0637(5) 0.033(8) Uiso 1 1 d . .
H51D_3 H 0.1573 0.5881 0.0620 0.039 Uiso 1 1 calc R U
C52B_3 C 0.0962(18) 0.648(2) 0.0805(7) 0.072(11) Uiso 1 1 d . .
H52C_3 H 0.0946 0.6074 0.0916 0.086 Uiso 1 1 calc R U
C58B_3 C -0.0360(19) 0.937(3) 0.0829(7) 0.092(13) Uiso 1 1 d . .
H58G_3 H -0.0630 0.9417 0.0952 0.137 Uiso 1 1 calc R U
H58H_3 H -0.0628 0.9438 0.0677 0.137 Uiso 1 1 calc R U
H58I_3 H -0.0024 0.9775 0.0849 0.137 Uiso 1 1 calc R U
C59B_3 C -0.059(3) 0.886(3) -0.0008(10) 0.15(2) Uiso 1 1 d . .
H59G_3 H -0.0869 0.8731 -0.0152 0.218 Uiso 1 1 calc R U
H59H_3 H -0.0846 0.8905 0.0119 0.218 Uiso 1 1 calc R U
H59I_3 H -0.0262 0.8450 0.0029 0.218 Uiso 1 1 calc R U
C65B_3 C 0.0675(16) 1.1807(14) -0.0031(4) 0.092(14) Uiso 1 1 d D .
H65C_3 H 0.0612 1.2146 -0.0162 0.111 Uiso 1 1 calc R U
C66B_3 C 0.110(2) 1.2028(15) 0.0166(5) 0.13(2) Uiso 1 1 d D .
H66C_3 H 0.1292 1.2532 0.0172 0.161 Uiso 1 1 calc R U
C72B_3 C 0.1524(15) 0.984(2) 0.0911(6) 0.056(9) Uiso 1 1 d . .
H72E_3 H 0.1609 1.0107 0.1063 0.067 Uiso 1 1 calc R U
H72F_3 H 0.1110 0.9551 0.0902 0.067 Uiso 1 1 calc R U
C73B_3 C 0.2053(13) 0.9279(18) 0.0889(5) 0.040(8) Uiso 1 1 d . .
H73E_3 H 0.2463 0.9566 0.0889 0.048 Uiso 1 1 calc R U
H73F_3 H 0.1957 0.8985 0.0741 0.048 Uiso 1 1 calc R U
C74B_3 C 0.2116(16) 0.8693(19) 0.1100(6) 0.055(10) Uiso 1 1 d . .
H74E_3 H 0.2237 0.8991 0.1246 0.066 Uiso 1 1 calc R U
H74F_3 H 0.1691 0.8446 0.1106 0.066 Uiso 1 1 calc R U
C80B_3 C 0.4044(6) 0.6393(9) 0.1092(5) 0.040(8) Uiso 1 1 d D .
H80C_3 H 0.3948 0.5880 0.1032 0.048 Uiso 1 1 calc R U
C81B_3 C 0.4676(7) 0.6586(9) 0.1181(5) 0.045(9) Uiso 1 1 d D .
H81E_3 H 0.5007 0.6201 0.1187 0.054 Uiso 1 1 calc R U
C87B_3 C 0.5236(13) 0.9685(16) 0.1472(5) 0.033(7) Uiso 1 1 d . .
H87G_3 H 0.5701 0.9754 0.1522 0.050 Uiso 1 1 calc R U
H87H_3 H 0.5004 0.9793 0.1604 0.050 Uiso 1 1 calc R U
H87I_3 H 0.5089 1.0048 0.1345 0.050 Uiso 1 1 calc R U
As1_4 As 0.34157(17) 0.41108(19) 0.91145(6) 0.0474(9) Uani 1 1 d . .
O1_4 O 0.2669(9) 0.3584(11) 0.9137(3) 0.039(5) Uiso 1 1 d . .
O2_4 O 0.3103(8) 0.4298(12) 0.8810(3) 0.039(5) Uiso 1 1 d . .
O3_4 O 0.3814(10) 0.3206(13) 0.9022(4) 0.052(6) Uiso 1 1 d . .
O4_4 O 0.3739(11) 0.3858(14) 0.9417(4) 0.070(7) Uiso 1 1 d . .
O5_4 O 0.3087(8) 0.5057(11) 0.9218(3) 0.034(5) Uiso 1 1 d . .
O6_4 O 0.4120(10) 0.4660(13) 0.9075(4) 0.055(6) Uiso 1 1 d . .
C1_4 C 0.2291(9) 0.3488(13) 0.8931(3) 0.052(9) Uiso 1 1 d G .
C2_4 C 0.1730(10) 0.3050(12) 0.8876(3) 0.052(9) Uiso 1 1 d G .
H2A_4 H 0.1564 0.2759 0.8993 0.062 Uiso 1 1 calc R U
C3_4 C 0.1411(8) 0.3037(11) 0.8649(3) 0.062(10) Uiso 1 1 d G .
H3B_4 H 0.1027 0.2737 0.8611 0.075 Uiso 1 1 calc R U
C4_4 C 0.1653(8) 0.3462(12) 0.8477(3) 0.035(8) Uiso 1 1 d G .
H4B_4 H 0.1435 0.3453 0.8322 0.042 Uiso 1 1 calc R U
C5_4 C 0.2215(9) 0.3900(11) 0.8532(3) 0.042(8) Uiso 1 1 d G .
H5A_4 H 0.2381 0.4191 0.8415 0.050 Uiso 1 1 calc R U
C6_4 C 0.2534(8) 0.3913(11) 0.8759(3) 0.040(8) Uiso 1 1 d G .
C7_4 C 0.3933(11) 0.2716(12) 0.9205(3) 0.068(11) Uiso 1 1 d G .
C8_4 C 0.4090(10) 0.1925(12) 0.9197(3) 0.042(8) Uiso 1 1 d G .
H8B_4 H 0.4108 0.1679 0.9051 0.050 Uiso 1 1 calc R U
C9_4 C 0.4222(10) 0.1494(9) 0.9401(4) 0.053(9) Uiso 1 1 d G .
H9A_4 H 0.4329 0.0954 0.9395 0.063 Uiso 1 1 calc R U
C10_4 C 0.4196(11) 0.1855(12) 0.9614(3) 0.068(11) Uiso 1 1 d G .
H10A_4 H 0.4286 0.1560 0.9754 0.081 Uiso 1 1 calc R U
C11_4 C 0.4039(11) 0.2646(13) 0.9622(3) 0.061(10) Uiso 1 1 d G .
H11D_4 H 0.4021 0.2892 0.9768 0.073 Uiso 1 1 calc R U
C12_4 C 0.3908(10) 0.3077(10) 0.9418(4) 0.046(9) Uiso 1 1 d G .
C13_4 C 0.3412(11) 0.5654(13) 0.9166(4) 0.095(15) Uiso 1 1 d G .
C14_4 C 0.3228(10) 0.6434(15) 0.9183(4) 0.066(11) Uiso 1 1 d G .
H14G_4 H 0.2832 0.6558 0.9236 0.079 Uiso 1 1 calc R U
C15_4 C 0.3624(13) 0.7031(11) 0.9123(4) 0.084(13) Uiso 1 1 d G .
H15G_4 H 0.3498 0.7564 0.9134 0.101 Uiso 1 1 calc R U
C16_4 C 0.4204(12) 0.6849(14) 0.9045(5) 0.082(13) Uiso 1 1 d G .
H16G_4 H 0.4474 0.7258 0.9004 0.099 Uiso 1 1 calc R U
C17_4 C 0.4388(10) 0.6070(16) 0.9029(4) 0.116(17) Uiso 1 1 d G .
H17A_4 H 0.4784 0.5946 0.8976 0.139 Uiso 1 1 calc R U
C18_4 C 0.3992(12) 0.5473(12) 0.9089(4) 0.044(9) Uiso 1 1 d G .
As2_5 As 0.83198(16) 0.7859(2) 0.78133(7) 0.0527(10) Uani 1 1 d . .
O1A_5 O 0.7917(10) 0.7054(13) 0.7639(4) 0.056(6) Uiso 1 1 d . .
O2A_5 O 0.7600(9) 0.8044(11) 0.7944(3) 0.039(5) Uiso 1 1 d . .
O3A_5 O 0.8032(12) 0.8631(15) 0.7599(4) 0.078(8) Uiso 1 1 d . .
O4A_5 O 0.8983(10) 0.7685(13) 0.7644(4) 0.051(6) Uiso 1 1 d . .
O5A_5 O 0.8638(9) 0.7108(11) 0.8031(3) 0.035(5) Uiso 1 1 d . .
O6A_5 O 0.8721(11) 0.8592(14) 0.8000(4) 0.063(7) Uiso 1 1 d . .
C1A_5 C 0.7324(9) 0.6959(14) 0.7707(4) 0.048(9) Uiso 1 1 d G .
C2A_5 C 0.6905(13) 0.6344(13) 0.7635(4) 0.066(11) Uiso 1 1 d G .
H2AA_5 H 0.7011 0.5979 0.7523 0.080 Uiso 1 1 calc R U
C3A_5 C 0.6331(12) 0.6265(14) 0.7727(5) 0.19(3) Uiso 1 1 d G .
H3AB_5 H 0.6045 0.5845 0.7677 0.223 Uiso 1 1 calc R U
C4A_5 C 0.6176(10) 0.6800(17) 0.7890(5) 0.079(12) Uiso 1 1 d G .
H4AB_5 H 0.5784 0.6746 0.7953 0.095 Uiso 1 1 calc R U
C5A_5 C 0.6595(12) 0.7415(14) 0.7962(4) 0.081(13) Uiso 1 1 d G .
H5AA_5 H 0.6489 0.7781 0.8074 0.097 Uiso 1 1 calc R U
C6A_5 C 0.7169(10) 0.7494(12) 0.7871(4) 0.048(9) Uiso 1 1 d G .
C7A_5 C 0.8420(12) 0.8604(16) 0.7447(4) 0.053(9) Uiso 1 1 d G .
C8A_5 C 0.8285(12) 0.9088(15) 0.7254(5) 0.096(14) Uiso 1 1 d G .
H8AB_5 H 0.7926 0.9435 0.7241 0.115 Uiso 1 1 calc R U
C9A_5 C 0.8674(16) 0.9066(18) 0.7080(4) 0.13(2) Uiso 1 1 d G .
H9AA_5 H 0.8582 0.9397 0.6948 0.160 Uiso 1 1 calc R U
C10A_5 C 0.9199(14) 0.856(2) 0.7099(5) 0.107(16) Uiso 1 1 d G .
H10B_5 H 0.9466 0.8543 0.6980 0.128 Uiso 1 1 calc R U
C11A_5 C 0.9335(12) 0.8073(17) 0.7293(6) 0.131(19) Uiso 1 1 d G .
H11E_5 H 0.9694 0.7727 0.7306 0.157 Uiso 1 1 calc R U
C12A_5 C 0.8945(13) 0.8096(15) 0.7466(4) 0.082(13) Uiso 1 1 d G .
C13A_5 C 0.9017(10) 0.7409(13) 0.8203(4) 0.040(8) Uiso 1 1 d G .
C14A_5 C 0.9287(12) 0.7015(10) 0.8404(4) 0.070(11) Uiso 1 1 d G .
H14H_5 H 0.9233 0.6464 0.8415 0.085 Uiso 1 1 calc R U
C15A_5 C 0.9636(12) 0.7429(15) 0.8587(3) 0.106(16) Uiso 1 1 d G .
H15H_5 H 0.9820 0.7160 0.8723 0.127 Uiso 1 1 calc R U
C16A_5 C 0.9714(11) 0.8236(14) 0.8569(4) 0.069(11) Uiso 1 1 d G .
H16H_5 H 0.9952 0.8519 0.8694 0.083 Uiso 1 1 calc R U
C17A_5 C 0.9444(11) 0.8629(10) 0.8369(4) 0.055(10) Uiso 1 1 d G .
H17B_5 H 0.9498 0.9181 0.8357 0.066 Uiso 1 1 calc R U
C18A_5 C 0.9096(11) 0.8216(13) 0.8186(3) 0.088(13) Uiso 1 1 d G .
As3_6 As 0.15099(16) 0.2677(2) 0.60890(6) 0.0480(10) Uani 1 1 d . .
O1B_6 O 0.1255(10) 0.3238(13) 0.5812(4) 0.051(6) Uiso 1 1 d . .
O2B_6 O 0.1454(9) 0.1794(12) 0.5913(4) 0.046(6) Uiso 1 1 d . .
O3B_6 O 0.0694(8) 0.2448(10) 0.6157(3) 0.028(5) Uiso 1 1 d . .
O4B_6 O 0.1461(10) 0.3603(13) 0.6254(4) 0.055(6) Uiso 1 1 d . .
O5B_6 O 0.2344(10) 0.2852(13) 0.6046(4) 0.052(6) Uiso 1 1 d . .
O6B_6 O 0.1879(9) 0.2071(12) 0.6352(3) 0.044(5) Uiso 1 1 d . .
C1B_6 C 0.1091(11) 0.2734(11) 0.5639(4) 0.069(11) Uiso 1 1 d G .
C2B_6 C 0.0850(11) 0.2937(11) 0.5411(4) 0.072(11) Uiso 1 1 d G .
H2BA_6 H 0.0769 0.3472 0.5371 0.087 Uiso 1 1 calc R U
C3B_6 C 0.0725(11) 0.2357(15) 0.5242(3) 0.065(11) Uiso 1 1 d G .
H3BB_6 H 0.0560 0.2496 0.5087 0.077 Uiso 1 1 calc R U
C4B_6 C 0.0843(12) 0.1575(13) 0.5301(4) 0.080(12) Uiso 1 1 d G .
H4BB_6 H 0.0758 0.1178 0.5186 0.096 Uiso 1 1 calc R U
C5B_6 C 0.1085(11) 0.1371(10) 0.5529(4) 0.072(12) Uiso 1 1 d G .
H5BA_6 H 0.1165 0.0836 0.5569 0.087 Uiso 1 1 calc R U
C6B_6 C 0.1209(10) 0.1951(13) 0.5698(3) 0.033(8) Uiso 1 1 d G .
C7B_6 C 0.0576(11) 0.2920(13) 0.6340(4) 0.057(10) Uiso 1 1 d G .
C8B_6 C 0.0079(10) 0.2795(12) 0.6470(4) 0.065(11) Uiso 1 1 d G .
H8BB_6 H -0.0207 0.2364 0.6435 0.077 Uiso 1 1 calc R U
C9B_6 C 0.0000(11) 0.3299(16) 0.6652(4) 0.097(15) Uiso 1 1 d G .
H9BA_6 H -0.0340 0.3214 0.6741 0.116 Uiso 1 1 calc R U
C10B_6 C 0.0418(13) 0.3930(14) 0.6703(4) 0.078(12) Uiso 1 1 d G .
H10C_6 H 0.0364 0.4275 0.6827 0.093 Uiso 1 1 calc R U
C11B_6 C 0.0915(11) 0.4055(12) 0.6573(4) 0.081(12) Uiso 1 1 d G .
H11F_6 H 0.1201 0.4486 0.6608 0.097 Uiso 1 1 calc R U
C12B_6 C 0.0994(10) 0.3550(14) 0.6392(4) 0.062(10) Uiso 1 1 d G .
C13B_6 C 0.2757(9) 0.2443(12) 0.6203(3) 0.083(13) Uiso 1 1 d G .
C14B_6 C 0.3422(9) 0.2422(11) 0.6205(3) 0.031(7) Uiso 1 1 d G .
H14I_6 H 0.3608 0.2675 0.6085 0.037 Uiso 1 1 calc R U
C15B_6 C 0.3813(7) 0.2030(13) 0.6382(4) 0.058(10) Uiso 1 1 d G .
H15I_6 H 0.4267 0.2016 0.6384 0.069 Uiso 1 1 calc R U
C16B_6 C 0.3540(9) 0.1660(13) 0.6557(3) 0.073(12) Uiso 1 1 d G .
H16I_6 H 0.3808 0.1392 0.6678 0.088 Uiso 1 1 calc R U
C17B_6 C 0.2875(9) 0.1681(12) 0.6555(3) 0.050(9) Uiso 1 1 d G .
H17C_6 H 0.2689 0.1428 0.6674 0.060 Uiso 1 1 calc R U
C18B_6 C 0.2484(7) 0.2073(12) 0.6377(4) 0.029(7) Uiso 1 1 d G .
As4_7 As 0.14502(16) 0.8107(2) 0.56028(7) 0.0493(10) Uani 1 1 d . .
O1C_7 O 0.0558(10) 0.7980(13) 0.5550(4) 0.062(7) Uiso 1 1 d . .
O2C_7 O 0.1386(10) 0.8703(12) 0.5329(4) 0.050(6) Uiso 1 1 d . .
O3C_7 O 0.1606(9) 0.7200(12) 0.5432(4) 0.047(6) Uiso 1 1 d . .
O4C_7 O 0.1406(9) 0.7485(12) 0.5851(3) 0.046(6) Uiso 1 1 d . .
O5C_7 O 0.1381(11) 0.8933(14) 0.5797(4) 0.066(7) Uiso 1 1 d . .
O6C_7 O 0.2339(9) 0.8256(11) 0.5646(3) 0.039(5) Uiso 1 1 d . .
C1C_7 C 0.0338(11) 0.8514(13) 0.5370(4) 0.076(12) Uiso 1 1 d G .
C2C_7 C -0.0318(10) 0.8657(13) 0.5305(4) 0.064(11) Uiso 1 1 d G .
H2CA_7 H -0.0625 0.8406 0.5386 0.077 Uiso 1 1 calc R U
C3C_7 C -0.0524(7) 0.9165(13) 0.5123(4) 0.043(8) Uiso 1 1 d G .
H3CA_7 H -0.0972 0.9263 0.5078 0.052 Uiso 1 1 calc R U
C4C_7 C -0.0075(9) 0.9531(12) 0.5005(3) 0.057(10) Uiso 1 1 d G .
H4CA_7 H -0.0217 0.9879 0.4880 0.069 Uiso 1 1 calc R U
C5C_7 C 0.0580(8) 0.9389(13) 0.5070(4) 0.059(10) Uiso 1 1 d G .
H5CA_7 H 0.0887 0.9639 0.4989 0.070 Uiso 1 1 calc R U
C6C_7 C 0.0787(7) 0.8880(14) 0.5253(4) 0.055(10) Uiso 1 1 d G .
C7C_7 C 0.1504(10) 0.6577(11) 0.5559(3) 0.034(8) Uiso 1 1 d G .
C8C_7 C 0.1517(11) 0.5807(13) 0.5481(3) 0.080(13) Uiso 1 1 d G .
H8CA_7 H 0.1559 0.5703 0.5323 0.096 Uiso 1 1 calc R U
C9C_7 C 0.1470(11) 0.5189(9) 0.5633(4) 0.051(9) Uiso 1 1 d G .
H9CA_7 H 0.1479 0.4663 0.5580 0.062 Uiso 1 1 calc R U
C10C_7 C 0.1409(11) 0.5341(11) 0.5864(4) 0.062(10) Uiso 1 1 d G .
H10D_7 H 0.1376 0.4918 0.5968 0.074 Uiso 1 1 calc R U
C11C_7 C 0.1395(12) 0.6111(14) 0.5942(3) 0.083(13) Uiso 1 1 d G .
H11G_7 H 0.1353 0.6215 0.6099 0.100 Uiso 1 1 calc R U
C12C_7 C 0.1442(10) 0.6729(10) 0.5789(4) 0.045(9) Uiso 1 1 d G .
C13C_7 C 0.1942(9) 0.9303(16) 0.5823(5) 0.069(11) Uiso 1 1 d G .
C14C_7 C 0.2024(12) 1.0000(16) 0.5948(5) 0.101(15) Uiso 1 1 d G .
H14J_7 H 0.1659 1.0262 0.5992 0.121 Uiso 1 1 calc R U
C15C_7 C 0.2638(15) 1.0312(14) 0.6010(5) 0.119(18) Uiso 1 1 d G .
H15J_7 H 0.2694 1.0788 0.6096 0.142 Uiso 1 1 calc R U
C16C_7 C 0.3172(11) 0.9927(16) 0.5947(5) 0.121(17) Uiso 1 1 d G .
H16J_7 H 0.3592 1.0140 0.5989 0.145 Uiso 1 1 calc R U
C17C_7 C 0.3090(9) 0.9230(15) 0.5822(4) 0.060(10) Uiso 1 1 d G .
H17D_7 H 0.3455 0.8967 0.5779 0.072 Uiso 1 1 calc R U
C18C_7 C 0.2475(11) 0.8918(12) 0.5760(4) 0.058(10) Uiso 1 1 d G .
As5_8 As 0.36107(15) 0.48016(18) 0.40433(6) 0.0399(8) Uani 1 1 d . .
O1D_8 O 0.3165(9) 0.5472(11) 0.3836(3) 0.038(5) Uiso 1 1 d . .
O2D_8 O 0.3784(9) 0.4212(12) 0.3803(3) 0.050(6) Uiso 1 1 d . .
O3D_8 O 0.2920(8) 0.4193(11) 0.4058(3) 0.036(5) Uiso 1 1 d . .
O4D_8 O 0.3367(10) 0.5414(12) 0.4282(4) 0.051(6) Uiso 1 1 d . .
O5D_8 O 0.4127(9) 0.4117(12) 0.4234(3) 0.049(6) Uiso 1 1 d . .
O6D_8 O 0.4338(9) 0.5449(11) 0.4047(3) 0.041(5) Uiso 1 1 d . .
C1D_8 C 0.3149(10) 0.5167(11) 0.3625(3) 0.028(7) Uiso 1 1 d G .
C2D_8 C 0.2795(10) 0.5512(11) 0.3430(4) 0.073(12) Uiso 1 1 d G .
H2DA_8 H 0.2570 0.5990 0.3445 0.088 Uiso 1 1 calc R U
C3D_8 C 0.2770(12) 0.5158(15) 0.3214(3) 0.098(15) Uiso 1 1 d G .
H3DA_8 H 0.2528 0.5394 0.3080 0.118 Uiso 1 1 calc R U
C4D_8 C 0.3099(12) 0.4459(15) 0.3192(3) 0.084(12) Uiso 1 1 d G .
H4DA_8 H 0.3082 0.4218 0.3044 0.101 Uiso 1 1 calc R U
C5D_8 C 0.3452(10) 0.4115(11) 0.3387(4) 0.058(10) Uiso 1 1 d G .
H5DA_8 H 0.3677 0.3637 0.3372 0.069 Uiso 1 1 calc R U
C6D_8 C 0.3477(9) 0.4469(12) 0.3604(3) 0.042(8) Uiso 1 1 d G .
C7D_8 C 0.2594(10) 0.4433(13) 0.4226(3) 0.036(7) Uiso 1 1 d G .
C8D_8 C 0.2035(11) 0.4089(14) 0.4282(5) 0.111(16) Uiso 1 1 d G .
H8DA_8 H 0.1834 0.3673 0.4190 0.133 Uiso 1 1 calc R U
C9D_8 C 0.1772(11) 0.4353(18) 0.4474(5) 0.109(16) Uiso 1 1 d G .
H9DA_8 H 0.1390 0.4118 0.4513 0.131 Uiso 1 1 calc R U
C10D_8 C 0.2067(14) 0.4962(19) 0.4609(4) 0.117(17) Uiso 1 1 d G .
H10E_8 H 0.1887 0.5142 0.4741 0.141 Uiso 1 1 calc R U
C11D_8 C 0.2625(13) 0.5306(14) 0.4553(4) 0.116(17) Uiso 1 1 d G .
H11H_8 H 0.2827 0.5722 0.4645 0.139 Uiso 1 1 calc R U
C12D_8 C 0.2889(9) 0.5041(12) 0.4361(4) 0.037(8) Uiso 1 1 d G .
C13D_8 C 0.4673(8) 0.4389(12) 0.4315(4) 0.031(7) Uiso 1 1 d G .
C14D_8 C 0.5122(12) 0.4065(12) 0.4488(4) 0.103(15) Uiso 1 1 d G .
H14K_8 H 0.5042 0.3567 0.4552 0.123 Uiso 1 1 calc R U
C15D_8 C 0.5688(10) 0.4468(16) 0.4569(4) 0.094(14) Uiso 1 1 d G .
H15K_8 H 0.5996 0.4246 0.4688 0.113 Uiso 1 1 calc R U
C16D_8 C 0.5805(9) 0.5196(15) 0.4475(4) 0.079(12) Uiso 1 1 d G .
H16K_8 H 0.6192 0.5472 0.4530 0.095 Uiso 1 1 calc R U
C17D_8 C 0.5356(11) 0.5520(11) 0.4301(4) 0.083(13) Uiso 1 1 d G .
H17E_8 H 0.5436 0.6018 0.4238 0.100 Uiso 1 1 calc R U
C18D_8 C 0.4790(10) 0.5117(12) 0.4221(3) 0.050(9) Uiso 1 1 d G .
As6_9 As 0.19946(16) 0.84383(19) 0.24020(6) 0.0432(9) Uani 1 1 d . .
O1E_9 O 0.2262(9) 0.8912(11) 0.2685(3) 0.037(5) Uiso 1 1 d . .
O2E_9 O 0.2848(8) 0.8434(10) 0.2347(3) 0.030(5) Uiso 1 1 d . .
O3E_9 O 0.1861(9) 0.9407(12) 0.2256(3) 0.041(5) Uiso 1 1 d . .
O4E_9 O 0.1157(10) 0.8454(13) 0.2452(4) 0.053(6) Uiso 1 1 d . .
O5E_9 O 0.1735(9) 0.7962(12) 0.2125(3) 0.045(6) Uiso 1 1 d . .
O6E_9 O 0.2089(9) 0.7464(12) 0.2557(4) 0.047(6) Uiso 1 1 d . .
C1E_9 C 0.2863(7) 0.9203(13) 0.2687(4) 0.054(9) Uiso 1 1 d G .
C2E_9 C 0.3181(9) 0.9672(13) 0.2863(3) 0.047(9) Uiso 1 1 d G .
H2EA_9 H 0.2969 0.9825 0.2990 0.056 Uiso 1 1 calc R U
C3E_9 C 0.3810(9) 0.9918(12) 0.2854(3) 0.070(11) Uiso 1 1 d G .
H3EA_9 H 0.4028 1.0238 0.2975 0.084 Uiso 1 1 calc R U
C4E_9 C 0.4121(7) 0.9694(13) 0.2669(4) 0.053(9) Uiso 1 1 d G .
H4EA_9 H 0.4551 0.9861 0.2663 0.064 Uiso 1 1 calc R U
C5E_9 C 0.3802(9) 0.9225(12) 0.2493(3) 0.046(9) Uiso 1 1 d G .
H5EA_9 H 0.4014 0.9072 0.2367 0.056 Uiso 1 1 calc R U
C6E_9 C 0.3173(9) 0.8979(12) 0.2502(3) 0.053(9) Uiso 1 1 d G .
C7E_9 C 0.1328(8) 0.9707(12) 0.2308(4) 0.040(8) Uiso 1 1 d G .
C8E_9 C 0.1126(9) 1.0467(11) 0.2249(4) 0.051(9) Uiso 1 1 d G .
H8EA_9 H 0.1395 1.0806 0.2175 0.061 Uiso 1 1 calc R U
C9E_9 C 0.0531(10) 1.0731(10) 0.2296(4) 0.076(12) Uiso 1 1 d G .
H9EA_9 H 0.0393 1.1250 0.2256 0.091 Uiso 1 1 calc R U
C10E_9 C 0.0138(8) 1.0235(13) 0.2404(4) 0.061(10) Uiso 1 1 d G .
H10F_9 H -0.0268 1.0416 0.2437 0.073 Uiso 1 1 calc R U
C11E_9 C 0.0341(9) 0.9476(12) 0.2464(4) 0.060(10) Uiso 1 1 d G .
H11I_9 H 0.0072 0.9137 0.2537 0.073 Uiso 1 1 calc R U
C12E_9 C 0.0935(10) 0.9212(10) 0.2416(4) 0.051(9) Uiso 1 1 d G .
C13E_9 C 0.1659(12) 0.7173(10) 0.2166(4) 0.060(10) Uiso 1 1 d G .
C14E_9 C 0.1456(12) 0.6626(14) 0.1994(3) 0.099(15) Uiso 1 1 d G .
H14L_9 H 0.1364 0.6787 0.1836 0.119 Uiso 1 1 calc R U
C15E_9 C 0.1390(11) 0.5842(12) 0.2052(3) 0.050(9) Uiso 1 1 d G .
H15L_9 H 0.1251 0.5467 0.1934 0.060 Uiso 1 1 calc R U
C16E_9 C 0.1525(10) 0.5606(9) 0.2283(4) 0.051(9) Uiso 1 1 d G .
H16L_9 H 0.1480 0.5070 0.2323 0.061 Uiso 1 1 calc R U
C17E_9 C 0.1728(10) 0.6154(12) 0.2455(3) 0.041(8) Uiso 1 1 d G .
H17F_9 H 0.1821 0.5992 0.2613 0.049 Uiso 1 1 calc R U
C18E_9 C 0.1795(10) 0.6937(10) 0.2397(3) 0.045(9) Uiso 1 1 d G .
As7_10 As 0.32515(16) 0.45081(18) 0.75132(7) 0.0495(10) Uani 1 1 d . .
O1F_10 O 0.3992(9) 0.5028(12) 0.7537(3) 0.045(6) Uiso 1 1 d . .
O2F_10 O 0.3680(9) 0.3793(11) 0.7726(3) 0.041(5) Uiso 1 1 d . .
O3F_10 O 0.3432(10) 0.3916(12) 0.7274(4) 0.047(6) Uiso 1 1 d . .
O4F_10 O 0.2925(9) 0.5212(12) 0.7286(3) 0.046(6) Uiso 1 1 d . .
O5F_10 O 0.2466(10) 0.4013(12) 0.7508(4) 0.052(6) Uiso 1 1 d . .
O6F_10 O 0.3039(9) 0.5172(12) 0.7742(3) 0.047(6) Uiso 1 1 d . .
C1F_10 C 0.4444(8) 0.4752(10) 0.7703(3) 0.034(7) Uiso 1 1 d G .
C2F_10 C 0.5035(9) 0.5084(9) 0.7793(3) 0.047(9) Uiso 1 1 d G .
H2FA_10 H 0.5167 0.5563 0.7731 0.057 Uiso 1 1 calc R U
C3F_10 C 0.5432(7) 0.4715(12) 0.7974(3) 0.050(9) Uiso 1 1 d G .
H3FA_10 H 0.5836 0.4942 0.8035 0.060 Uiso 1 1 calc R U
C4F_10 C 0.5239(9) 0.4014(12) 0.8064(3) 0.085(13) Uiso 1 1 d G .
H4FA_10 H 0.5511 0.3762 0.8188 0.102 Uiso 1 1 calc R U
C5F_10 C 0.4648(9) 0.3682(9) 0.7975(3) 0.046(9) Uiso 1 1 d G .
H5FA_10 H 0.4516 0.3203 0.8037 0.055 Uiso 1 1 calc R U
C6F_10 C 0.4250(7) 0.4051(10) 0.7794(3) 0.027(7) Uiso 1 1 d G .
C7F_10 C 0.3129(10) 0.4139(12) 0.7057(3) 0.058(10) Uiso 1 1 d G .
C8F_10 C 0.3061(10) 0.3740(9) 0.6846(4) 0.062(11) Uiso 1 1 d G .
H8FA_10 H 0.3226 0.3223 0.6839 0.075 Uiso 1 1 calc R U
C9F_10 C 0.2750(10) 0.4098(12) 0.6645(3) 0.044(8) Uiso 1 1 d G .
H9FA_10 H 0.2704 0.3825 0.6501 0.053 Uiso 1 1 calc R U
C10F_10 C 0.2508(9) 0.4855(12) 0.6655(3) 0.050(9) Uiso 1 1 d G .
H10G_10 H 0.2296 0.5100 0.6518 0.060 Uiso 1 1 calc R U
C11F_10 C 0.2577(10) 0.5254(10) 0.6866(4) 0.058(10) Uiso 1 1 d G .
H11J_10 H 0.2411 0.5771 0.6873 0.070 Uiso 1 1 calc R U
C12F_10 C 0.2887(10) 0.4896(12) 0.7067(3) 0.042(8) Uiso 1 1 d G .
C13F_10 C 0.2167(11) 0.4270(14) 0.7673(4) 0.071(11) Uiso 1 1 d G .
C14F_10 C 0.1575(12) 0.3996(13) 0.7721(4) 0.081(12) Uiso 1 1 d G .
H14M_10 H 0.1370 0.3568 0.7634 0.097 Uiso 1 1 calc R U
C15F_10 C 0.1282(9) 0.4346(16) 0.7894(5) 0.127(18) Uiso 1 1 d G .
H15M_10 H 0.0877 0.4159 0.7926 0.153 Uiso 1 1 calc R U
C16F_10 C 0.1582(11) 0.4972(15) 0.8020(4) 0.069(11) Uiso 1 1 d G .
H16M_10 H 0.1382 0.5211 0.8139 0.083 Uiso 1 1 calc R U
C17F_10 C 0.2175(11) 0.5246(12) 0.7973(4) 0.065(11) Uiso 1 1 d G .
H17G_10 H 0.2380 0.5673 0.8060 0.078 Uiso 1 1 calc R U
C18F_10 C 0.2467(8) 0.4895(13) 0.7800(4) 0.041(8) Uiso 1 1 d G .
As8_11 As 0.90257(16) 0.4938(2) 0.08064(6) 0.0544(10) Uani 1 1 d . .
O1G_11 O 0.8881(8) 0.5421(10) 0.1061(3) 0.030(5) Uiso 1 1 d . .
O2G_11 O 0.9846(10) 0.4728(14) 0.0940(4) 0.062(6) Uiso 1 1 d . .
O3G_11 O 0.9320(10) 0.5838(13) 0.0669(4) 0.058(6) Uiso 1 1 d . .
O4G_11 O 0.8182(10) 0.5195(13) 0.0689(4) 0.054(6) Uiso 1 1 d . .
O5G_11 O 0.8696(10) 0.4025(12) 0.0925(4) 0.051(6) Uiso 1 1 d . .
O6G_11 O 0.9219(12) 0.4391(17) 0.0555(4) 0.086(8) Uiso 1 1 d . .
C1G_11 C 0.9436(8) 0.5583(13) 0.1207(4) 0.038(8) Uiso 1 1 d G .
C2G_11 C 0.9504(10) 0.6078(13) 0.1399(4) 0.057(10) Uiso 1 1 d G .
H2GA_11 H 0.9137 0.6335 0.1442 0.069 Uiso 1 1 calc R U
C3G_11 C 1.0110(13) 0.6198(15) 0.1528(4) 0.115(17) Uiso 1 1 d G .
H3GA_11 H 1.0157 0.6537 0.1659 0.138 Uiso 1 1 calc R U
C4G_11 C 1.0648(9) 0.5823(17) 0.1465(4) 0.113(17) Uiso 1 1 d G .
H4GA_11 H 1.1062 0.5905 0.1553 0.136 Uiso 1 1 calc R U
C5G_11 C 1.0579(9) 0.5328(15) 0.1273(4) 0.061(10) Uiso 1 1 d G .
H5GA_11 H 1.0947 0.5071 0.1230 0.073 Uiso 1 1 calc R U
C6G_11 C 0.9973(11) 0.5208(13) 0.1144(4) 0.069(11) Uiso 1 1 d G .
C7G_11 C 0.8801(9) 0.6328(14) 0.0607(4) 0.063(11) Uiso 1 1 d G .
C8G_11 C 0.8848(9) 0.7097(14) 0.0532(4) 0.098(15) Uiso 1 1 d G .
H8GA_11 H 0.9258 0.7310 0.0515 0.118 Uiso 1 1 calc R U
C9G_11 C 0.8296(11) 0.7554(11) 0.0481(4) 0.063(10) Uiso 1 1 d G .
H9GA_11 H 0.8328 0.8080 0.0430 0.075 Uiso 1 1 calc R U
C10G_11 C 0.7696(9) 0.7242(12) 0.0505(4) 0.061(10) Uiso 1 1 d G .
H10H_11 H 0.7318 0.7555 0.0471 0.074 Uiso 1 1 calc R U
C11G_11 C 0.7648(8) 0.6473(13) 0.0581(4) 0.054(9) Uiso 1 1 d G .
H11K_11 H 0.7238 0.6260 0.0597 0.064 Uiso 1 1 calc R U
C12G_11 C 0.8201(11) 0.6016(10) 0.0632(4) 0.053(9) Uiso 1 1 d G .
C13G_11 C 0.8866(15) 0.3399(19) 0.0806(6) 0.096(14) Uiso 1 1 d G .
C14G_11 C 0.8861(16) 0.264(2) 0.0891(5) 0.104(15) Uiso 1 1 d G .
H14N_11 H 0.8678 0.2532 0.1028 0.125 Uiso 1 1 calc R U
C15G_11 C 0.912(2) 0.2029(17) 0.0776(8) 0.31(5) Uiso 1 1 d G .
H15N_11 H 0.9121 0.1508 0.0834 0.367 Uiso 1 1 calc R U
C16G_11 C 0.939(2) 0.218(2) 0.0576(8) 0.16(2) Uiso 1 1 d G .
H16N_11 H 0.9571 0.1768 0.0497 0.196 Uiso 1 1 calc R U
C17G_11 C 0.9397(17) 0.295(3) 0.0491(5) 0.20(3) Uiso 1 1 d G .
H17H_11 H 0.9580 0.3051 0.0354 0.239 Uiso 1 1 calc R U
C18G_11 C 0.9134(17) 0.355(2) 0.0606(6) 0.100(15) Uiso 1 1 d G .
As9_12 As 0.27720(17) 0.4320(2) 0.04871(10) 0.0830(16) Uani 1 1 d . .
O1H_12 O 0.3366(12) 0.3556(15) 0.0618(4) 0.078(8) Uiso 1 1 d . .
O2H_12 O 0.3456(8) 0.4935(10) 0.0496(3) 0.026(4) Uiso 1 1 d . .
O3H_12 O 0.2246(10) 0.5072(12) 0.0327(4) 0.050(6) Uiso 1 1 d . .
O4H_12 O 0.2884(12) 0.3939(15) 0.0180(4) 0.074(8) Uiso 1 1 d . .
O5H_12 O 0.2110(13) 0.3584(17) 0.0450(5) 0.090(9) Uiso 1 1 d . .
O6H_12 O 0.2665(13) 0.4582(17) 0.0726(5) 0.091(9) Uiso 1 1 d . .
C1H_12 C 0.3933(8) 0.3883(13) 0.0684(4) 0.048(9) Uiso 1 1 d G .
C2H_12 C 0.4449(11) 0.3483(10) 0.0810(4) 0.114(17) Uiso 1 1 d G .
H2HA_12 H 0.4400 0.2951 0.0853 0.137 Uiso 1 1 calc R U
C3H_12 C 0.5039(9) 0.3860(12) 0.0871(4) 0.050(9) Uiso 1 1 d G .
H3HA_12 H 0.5391 0.3586 0.0956 0.060 Uiso 1 1 calc R U
C4H_12 C 0.5111(8) 0.4637(12) 0.0807(4) 0.055(10) Uiso 1 1 d G .
H4HA_12 H 0.5514 0.4895 0.0849 0.066 Uiso 1 1 calc R U
C5H_12 C 0.4595(10) 0.5038(10) 0.0682(4) 0.062(10) Uiso 1 1 d G .
H5HA_12 H 0.4645 0.5569 0.0638 0.074 Uiso 1 1 calc R U
C6H_12 C 0.4006(8) 0.4661(13) 0.0621(4) 0.058(10) Uiso 1 1 d G .
C7H_12 C 0.2136(12) 0.4852(16) 0.0098(3) 0.104(15) Uiso 1 1 d G .
C8H_12 C 0.1722(11) 0.5326(13) -0.0051(4) 0.064(11) Uiso 1 1 d G .
H8HA_12 H 0.1465 0.5709 0.0011 0.076 Uiso 1 1 calc R U
C9H_12 C 0.1685(11) 0.5239(13) -0.0290(4) 0.057(10) Uiso 1 1 d G .
H9HA_12 H 0.1402 0.5563 -0.0392 0.069 Uiso 1 1 calc R U
C10H_12 C 0.2061(13) 0.4677(16) -0.0380(3) 0.103(15) Uiso 1 1 d G .
H10I_12 H 0.2036 0.4618 -0.0544 0.123 Uiso 1 1 calc R U
C11H_12 C 0.2475(11) 0.4203(13) -0.0231(5) 0.088(13) Uiso 1 1 d G .
H11L_12 H 0.2732 0.3819 -0.0293 0.106 Uiso 1 1 calc R U
C12H_12 C 0.2512(11) 0.4290(14) 0.0008(4) 0.056(9) Uiso 1 1 d G .
C13H_12 C 0.1947(18) 0.376(2) 0.0664(6) 0.097(15) Uiso 1 1 d G .
C14H_12 C 0.1378(18) 0.336(2) 0.0683(6) 0.15(2) Uiso 1 1 d G .
H14O_12 H 0.1163 0.3075 0.0554 0.186 Uiso 1 1 calc R U
C15H_12 C 0.1125(15) 0.337(2) 0.0891(8) 0.14(2) Uiso 1 1 d G .
H15O_12 H 0.0736 0.3101 0.0903 0.170 Uiso 1 1 calc R U
C16H_12 C 0.144(2) 0.379(2) 0.1080(6) 0.126(19) Uiso 1 1 d G .
H16O_12 H 0.1266 0.3801 0.1222 0.151 Uiso 1 1 calc R U
C17H_12 C 0.201(2) 0.419(2) 0.1061(6) 0.30(5) Uiso 1 1 d G .
H17I_12 H 0.2223 0.4475 0.1190 0.356 Uiso 1 1 calc R U
C18H_12 C 0.2262(15) 0.418(2) 0.0853(8) 0.119(17) Uiso 1 1 d G .
O1W O 0.0292(7) 0.2251(9) 0.7451(3) 0.013(4) Uiso 1 1 d . .
O2W O 0.0713(7) 0.2564(9) 0.4076(3) 0.014(4) Uiso 1 1 d . .
O3W O 0.0608(7) 0.2033(9) 0.7933(3) 0.019(4) Uiso 1 1 d . .
O4W O 0.0999(7) 0.9353(10) 0.1483(3) 0.022(4) Uiso 1 1 d . .
O5W O 0.3854(7) 0.7299(8) 0.5299(2) 0.008(4) Uiso 1 1 d . .
O6W O 0.4443(7) 0.1858(10) 0.3108(3) 0.021(4) Uiso 1 1 d . .
O7W O 0.0200(8) 0.8435(10) 0.1751(3) 0.027(4) Uiso 1 1 d . .
O8W O -0.0357(9) 0.2551(11) 0.3696(3) 0.038(5) Uiso 1 1 d . .
O9W O 0.1318(8) 0.8160(11) 0.4693(3) 0.034(5) Uiso 1 1 d . .

loop_
_atom_site_aniso_label
_atom_site_aniso_U_11
_atom_site_aniso_U_22
_atom_site_aniso_U_33
_atom_site_aniso_U_23
_atom_site_aniso_U_13
_atom_site_aniso_U_12
Cu1_1 0.042(2) 0.021(2) 0.044(2) -0.0093(19) 0.0131(18) -0.0034(18)
Cu2_1 0.041(2) 0.018(2) 0.048(2) -0.0027(18) 0.0090(18) 0.0028(16)
Cu3_1 0.055(2) 0.018(2) 0.051(3) 0.0018(19) 0.0157(19) 0.0091(18)
Cu4_2 0.030(2) 0.0128(19) 0.062(3) -0.0048(19) 0.0083(18) -0.0015(17)
Cu5_2 0.042(2) 0.021(2) 0.043(2) 0.0024(19) 0.0129(18) -0.0059(18)
Cu6_2 0.040(2) 0.0128(19) 0.048(2) -0.0026(18) 0.0174(17) -0.0021(17)
Cu7_3 0.043(2) 0.022(2) 0.050(2) -0.0023(19) 0.0145(18) 0.0019(18)
Cu8_3 0.045(2) 0.020(2) 0.057(3) 0.004(2) 0.0162(19) 0.0052(18)
Cu9_3 0.046(2) 0.052(3) 0.073(3) 0.006(2) 0.001(2) 0.034(2)
As1_4 0.056(2) 0.024(2) 0.065(3) -0.0029(18) 0.0184(19) 0.0051(16)
As2_5 0.047(2) 0.025(2) 0.090(3) -0.0117(19) 0.025(2) -0.0121(17)
As3_6 0.045(2) 0.042(2) 0.059(2) 0.0157(19) 0.0163(18) 0.0133(17)
As4_7 0.044(2) 0.041(2) 0.065(3) 0.0036(19) 0.0164(18) 0.0049(17)
As5_8 0.057(2) 0.0054(16) 0.057(2) -0.0060(16) 0.0079(17) -0.0023(16)
As6_9 0.048(2) 0.0246(19) 0.058(2) 0.0057(17) 0.0110(18) -0.0052(16)
As7_10 0.057(2) 0.0106(18) 0.084(3) 0.0000(18) 0.0212(19) 0.0039(16)
As8_11 0.048(2) 0.055(3) 0.061(2) 0.011(2) 0.0089(18) 0.0080(19)
As9_12 0.041(2) 0.015(2) 0.199(5) 0.018(3) 0.035(3) 0.0071(17)

loop_
_atom_type_symbol
_atom_type_description
_atom_type_scat_dispersion_real
_atom_type_scat_dispersion_imag
_atom_type_scat_source
C C 0.0033 0.0016 'International Tables Vol C Tables 4.2.6.8 and 6.1.1.4'
H H 0.0000 0.0000 'International Tables Vol C Tables 4.2.6.8 and 6.1.1.4'
N N 0.0061 0.0033 'International Tables Vol C Tables 4.2.6.8 and 6.1.1.4'
O O 0.0106 0.0060 'International Tables Vol C Tables 4.2.6.8 and 6.1.1.4'
Cu Cu 0.3201 1.2651 'International Tables Vol C Tables 4.2.6.8 and 6.1.1.4'
As As 0.0499 2.0058 'International Tables Vol C Tables 4.2.6.8 and 6.1.1.4'

loop_
_geom_angle_atom_site_label_1
_geom_angle_atom_site_label_2
_geom_angle_atom_site_label_3
_geom_angle
N1_1 Cu1_1 N11_1 125.9(7)
N1_1 Cu1_1 N12_1 138.5(7)
N11_1 Cu1_1 N12_1 82.5(7)
N1_1 Cu1_1 N2_1 80.5(7)
N11_1 Cu1_1 N2_1 119.3(7)
N12_1 Cu1_1 N2_1 113.8(7)
N3_1 Cu2_1 N5_1 118.2(7)
N3_1 Cu2_1 N4_1 82.7(6)
N5_1 Cu2_1 N4_1 135.0(7)
N3_1 Cu2_1 N6_1 131.8(7)
N5_1 Cu2_1 N6_1 81.6(7)
N4_1 Cu2_1 N6_1 115.1(7)
N8_1 Cu3_1 N7_1 81.7(9)
N8_1 Cu3_1 N9_1 137.8(10)
N7_1 Cu3_1 N9_1 115.9(8)
N8_1 Cu3_1 N10_1 121.7(9)
N7_1 Cu3_1 N10_1 123.7(7)
N9_1 Cu3_1 N10_1 81.8(9)
C2_1 N1_1 C6_1 120.0
C2_1 N1_1 Cu1_1 128.4(10)
C6_1 N1_1 Cu1_1 111.4(10)
C3_1 C2_1 N1_1 120.0
C3_1 C2_1 C1_1 124.7(16)
N1_1 C2_1 C1_1 115.2(15)
C2_1 C3_1 C4_1 120.0
C5_1 C4_1 C3_1 120.0
C4_1 C5_1 C6_1 120.0
C4_1 C5_1 C7_1 118.9(19)
C6_1 C5_1 C7_1 121.1(19)
C10_1 C6_1 C5_1 119.0(15)
C10_1 C6_1 N1_1 120.4(15)
C5_1 C6_1 N1_1 120.0
C10_1 N2_1 C13_1 120.0
C10_1 N2_1 Cu1_1 112.1(9)
C13_1 N2_1 Cu1_1 127.9(9)
C6_1 C10_1 C9_1 124.6(14)
C6_1 C10_1 N2_1 115.4(14)
C9_1 C10_1 N2_1 120.0
C10_1 C9_1 C11_1 120.0
C10_1 C9_1 C8_1 120.0(18)
C11_1 C9_1 C8_1 119.8(19)
C9_1 C11_1 C12_1 120.0
C13_1 C12_1 C11_1 120.0
C12_1 C13_1 N2_1 120.0
C12_1 C13_1 C14_1 118.1(18)
N2_1 C13_1 C14_1 121.9(18)
C17_1 N3_1 C21_1 120.0
C17_1 N3_1 Cu2_1 130.2(8)
C21_1 N3_1 Cu2_1 109.8(8)
N3_1 C17_1 C18_1 120.0
N3_1 C17_1 C16_1 117.3(16)
C18_1 C17_1 C16_1 122.7(15)
C19_1 C18_1 C17_1 120.0
C20_1 C19_1 C18_1 120.0
C19_1 C20_1 C21_1 120.0
C19_1 C20_1 C22_1 122.6(16)
C21_1 C20_1 C22_1 116.9(15)
C25_1 C21_1 C20_1 120.5(13)
C25_1 C21_1 N3_1 119.5(13)
C20_1 C21_1 N3_1 120.0
C25_1 N4_1 C28_1 120.0
C25_1 N4_1 Cu2_1 111.3(9)
C28_1 N4_1 Cu2_1 128.7(9)
C21_1 C25_1 C24_1 123.4(14)
C21_1 C25_1 N4_1 116.6(13)
C24_1 C25_1 N4_1 120.0
C25_1 C24_1 C26_1 120.0
C25_1 C24_1 C23_1 114.4(19)
C26_1 C24_1 C23_1 125.5(19)
C27_1 C26_1 C24_1 120.0
C26_1 C27_1 C28_1 120.0
C27_1 C28_1 N4_1 120.0
C27_1 C28_1 C29_1 124.0(19)
N4_1 C28_1 C29_1 115.7(19)
C31_1 N5_1 C35_1 120.0
C31_1 N5_1 Cu2_1 127.6(9)
C35_1 N5_1 Cu2_1 111.8(9)
N5_1 C31_1 C32_1 120.0
N5_1 C31_1 C30_1 114.9(18)
C32_1 C31_1 C30_1 124.9(18)
C33_1 C32_1 C31_1 120.0
C32_1 C33_1 C34_1 120.0
C35_1 C34_1 C33_1 120.0
C35_1 C34_1 C36_1 117.4(11)
C33_1 C34_1 C36_1 122.4(11)
C39_1 C35_1 C34_1 122.1(14)
C39_1 C35_1 N5_1 117.9(14)
C34_1 C35_1 N5_1 120.0
C39_1 N6_1 C42_1 120.0
C39_1 N6_1 Cu2_1 109.3(10)
C42_1 N6_1 Cu2_1 130.6(10)
C35_1 C39_1 N6_1 118.9(15)
C35_1 C39_1 C38_1 121.1(15)
N6_1 C39_1 C38_1 120.0
C40_1 C38_1 C39_1 120.0
C40_1 C38_1 C37_1 121.7(13)
C39_1 C38_1 C37_1 118.2(13)
C38_1 C40_1 C41_1 120.0
C40_1 C41_1 C42_1 120.0
C41_1 C42_1 N6_1 120.0
C41_1 C42_1 C43_1 125.2(18)
N6_1 C42_1 C43_1 114.8(18)
C46_1 N7_1 C50_1 120.0
C46_1 N7_1 Cu3_1 127.3(9)
C50_1 N7_1 Cu3_1 112.6(9)
C47_1 C46_1 N7_1 120.0
C47_1 C46_1 C45_1 119.8(18)
N7_1 C46_1 C45_1 120.2(17)
C46_1 C47_1 C48_1 120.0
C49_1 C48_1 C47_1 120.0
C50_1 C49_1 C48_1 120.0
C50_1 C49_1 C51_1 114.4(14)
C48_1 C49_1 C51_1 125.6(13)
C54_1 C50_1 C49_1 125.0(17)
C54_1 C50_1 N7_1 114.9(17)
C49_1 C50_1 N7_1 120.0
C54_1 N8_1 C57_1 120.0
C54_1 N8_1 Cu3_1 111.6(14)
C57_1 N8_1 Cu3_1 128.4(14)
C50_1 C54_1 C53_1 121(2)
C50_1 C54_1 N8_1 119(2)
C53_1 C54_1 N8_1 120.0
C52_1 C53_1 C54_1 116.3(16)
C52_1 C53_1 C55_1 123.7(16)
C54_1 C53_1 C55_1 120.0
C56_1 C55_1 C53_1 120.0
C55_1 C56_1 C57_1 120.0
C56_1 C57_1 N8_1 120.0
C56_1 C57_1 C58_1 121(2)
N8_1 C57_1 C58_1 119(2)
C60_1 N9_1 C64_1 120.0
C60_1 N9_1 Cu3_1 127.0(13)
C64_1 N9_1 Cu3_1 111.6(13)
C61_1 C60_1 N9_1 120.0
C61_1 C60_1 C59_1 123(2)
N9_1 C60_1 C59_1 117(2)
C62_1 C61_1 C60_1 120.0
C61_1 C62_1 C63_1 120.0
C64_1 C63_1 C62_1 120.0
C64_1 C63_1 C65_1 112(2)
C62_1 C63_1 C65_1 128(2)
C63_1 C64_1 N9_1 120.0
C63_1 C64_1 C68_1 122.2(17)
N9_1 C64_1 C68_1 117.6(17)
C68_1 N10_1 C71_1 120.0
C68_1 N10_1 Cu3_1 111.9(10)
C71_1 N10_1 Cu3_1 128.0(10)
N10_1 C68_1 C67_1 120.0
N10_1 C68_1 C64_1 116.2(16)
C67_1 C68_1 C64_1 123.7(16)
C69_1 C67_1 C68_1 120.0
C69_1 C67_1 C66_1 124(2)
C68_1 C67_1 C66_1 116.1(19)
C67_1 C69_1 C70_1 120.0
C71_1 C70_1 C69_1 120.0
C70_1 C71_1 N10_1 120.0
C70_1 C71_1 C72_1 119.4(18)
N10_1 C71_1 C72_1 120.5(18)
C75_1 N11_1 C79_1 120.0
C75_1 N11_1 Cu1_1 128.5(9)
C79_1 N11_1 Cu1_1 111.2(9)
C76_1 C75_1 N11_1 120.0
C76_1 C75_1 C74_1 124.5(16)
N11_1 C75_1 C74_1 115.4(16)
C75_1 C76_1 C77_1 120.0
C78_1 C77_1 C76_1 120.0
C77_1 C78_1 C79_1 120.0
C77_1 C78_1 C80_1 126.2(17)
C79_1 C78_1 C80_1 113.7(17)
C83_1 C79_1 C78_1 122.3(13)
C83_1 C79_1 N11_1 117.7(13)
C78_1 C79_1 N11_1 120.0
C83_1 N12_1 C86_1 120.0
C83_1 N12_1 Cu1_1 110.5(9)
C86_1 N12_1 Cu1_1 129.3(9)
C79_1 C83_1 C82_1 121.9(13)
C79_1 C83_1 N12_1 117.7(13)
C82_1 C83_1 N12_1 120.0
C83_1 C82_1 C84_1 120.0
C83_1 C82_1 C81_1 121.9(18)
C84_1 C82_1 C81_1 117.7(18)
C85_1 C84_1 C82_1 120.0
C86_1 C85_1 C84_1 120.0
C85_1 C86_1 N12_1 120.0
C85_1 C86_1 C87_1 119.5(17)
N12_1 C86_1 C87_1 120.5(17)
C5_1 C7_1 C8_1 120(3)
C9_1 C8_1 C7_1 115(3)
C13_1 C14_1 C15_1 115(2)
C16_1 C15_1 C14_1 107(2)
C17_1 C16_1 C15_1 113(2)
C23_1 C22_1 C20_1 120(3)
C22_1 C23_1 C24_1 124(3)
C36_1 C37_1 C38_1 120.1(11)
C37_1 C36_1 C34_1 120.6(11)
C44_1 C43_1 C42_1 117(3)
C45_1 C44_1 C43_1 112(3)
C46_1 C45_1 C44_1 115(3)
C52_1 C51_1 C49_1 120.9(12)
C51_1 C52_1 C53_1 121.5(12)
C66_1 C65_1 C63_1 123(3)
C65_1 C66_1 C67_1 123(3)
C71_1 C72_1 C73_1 111(2)
C74_1 C73_1 C72_1 111(2)
C73_1 C74_1 C75_1 113(2)
C81_1 C80_1 C78_1 121(3)
C80_1 C81_1 C82_1 119(3)
N12A_2 Cu4_2 N1A_2 136.7(7)
N12A_2 Cu4_2 N2A_2 116.1(7)
N1A_2 Cu4_2 N2A_2 81.9(7)
N12A_2 Cu4_2 N11A_2 80.5(6)
N1A_2 Cu4_2 N11A_2 120.9(7)
N2A_2 Cu4_2 N11A_2 127.9(7)
N5A_2 Cu5_2 N4A_2 139.4(7)
N5A_2 Cu5_2 N3A_2 111.2(7)
N4A_2 Cu5_2 N3A_2 81.3(6)
N5A_2 Cu5_2 N6A_2 81.4(7)
N4A_2 Cu5_2 N6A_2 122.1(7)
N3A_2 Cu5_2 N6A_2 128.3(6)
N8A_2 Cu6_2 N9A_2 139.1(7)
N8A_2 Cu6_2 N7A_2 81.2(6)
N9A_2 Cu6_2 N7A_2 118.4(7)
N8A_2 Cu6_2 N10A_2 122.2(6)
N9A_2 Cu6_2 N10A_2 82.6(6)
N7A_2 Cu6_2 N10A_2 117.1(6)
C2A_2 N1A_2 C6A_2 120.0
C2A_2 N1A_2 Cu4_2 128.8(10)
C6A_2 N1A_2 Cu4_2 111.1(10)
N1A_2 C2A_2 C3A_2 120.0
N1A_2 C2A_2 C1A_2 118.4(17)
C3A_2 C2A_2 C1A_2 121.5(17)
C4A_2 C3A_2 C2A_2 120.0
C3A_2 C4A_2 C5A_2 120.0
C6A_2 C5A_2 C4A_2 120.0
C6A_2 C5A_2 C7A_2 115(2)
C4A_2 C5A_2 C7A_2 125(2)
C10A_2 C6A_2 C5A_2 121.4(15)
C10A_2 C6A_2 N1A_2 118.4(15)
C5A_2 C6A_2 N1A_2 120.0
C10A_2 N2A_2 C13A_2 120.0
C10A_2 N2A_2 Cu4_2 111.2(10)
C13A_2 N2A_2 Cu4_2 128.8(10)
C6A_2 C10A_2 N2A_2 117.4(15)
C6A_2 C10A_2 C9A_2 122.6(15)
N2A_2 C10A_2 C9A_2 120.0
C11A_2 C9A_2 C10A_2 120.0
C11A_2 C9A_2 C8A_2 126.3(19)
C10A_2 C9A_2 C8A_2 113.7(19)
C12A_2 C11A_2 C9A_2 120.0
C11A_2 C12A_2 C13A_2 120.0
C14A_2 C13A_2 C12A_2 119.6(18)
C14A_2 C13A_2 N2A_2 120.2(18)
C12A_2 C13A_2 N2A_2 120.0
C17A_2 N3A_2 C21A_2 120.0
C17A_2 N3A_2 Cu5_2 129.2(8)
C21A_2 N3A_2 Cu5_2 110.6(8)
N3A_2 C17A_2 C18A_2 120.0
N3A_2 C17A_2 C16A_2 115.9(15)
C18A_2 C17A_2 C16A_2 123.8(15)
C19A_2 C18A_2 C17A_2 120.0
C20A_2 C19A_2 C18A_2 120.0
C22A_2 C20A_2 C19A_2 121.9(11)
C22A_2 C20A_2 C21A_2 118.1(11)
C19A_2 C20A_2 C21A_2 120.0
C25A_2 C21A_2 C20A_2 122.1(13)
C25A_2 C21A_2 N3A_2 117.8(13)
C20A_2 C21A_2 N3A_2 120.0
C25A_2 N4A_2 C28A_2 120.0
C25A_2 N4A_2 Cu5_2 111.2(9)
C28A_2 N4A_2 Cu5_2 128.6(9)
C21A_2 C25A_2 C24A_2 120.5(13)
C21A_2 C25A_2 N4A_2 119.0(13)
C24A_2 C25A_2 N4A_2 120.0
C25A_2 C24A_2 C26A_2 120.0
C25A_2 C24A_2 C23A_2 118.9(11)
C26A_2 C24A_2 C23A_2 121.0(11)
C24A_2 C26A_2 C27A_2 120.0
C28A_2 C27A_2 C26A_2 120.0
C27A_2 C28A_2 N4A_2 120.0
C27A_2 C28A_2 C29A_2 121.1(14)
N4A_2 C28A_2 C29A_2 118.9(14)
C31A_2 N5A_2 C35A_2 120.0
C31A_2 N5A_2 Cu5_2 127.7(11)
C35A_2 N5A_2 Cu5_2 112.3(11)
C30A_2 C31A_2 N5A_2 121(2)
C30A_2 C31A_2 C32A_2 119(2)
N5A_2 C31A_2 C32A_2 120.0
C31A_2 C32A_2 C33A_2 120.0
C34A_2 C33A_2 C32A_2 120.0
C35A_2 C34A_2 C33A_2 120.0
C35A_2 C34A_2 C36A_2 117.2(19)
C33A_2 C34A_2 C36A_2 122.3(19)
C39A_2 C35A_2 C34A_2 122.8(15)
C39A_2 C35A_2 N5A_2 117.0(15)
C34A_2 C35A_2 N5A_2 120.0
C39A_2 N6A_2 C42A_2 120.0
C39A_2 N6A_2 Cu5_2 109.1(8)
C42A_2 N6A_2 Cu5_2 130.7(9)
C35A_2 C39A_2 C38A_2 120.3(14)
C35A_2 C39A_2 N6A_2 119.6(14)
C38A_2 C39A_2 N6A_2 120.0
C40A_2 C38A_2 C39A_2 120.0
C40A_2 C38A_2 C37A_2 119.2(18)
C39A_2 C38A_2 C37A_2 120.8(18)
C38A_2 C40A_2 C41A_2 120.0
C40A_2 C41A_2 C42A_2 120.0
C41A_2 C42A_2 N6A_2 120.0
C41A_2 C42A_2 C43A_2 124.7(15)
N6A_2 C42A_2 C43A_2 115.1(15)
C46A_2 N7A_2 C50A_2 120.0
C46A_2 N7A_2 Cu6_2 130.0(9)
C50A_2 N7A_2 Cu6_2 110.0(9)
N7A_2 C46A_2 C47A_2 120.0
N7A_2 C46A_2 C45A_2 114.9(18)
C47A_2 C46A_2 C45A_2 125.0(17)
C46A_2 C47A_2 C48A_2 120.0
C47A_2 C48A_2 C49A_2 120.0
C50A_2 C49A_2 C48A_2 120.0
C50A_2 C49A_2 C51A_2 116.8(15)
C48A_2 C49A_2 C51A_2 123.2(15)
C54A_2 C50A_2 C49A_2 122.6(13)
C54A_2 C50A_2 N7A_2 117.3(13)
C49A_2 C50A_2 N7A_2 120.0
C54A_2 N8A_2 C57A_2 120.0
C54A_2 N8A_2 Cu6_2 111.7(8)
C57A_2 N8A_2 Cu6_2 128.1(8)
C50A_2 C54A_2 N8A_2 118.9(12)
C50A_2 C54A_2 C53A_2 121.0(12)
N8A_2 C54A_2 C53A_2 120.0
C55A_2 C53A_2 C54A_2 120.0
C55A_2 C53A_2 C52A_2 122.0(16)
C54A_2 C53A_2 C52A_2 117.9(16)
C56A_2 C55A_2 C53A_2 120.0
C55A_2 C56A_2 C57A_2 120.0
C56A_2 C57A_2 N8A_2 120.0
C56A_2 C57A_2 C58A_2 123.8(16)
N8A_2 C57A_2 C58A_2 116.2(16)
C60A_2 N9A_2 C64A_2 120.0
C60A_2 N9A_2 Cu6_2 129.3(10)
C64A_2 N9A_2 Cu6_2 110.5(10)
C61A_2 C60A_2 N9A_2 120.0
C61A_2 C60A_2 C59A_2 124.2(17)
N9A_2 C60A_2 C59A_2 115.8(17)
C62A_2 C61A_2 C60A_2 120.0
C61A_2 C62A_2 C63A_2 120.0
C62A_2 C63A_2 C64A_2 120.0
C62A_2 C63A_2 C65A_2 120.5(17)
C64A_2 C63A_2 C65A_2 119.5(17)
C68A_2 C64A_2 C63A_2 120.5(14)
C68A_2 C64A_2 N9A_2 119.4(14)
C63A_2 C64A_2 N9A_2 120.0
C68A_2 N10A_2 C71A_2 120.0
C68A_2 N10A_2 Cu6_2 108.5(8)
C71A_2 N10A_2 Cu6_2 131.4(8)
C64A_2 C68A_2 C67A_2 121.1(13)
C64A_2 C68A_2 N10A_2 118.9(13)
C67A_2 C68A_2 N10A_2 120.0
C68A_2 C67A_2 C69A_2 120.0
C68A_2 C67A_2 C66A_2 118.2(17)
C69A_2 C67A_2 C66A_2 121.8(17)
C70A_2 C69A_2 C67A_2 120.0
C71A_2 C70A_2 C69A_2 120.0
C70A_2 C71A_2 N10A_2 120.0
C70A_2 C71A_2 C72A_2 122.9(16)
N10A_2 C71A_2 C72A_2 117.0(16)
C75A_2 N11A_2 C79A_2 120.0
C75A_2 N11A_2 Cu4_2 130.2(9)
C79A_2 N11A_2 Cu4_2 109.7(9)
C76A_2 C75A_2 N11A_2 120.0
C76A_2 C75A_2 C74A_2 123.4(17)
N11A_2 C75A_2 C74A_2 116.5(17)
C77A_2 C76A_2 C75A_2 120.0
C76A_2 C77A_2 C78A_2 120.0
C77A_2 C78A_2 C79A_2 120.0
C77A_2 C78A_2 C80A_2 124.1(19)
C79A_2 C78A_2 C80A_2 115.9(19)
C78A_2 C79A_2 N11A_2 120.0
C78A_2 C79A_2 C83A_2 118.8(13)
N11A_2 C79A_2 C83A_2 121.2(13)
C83A_2 N12A_2 C86A_2 120.0
C83A_2 N12A_2 Cu4_2 114.9(9)
C86A_2 N12A_2 Cu4_2 124.3(9)
N12A_2 C83A_2 C82A_2 120.0
N12A_2 C83A_2 C79A_2 113.4(13)
C82A_2 C83A_2 C79A_2 126.4(13)
C83A_2 C82A_2 C84A_2 120.0
C83A_2 C82A_2 C81A_2 112.9(18)
C84A_2 C82A_2 C81A_2 127.0(18)
C85A_2 C84A_2 C82A_2 120.0
C84A_2 C85A_2 C86A_2 120.0
C85A_2 C86A_2 N12A_2 120.0
C85A_2 C86A_2 C87A_2 118.7(16)
N12A_2 C86A_2 C87A_2 121.3(16)
C8A_2 C7A_2 C5A_2 124(3)
C7A_2 C8A_2 C9A_2 122(3)
C13A_2 C14A_2 C15A_2 119(2)
C16A_2 C15A_2 C14A_2 114(2)
C15A_2 C16A_2 C17A_2 118(2)
C20A_2 C22A_2 C23A_2 120.0(10)
C22A_2 C23A_2 C24A_2 119.5(10)
C37A_2 C36A_2 C34A_2 123(3)
C36A_2 C37A_2 C38A_2 115(3)
C42A_2 C43A_2 C44A_2 111(2)
C45A_2 C44A_2 C43A_2 107(2)
C44A_2 C45A_2 C46A_2 117(2)
C52A_2 C51A_2 C49A_2 120(3)
C51A_2 C52A_2 C53A_2 121(3)
C66A_2 C65A_2 C63A_2 120(3)
C65A_2 C66A_2 C67A_2 120(3)
C71A_2 C72A_2 C73A_2 119(2)
C72A_2 C73A_2 C74A_2 112(2)
C75A_2 C74A_2 C73A_2 111(2)
C81A_2 C80A_2 C78A_2 127(3)
C80A_2 C81A_2 C82A_2 117(3)
N12B_3 Cu7_3 N2B_3 120.4(7)
N12B_3 Cu7_3 N11B_3 82.0(6)
N2B_3 Cu7_3 N11B_3 128.6(7)
N12B_3 Cu7_3 N1B_3 136.2(7)
N2B_3 Cu7_3 N1B_3 83.3(7)
N11B_3 Cu7_3 N1B_3 113.0(7)
N5B_3 Cu8_3 N4B_3 140.1(7)
N5B_3 Cu8_3 N3B_3 115.6(7)
N4B_3 Cu8_3 N3B_3 83.4(7)
N5B_3 Cu8_3 N6B_3 81.8(7)
N4B_3 Cu8_3 N6B_3 114.9(7)
N3B_3 Cu8_3 N6B_3 128.3(7)
N8B_3 Cu9_3 N9B_3 142.7(9)
N8B_3 Cu9_3 N10B_3 124.6(8)
N9B_3 Cu9_3 N10B_3 81.4(9)
N8B_3 Cu9_3 N7B_3 79.4(8)
N9B_3 Cu9_3 N7B_3 116.1(8)
N10B_3 Cu9_3 N7B_3 114.9(7)
C2B_3 N1B_3 C6B_3 120.0
C2B_3 N1B_3 Cu7_3 132.1(9)
C6B_3 N1B_3 Cu7_3 107.8(9)
N1B_3 C2B_3 C3B_3 120.0
N1B_3 C2B_3 C1B_3 111.3(17)
C3B_3 C2B_3 C1B_3 128.5(17)
C4B_3 C3B_3 C2B_3 120.0
C3B_3 C4B_3 C5B_3 120.0
C7B_3 C5B_3 C4B_3 120.6(12)
C7B_3 C5B_3 C6B_3 119.3(12)
C4B_3 C5B_3 C6B_3 120.0
C10B_3 C6B_3 C5B_3 119.1(14)
C10B_3 C6B_3 N1B_3 120.8(14)
C5B_3 C6B_3 N1B_3 120.0
C10B_3 N2B_3 C13B_3 120.0
C10B_3 N2B_3 Cu7_3 110.2(10)
C13B_3 N2B_3 Cu7_3 129.7(10)
C6B_3 C10B_3 C9B_3 122.3(14)
C6B_3 C10B_3 N2B_3 117.6(14)
C9B_3 C10B_3 N2B_3 120.0
C11B_3 C9B_3 C10B_3 120.0
C11B_3 C9B_3 C8B_3 122.2(11)
C10B_3 C9B_3 C8B_3 117.8(11)
C9B_3 C11B_3 C12B_3 120.0
C13B_3 C12B_3 C11B_3 120.0
C12B_3 C13B_3 N2B_3 120.0
C12B_3 C13B_3 C14B_3 123.4(16)
N2B_3 C13B_3 C14B_3 116.2(16)
C17B_3 N3B_3 C21B_3 120.0
C17B_3 N3B_3 Cu8_3 132.9(9)
C21B_3 N3B_3 Cu8_3 107.1(9)
C18B_3 C17B_3 N3B_3 120.0
C18B_3 C17B_3 C16B_3 127.1(16)
N3B_3 C17B_3 C16B_3 112.9(16)
C19B_3 C18B_3 C17B_3 120.0
C18B_3 C19B_3 C20B_3 120.0
C21B_3 C20B_3 C19B_3 120.0
C21B_3 C20B_3 C22B_3 121.1(19)
C19B_3 C20B_3 C22B_3 118.7(19)
C25B_3 C21B_3 C20B_3 116.9(13)
C25B_3 C21B_3 N3B_3 123.0(13)
C20B_3 C21B_3 N3B_3 120.0
C25B_3 N4B_3 C28B_3 120.0
C25B_3 N4B_3 Cu8_3 112.7(10)
C28B_3 N4B_3 Cu8_3 125.5(10)
C21B_3 C25B_3 N4B_3 113.6(14)
C21B_3 C25B_3 C24B_3 125.2(14)
N4B_3 C25B_3 C24B_3 120.0
C26B_3 C24B_3 C25B_3 120.0
C26B_3 C24B_3 C23B_3 125.2(19)
C25B_3 C24B_3 C23B_3 114.6(19)
C27B_3 C26B_3 C24B_3 120.0
C26B_3 C27B_3 C28B_3 120.0
C27B_3 C28B_3 N4B_3 120.0
C27B_3 C28B_3 C29B_3 122.4(17)
N4B_3 C28B_3 C29B_3 116.9(17)
C31B_3 N5B_3 C35B_3 120.0
C31B_3 N5B_3 Cu8_3 126.2(9)
C35B_3 N5B_3 Cu8_3 112.6(9)
N5B_3 C31B_3 C32B_3 120.0
N5B_3 C31B_3 C30B_3 112(2)
C32B_3 C31B_3 C30B_3 127(2)
C33B_3 C32B_3 C31B_3 120.0
C32B_3 C33B_3 C34B_3 120.0
C35B_3 C34B_3 C33B_3 120.0
C35B_3 C34B_3 C36B_3 115.8(12)
C33B_3 C34B_3 C36B_3 124.1(12)
C39B_3 C35B_3 C34B_3 124.4(14)
C39B_3 C35B_3 N5B_3 115.5(14)
C34B_3 C35B_3 N5B_3 120.0
C39B_3 N6B_3 C42B_3 120.0
C39B_3 N6B_3 Cu8_3 107.7(10)
C42B_3 N6B_3 Cu8_3 132.3(10)
C35B_3 C39B_3 C38B_3 118.2(14)
C35B_3 C39B_3 N6B_3 120.8(14)
C38B_3 C39B_3 N6B_3 120.0
C39B_3 C38B_3 C37B_3 119.1(12)
C39B_3 C38B_3 C40B_3 120.0
C37B_3 C38B_3 C40B_3 120.9(12)
C41B_3 C40B_3 C38B_3 120.0
C42B_3 C41B_3 C40B_3 120.0
C41B_3 C42B_3 N6B_3 120.0
C41B_3 C42B_3 C43B_3 122.4(18)
N6B_3 C42B_3 C43B_3 117.5(18)
C46B_3 N7B_3 C50B_3 120.0
C46B_3 N7B_3 Cu9_3 129.6(10)
C50B_3 N7B_3 Cu9_3 110.4(10)
N7B_3 C46B_3 C47B_3 120.0
N7B_3 C46B_3 C45B_3 119.7(17)
C47B_3 C46B_3 C45B_3 120.3(17)
C46B_3 C47B_3 C48B_3 120.0
C49B_3 C48B_3 C47B_3 120.0
C50B_3 C49B_3 C48B_3 120.0
C50B_3 C49B_3 C51B_3 122.6(19)
C48B_3 C49B_3 C51B_3 117.4(19)
C54B_3 C50B_3 C49B_3 119.6(17)
C54B_3 C50B_3 N7B_3 120.4(17)
C49B_3 C50B_3 N7B_3 120.0
C54B_3 N8B_3 C57B_3 120.0
C54B_3 N8B_3 Cu9_3 114.2(12)
C57B_3 N8B_3 Cu9_3 125.3(13)
C50B_3 C54B_3 N8B_3 115.5(18)
C50B_3 C54B_3 C53B_3 124.0(18)
N8B_3 C54B_3 C53B_3 120.0
C54B_3 C53B_3 C55B_3 120.0
C54B_3 C53B_3 C52B_3 114(2)
C55B_3 C53B_3 C52B_3 126(2)
C56B_3 C55B_3 C53B_3 120.0
C57B_3 C56B_3 C55B_3 120.0
C56B_3 C57B_3 N8B_3 120.0
C56B_3 C57B_3 C58B_3 126(2)
N8B_3 C57B_3 C58B_3 114(2)
C60B_3 N9B_3 C64B_3 120.0
C60B_3 N9B_3 Cu9_3 127.5(13)
C64B_3 N9B_3 Cu9_3 111.4(13)
N9B_3 C60B_3 C61B_3 120.0
N9B_3 C60B_3 C59B_3 115(3)
C61B_3 C60B_3 C59B_3 125(3)
C62B_3 C61B_3 C60B_3 120.0
C61B_3 C62B_3 C63B_3 120.0
C65B_3 C63B_3 C64B_3 117.2(15)
C65B_3 C63B_3 C62B_3 122.8(15)
C64B_3 C63B_3 C62B_3 120.0
C68B_3 C64B_3 C63B_3 121.9(19)
C68B_3 C64B_3 N9B_3 118.0(19)
C63B_3 C64B_3 N9B_3 120.0
C68B_3 N10B_3 C71B_3 120.0
C68B_3 N10B_3 Cu9_3 110.5(11)
C71B_3 N10B_3 Cu9_3 129.0(11)
C64B_3 C68B_3 C67B_3 121.9(18)
C64B_3 C68B_3 N10B_3 118.0(18)
C67B_3 C68B_3 N10B_3 120.0
C69B_3 C67B_3 C68B_3 120.0
C69B_3 C67B_3 C66B_3 122.8(14)
C68B_3 C67B_3 C66B_3 117.2(14)
C67B_3 C69B_3 C70B_3 120.0
C71B_3 C70B_3 C69B_3 120.0
C70B_3 C71B_3 N10B_3 120.0
C70B_3 C71B_3 C72B_3 124.9(19)
N10B_3 C71B_3 C72B_3 114.9(19)
C75B_3 N11B_3 C79B_3 120.0
C75B_3 N11B_3 Cu7_3 130.1(8)
C79B_3 N11B_3 Cu7_3 109.8(8)
C76B_3 C75B_3 N11B_3 120.0
C76B_3 C75B_3 C74B_3 122.9(17)
N11B_3 C75B_3 C74B_3 117.1(17)
C75B_3 C76B_3 C77B_3 120.0
C78B_3 C77B_3 C76B_3 120.0
C79B_3 C78B_3 C77B_3 120.0
C79B_3 C78B_3 C80B_3 117.6(11)
C77B_3 C78B_3 C80B_3 122.4(11)
C83B_3 C79B_3 C78B_3 121.9(13)
C83B_3 C79B_3 N11B_3 118.1(13)
C78B_3 C79B_3 N11B_3 120.0
C83B_3 N12B_3 C86B_3 120.0
C83B_3 N12B_3 Cu7_3 110.6(9)
C86B_3 N12B_3 Cu7_3 129.4(8)
C79B_3 C83B_3 C82B_3 120.6(13)
C79B_3 C83B_3 N12B_3 119.4(13)
C82B_3 C83B_3 N12B_3 120.0
C83B_3 C82B_3 C84B_3 120.0
C83B_3 C82B_3 C81B_3 118.8(11)
C84B_3 C82B_3 C81B_3 121.1(11)
C85B_3 C84B_3 C82B_3 120.0
C84B_3 C85B_3 C86B_3 120.0
C85B_3 C86B_3 N12B_3 120.0
C85B_3 C86B_3 C87B_3 121.4(15)
N12B_3 C86B_3 C87B_3 118.5(15)
C8B_3 C7B_3 C5B_3 120.8(11)
C7B_3 C8B_3 C9B_3 120.7(11)
C13B_3 C14B_3 C15B_3 110.6(19)
C14B_3 C15B_3 C16B_3 108.3(19)
C17B_3 C16B_3 C15B_3 111(2)
C23B_3 C22B_3 C20B_3 120(3)
C22B_3 C23B_3 C24B_3 119(3)
C37B_3 C36B_3 C34B_3 121.0(11)
C36B_3 C37B_3 C38B_3 120.4(11)
C42B_3 C43B_3 C44B_3 113(2)
C45B_3 C44B_3 C43B_3 114(2)
C44B_3 C45B_3 C46B_3 119(2)
C52B_3 C51B_3 C49B_3 114(3)
C51B_3 C52B_3 C53B_3 125(3)
C66B_3 C65B_3 C63B_3 120.9(11)
C65B_3 C66B_3 C67B_3 120.8(12)
C73B_3 C72B_3 C71B_3 110(2)
C72B_3 C73B_3 C74B_3 109(2)
C75B_3 C74B_3 C73B_3 113(2)
C81B_3 C80B_3 C78B_3 121.0(10)
C80B_3 C81B_3 C82B_3 120.1(10)
O6_4 As1_4 O1_4 176.2(9)
O6_4 As1_4 O2_4 88.3(9)
O1_4 As1_4 O2_4 88.1(8)
O6_4 As1_4 O4_4 92.9(10)
O1_4 As1_4 O4_4 90.8(10)
O2_4 As1_4 O4_4 176.4(10)
O6_4 As1_4 O3_4 89.0(9)
O1_4 As1_4 O3_4 92.2(9)
O2_4 As1_4 O3_4 88.6(9)
O4_4 As1_4 O3_4 88.0(10)
O6_4 As1_4 O5_4 86.6(9)
O1_4 As1_4 O5_4 92.3(8)
O2_4 As1_4 O5_4 93.7(8)
O4_4 As1_4 O5_4 89.8(9)
O3_4 As1_4 O5_4 175.0(9)
C1_4 O1_4 As1_4 113.1(15)
C6_4 O2_4 As1_4 107.7(14)
C7_4 O3_4 As1_4 108.7(16)
C12_4 O4_4 As1_4 106.8(17)
C13_4 O5_4 As1_4 111.9(16)
C18_4 O6_4 As1_4 109.7(16)
O1_4 C1_4 C2_4 129.6(16)
O1_4 C1_4 C6_4 110.4(16)
C2_4 C1_4 C6_4 120.0
C3_4 C2_4 C1_4 120.0
C2_4 C3_4 C4_4 120.0
C5_4 C4_4 C3_4 120.0
C4_4 C5_4 C6_4 120.0
O2_4 C6_4 C5_4 119.8(15)
O2_4 C6_4 C1_4 120.0(15)
C5_4 C6_4 C1_4 120.0
O3_4 C7_4 C8_4 126.1(18)
O3_4 C7_4 C12_4 113.8(18)
C8_4 C7_4 C12_4 120.0
C7_4 C8_4 C9_4 120.0
C10_4 C9_4 C8_4 120.0
C11_4 C10_4 C9_4 120.0
C10_4 C11_4 C12_4 120.0
O4_4 C12_4 C11_4 122.2(18)
O4_4 C12_4 C7_4 117.8(18)
C11_4 C12_4 C7_4 120.0
O5_4 C13_4 C14_4 125(2)
O5_4 C13_4 C18_4 115(2)
C14_4 C13_4 C18_4 120.0
C13_4 C14_4 C15_4 120.0
C16_4 C15_4 C14_4 120.0
C15_4 C16_4 C17_4 120.00(5)
C18_4 C17_4 C16_4 120.0
C17_4 C18_4 C13_4 120.0
C17_4 C18_4 O6_4 125.2(19)
C13_4 C18_4 O6_4 114.7(19)
O6A_5 As2_5 O2A_5 88.3(10)
O6A_5 As2_5 O4A_5 96.5(10)
O2A_5 As2_5 O4A_5 172.5(9)
O6A_5 As2_5 O1A_5 175.9(10)
O2A_5 As2_5 O1A_5 91.1(9)
O4A_5 As2_5 O1A_5 84.6(10)
O6A_5 As2_5 O5A_5 88.7(10)
O2A_5 As2_5 O5A_5 94.2(8)
O4A_5 As2_5 O5A_5 91.7(9)
O1A_5 As2_5 O5A_5 87.2(9)
O6A_5 As2_5 O3A_5 89.4(11)
O2A_5 As2_5 O3A_5 87.1(10)
O4A_5 As2_5 O3A_5 87.2(11)
O1A_5 As2_5 O3A_5 94.7(10)
O5A_5 As2_5 O3A_5 177.7(10)
C1A_5 O1A_5 As2_5 106.9(16)
C6A_5 O2A_5 As2_5 108.2(15)
C7A_5 O3A_5 As2_5 105(2)
C12A_5 O4A_5 As2_5 113.2(19)
C13A_5 O5A_5 As2_5 112.0(16)
C18A_5 O6A_5 As2_5 108.1(18)
O1A_5 C1A_5 C2A_5 124.1(19)
O1A_5 C1A_5 C6A_5 115.8(19)
C2A_5 C1A_5 C6A_5 120.0
C1A_5 C2A_5 C3A_5 120.0
C2A_5 C3A_5 C4A_5 120.0
C5A_5 C4A_5 C3A_5 120.0
C6A_5 C5A_5 C4A_5 120.0
O2A_5 C6A_5 C5A_5 122.1(18)
O2A_5 C6A_5 C1A_5 117.8(18)
C5A_5 C6A_5 C1A_5 120.0
O3A_5 C7A_5 C8A_5 117(2)
O3A_5 C7A_5 C12A_5 123(2)
C8A_5 C7A_5 C12A_5 120.0
C7A_5 C8A_5 C9A_5 120.0
C10A_5 C9A_5 C8A_5 120.0
C11A_5 C10A_5 C9A_5 120.0
C10A_5 C11A_5 C12A_5 120.0
O4A_5 C12A_5 C11A_5 128(2)
O4A_5 C12A_5 C7A_5 112(2)
C11A_5 C12A_5 C7A_5 120.0
O5A_5 C13A_5 C14A_5 126.0(19)
O5A_5 C13A_5 C18A_5 113.7(19)
C14A_5 C13A_5 C18A_5 120.0
C13A_5 C14A_5 C15A_5 120.0
C16A_5 C15A_5 C14A_5 120.0
C15A_5 C16A_5 C17A_5 120.0
C18A_5 C17A_5 C16A_5 120.0
O6A_5 C18A_5 C17A_5 122.1(19)
O6A_5 C18A_5 C13A_5 116.9(19)
C17A_5 C18A_5 C13A_5 120.0
O2B_6 As3_6 O5B_6 92.4(9)
O2B_6 As3_6 O4B_6 172.9(9)
O5B_6 As3_6 O4B_6 93.4(10)
O2B_6 As3_6 O3B_6 87.7(8)
O5B_6 As3_6 O3B_6 174.7(9)
O4B_6 As3_6 O3B_6 86.8(9)
O2B_6 As3_6 O1B_6 87.3(9)
O5B_6 As3_6 O1B_6 87.5(9)
O4B_6 As3_6 O1B_6 88.9(10)
O3B_6 As3_6 O1B_6 97.8(8)
O2B_6 As3_6 O6B_6 89.3(9)
O5B_6 As3_6 O6B_6 85.1(9)
O4B_6 As3_6 O6B_6 95.2(9)
O3B_6 As3_6 O6B_6 89.5(8)
O1B_6 As3_6 O6B_6 171.7(9)
C1B_6 O1B_6 As3_6 109.2(17)
C6B_6 O2B_6 As3_6 110.7(16)
C7B_6 O3B_6 As3_6 108.6(14)
C12B_6 O4B_6 As3_6 110.4(17)
C13B_6 O5B_6 As3_6 110.7(15)
C18B_6 O6B_6 As3_6 112.0(16)
O1B_6 C1B_6 C2B_6 125.3(19)
O1B_6 C1B_6 C6B_6 114.6(19)
C2B_6 C1B_6 C6B_6 120.0
C1B_6 C2B_6 C3B_6 120.0
C4B_6 C3B_6 C2B_6 120.0
C3B_6 C4B_6 C5B_6 120.0
C6B_6 C5B_6 C4B_6 120.0
O2B_6 C6B_6 C5B_6 122.4(18)
O2B_6 C6B_6 C1B_6 117.5(18)
C5B_6 C6B_6 C1B_6 120.0
C8B_6 C7B_6 C12B_6 120.0
C8B_6 C7B_6 O3B_6 124.2(18)
C12B_6 C7B_6 O3B_6 115.8(18)
C9B_6 C8B_6 C7B_6 120.0
C8B_6 C9B_6 C10B_6 120.0
C11B_6 C10B_6 C9B_6 120.0
C10B_6 C11B_6 C12B_6 120.0
O4B_6 C12B_6 C11B_6 125.7(19)
O4B_6 C12B_6 C7B_6 114.3(19)
C11B_6 C12B_6 C7B_6 120.0
C14B_6 C13B_6 C18B_6 120.0
C14B_6 C13B_6 O5B_6 124.0(16)
C18B_6 C13B_6 O5B_6 115.8(16)
C15B_6 C14B_6 C13B_6 120.0
C14B_6 C15B_6 C16B_6 120.0
C17B_6 C16B_6 C15B_6 120.0
C18B_6 C17B_6 C16B_6 120.0
O6B_6 C18B_6 C17B_6 124.2(17)
O6B_6 C18B_6 C13B_6 115.6(17)
C17B_6 C18B_6 C13B_6 120.0
O6C_7 As4_7 O4C_7 98.1(9)
O6C_7 As4_7 O5C_7 88.8(10)
O4C_7 As4_7 O5C_7 86.5(10)
O6C_7 As4_7 O1C_7 177.9(10)
O4C_7 As4_7 O1C_7 84.0(9)
O5C_7 As4_7 O1C_7 91.3(10)
O6C_7 As4_7 O2C_7 89.2(9)
O4C_7 As4_7 O2C_7 172.3(9)
O5C_7 As4_7 O2C_7 96.1(10)
O1C_7 As4_7 O2C_7 88.7(10)
O6C_7 As4_7 O3C_7 86.3(9)
O4C_7 As4_7 O3C_7 88.4(9)
O5C_7 As4_7 O3C_7 172.4(10)
O1C_7 As4_7 O3C_7 93.8(9)
O2C_7 As4_7 O3C_7 89.7(9)
C1C_7 O1C_7 As4_7 105.1(16)
C6C_7 O2C_7 As4_7 111.1(17)
C7C_7 O3C_7 As4_7 108.0(16)
C12C_7 O4C_7 As4_7 109.8(16)
C13C_7 O5C_7 As4_7 106.7(19)
C18C_7 O6C_7 As4_7 108.9(16)
C2C_7 C1C_7 C6C_7 120.0
C2C_7 C1C_7 O1C_7 121.1(18)
C6C_7 C1C_7 O1C_7 118.8(18)
C3C_7 C2C_7 C1C_7 120.0
C2C_7 C3C_7 C4C_7 120.0
C5C_7 C4C_7 C3C_7 120.0
C6C_7 C5C_7 C4C_7 120.0
O2C_7 C6C_7 C5C_7 125.5(18)
O2C_7 C6C_7 C1C_7 114.5(18)
C5C_7 C6C_7 C1C_7 120.0
O3C_7 C7C_7 C8C_7 124.2(17)
O3C_7 C7C_7 C12C_7 115.5(18)
C8C_7 C7C_7 C12C_7 120.0
C7C_7 C8C_7 C9C_7 120.0
C10C_7 C9C_7 C8C_7 120.0
C11C_7 C10C_7 C9C_7 120.0
C12C_7 C11C_7 C10C_7 120.0
O4C_7 C12C_7 C11C_7 123.0(17)
O4C_7 C12C_7 C7C_7 117.0(17)
C11C_7 C12C_7 C7C_7 120.0
O5C_7 C13C_7 C14C_7 120(2)
O5C_7 C13C_7 C18C_7 119(2)
C14C_7 C13C_7 C18C_7 120.0
C15C_7 C14C_7 C13C_7 120.0
C14C_7 C15C_7 C16C_7 120.0
C17C_7 C16C_7 C15C_7 120.0
C16C_7 C17C_7 C18C_7 120.0
O6C_7 C18C_7 C17C_7 125.5(19)
O6C_7 C18C_7 C13C_7 114.4(19)
C17C_7 C18C_7 C13C_7 120.0
O2D_8 As5_8 O3D_8 88.4(9)
O2D_8 As5_8 O1D_8 88.7(9)
O3D_8 As5_8 O1D_8 93.3(8)
O2D_8 As5_8 O5D_8 87.0(9)
O3D_8 As5_8 O5D_8 90.6(9)
O1D_8 As5_8 O5D_8 174.1(9)
O2D_8 As5_8 O4D_8 175.7(9)
O3D_8 As5_8 O4D_8 88.7(9)
O1D_8 As5_8 O4D_8 88.3(9)
O5D_8 As5_8 O4D_8 96.2(9)
O2D_8 As5_8 O6D_8 94.6(9)
O3D_8 As5_8 O6D_8 176.5(8)
O1D_8 As5_8 O6D_8 88.5(8)
O5D_8 As5_8 O6D_8 87.8(9)
O4D_8 As5_8 O6D_8 88.4(9)
C1D_8 O1D_8 As5_8 107.9(15)
C6D_8 O2D_8 As5_8 111.8(16)
C7D_8 O3D_8 As5_8 111.2(15)
C12D_8 O4D_8 As5_8 107.1(16)
C13D_8 O5D_8 As5_8 114.2(17)
C18D_8 O6D_8 As5_8 103.4(15)
O1D_8 C1D_8 C2D_8 121.8(17)
O1D_8 C1D_8 C6D_8 118.1(17)
C2D_8 C1D_8 C6D_8 120.0
C3D_8 C2D_8 C1D_8 120.0
C2D_8 C3D_8 C4D_8 120.0
C5D_8 C4D_8 C3D_8 120.0
C6D_8 C5D_8 C4D_8 120.0
O2D_8 C6D_8 C5D_8 127.0(17)
O2D_8 C6D_8 C1D_8 112.9(17)
C5D_8 C6D_8 C1D_8 120.0
O3D_8 C7D_8 C8D_8 125.6(18)
O3D_8 C7D_8 C12D_8 114.2(18)
C8D_8 C7D_8 C12D_8 120.0
C7D_8 C8D_8 C9D_8 120.0
C10D_8 C9D_8 C8D_8 120.0
C9D_8 C10D_8 C11D_8 120.0
C12D_8 C11D_8 C10D_8 120.0
O4D_8 C12D_8 C11D_8 122.3(19)
O4D_8 C12D_8 C7D_8 117.1(19)
C11D_8 C12D_8 C7D_8 120.0
O5D_8 C13D_8 C14D_8 127.2(19)
O5D_8 C13D_8 C18D_8 112.7(19)
C14D_8 C13D_8 C18D_8 120.0
C15D_8 C14D_8 C13D_8 120.0
C14D_8 C15D_8 C16D_8 120.0
C17D_8 C16D_8 C15D_8 120.0
C16D_8 C17D_8 C18D_8 120.0
C17D_8 C18D_8 C13D_8 120.0
C17D_8 C18D_8 O6D_8 119.7(17)
C13D_8 C18D_8 O6D_8 120.3(17)
O5E_9 As6_9 O3E_9 89.2(9)
O5E_9 As6_9 O4E_9 88.8(9)
O3E_9 As6_9 O4E_9 88.6(9)
O5E_9 As6_9 O1E_9 179.3(9)
O3E_9 As6_9 O1E_9 91.4(8)
O4E_9 As6_9 O1E_9 91.5(9)
O5E_9 As6_9 O6E_9 91.6(9)
O3E_9 As6_9 O6E_9 176.9(9)
O4E_9 As6_9 O6E_9 88.4(9)
O1E_9 As6_9 O6E_9 87.8(9)
O5E_9 As6_9 O2E_9 90.8(8)
O3E_9 As6_9 O2E_9 90.5(8)
O4E_9 As6_9 O2E_9 179.0(10)
O1E_9 As6_9 O2E_9 89.0(8)
O6E_9 As6_9 O2E_9 92.5(8)
C1E_9 O1E_9 As6_9 109.4(14)
C6E_9 O2E_9 As6_9 105.8(13)
C7E_9 O3E_9 As6_9 108.5(15)
C12E_9 O4E_9 As6_9 107.6(15)
C13E_9 O5E_9 As6_9 108.0(16)
C18E_9 O6E_9 As6_9 104.3(15)
O1E_9 C1E_9 C2E_9 124.4(16)
O1E_9 C1E_9 C6E_9 115.5(16)
C2E_9 C1E_9 C6E_9 120.0
C1E_9 C2E_9 C3E_9 120.0
C4E_9 C3E_9 C2E_9 120.0
C5E_9 C4E_9 C3E_9 120.0
C4E_9 C5E_9 C6E_9 120.0
C5E_9 C6E_9 C1E_9 120.0
C5E_9 C6E_9 O2E_9 123.2(15)
C1E_9 C6E_9 O2E_9 116.4(15)
O3E_9 C7E_9 C8E_9 123.1(17)
O3E_9 C7E_9 C12E_9 116.8(17)
C8E_9 C7E_9 C12E_9 120.0
C7E_9 C8E_9 C9E_9 120.0
C10E_9 C9E_9 C8E_9 120.0
C9E_9 C10E_9 C11E_9 120.0
C12E_9 C11E_9 C10E_9 120.0
O4E_9 C12E_9 C11E_9 124.5(16)
O4E_9 C12E_9 C7E_9 115.3(16)
C11E_9 C12E_9 C7E_9 120.0
O5E_9 C13E_9 C14E_9 124.1(18)
O5E_9 C13E_9 C18E_9 115.9(18)
C14E_9 C13E_9 C18E_9 120.0
C13E_9 C14E_9 C15E_9 120.0
C14E_9 C15E_9 C16E_9 120.0
C15E_9 C16E_9 C17E_9 120.0
C18E_9 C17E_9 C16E_9 120.0
C17E_9 C18E_9 C13E_9 120.0
C17E_9 C18E_9 O6E_9 120.9(17)
C13E_9 C18E_9 O6E_9 118.3(17)
O1F_10 As7_10 O3F_10 93.4(9)
O1F_10 As7_10 O5F_10 175.5(9)
O3F_10 As7_10 O5F_10 91.1(9)
O1F_10 As7_10 O4F_10 87.6(9)
O3F_10 As7_10 O4F_10 84.8(9)
O5F_10 As7_10 O4F_10 92.8(9)
O1F_10 As7_10 O6F_10 86.5(9)
O3F_10 As7_10 O6F_10 175.6(9)
O5F_10 As7_10 O6F_10 89.1(9)
O4F_10 As7_10 O6F_10 90.8(9)
O1F_10 As7_10 O2F_10 86.9(9)
O3F_10 As7_10 O2F_10 90.7(9)
O5F_10 As7_10 O2F_10 93.0(9)
O4F_10 As7_10 O2F_10 172.7(9)
O6F_10 As7_10 O2F_10 93.7(9)
C1F_10 O1F_10 As7_10 113.5(15)
C6F_10 O2F_10 As7_10 108.4(15)
C7F_10 O3F_10 As7_10 115.5(16)
C12F_10 O4F_10 As7_10 112.0(15)
C13F_10 O5F_10 As7_10 111.0(17)
C18F_10 O6F_10 As7_10 106.1(15)
O1F_10 C1F_10 C2F_10 128.7(15)
O1F_10 C1F_10 C6F_10 111.3(15)
C2F_10 C1F_10 C6F_10 120.0
C1F_10 C2F_10 C3F_10 120.0
C4F_10 C3F_10 C2F_10 120.0
C5F_10 C4F_10 C3F_10 120.0
C4F_10 C5F_10 C6F_10 120.0
O2F_10 C6F_10 C5F_10 120.4(16)
O2F_10 C6F_10 C1F_10 119.2(16)
C5F_10 C6F_10 C1F_10 120.0
C8F_10 C7F_10 C12F_10 120.0
C8F_10 C7F_10 O3F_10 130.2(17)
C12F_10 C7F_10 O3F_10 109.8(17)
C7F_10 C8F_10 C9F_10 120.0
C10F_10 C9F_10 C8F_10 120.0
C11F_10 C10F_10 C9F_10 120.0
C12F_10 C11F_10 C10F_10 120.0
O4F_10 C12F_10 C11F_10 124.2(17)
O4F_10 C12F_10 C7F_10 115.5(17)
C11F_10 C12F_10 C7F_10 120.0
O5F_10 C13F_10 C14F_10 125(2)
O5F_10 C13F_10 C18F_10 115(2)
C14F_10 C13F_10 C18F_10 120.0
C13F_10 C14F_10 C15F_10 120.0
C16F_10 C15F_10 C14F_10 120.0
C15F_10 C16F_10 C17F_10 120.0
C18F_10 C17F_10 C16F_10 120.0
O6F_10 C18F_10 C17F_10 121.5(18)
O6F_10 C18F_10 C13F_10 118.4(18)
C17F_10 C18F_10 C13F_10 120.0
O1G_11 As8_11 O2G_11 90.1(9)
O1G_11 As8_11 O6G_11 175.8(10)
O2G_11 As8_11 O6G_11 86.2(11)
O1G_11 As8_11 O3G_11 94.8(9)
O2G_11 As8_11 O3G_11 89.7(10)
O6G_11 As8_11 O3G_11 87.3(11)
O1G_11 As8_11 O4G_11 85.7(9)
O2G_11 As8_11 O4G_11 175.8(10)
O6G_11 As8_11 O4G_11 98.0(10)
O3G_11 As8_11 O4G_11 90.3(10)
O1G_11 As8_11 O5G_11 87.7(9)
O2G_11 As8_11 O5G_11 93.1(10)
O6G_11 As8_11 O5G_11 90.4(11)
O3G_11 As8_11 O5G_11 176.3(10)
O4G_11 As8_11 O5G_11 87.1(9)
O1G_11 As8_11 C13G_11 115.2(9)
O2G_11 As8_11 C13G_11 85.1(10)
O6G_11 As8_11 C13G_11 62.4(12)
O3G_11 As8_11 C13G_11 149.5(10)
O4G_11 As8_11 C13G_11 97.0(10)
O5G_11 As8_11 C13G_11 28.8(9)
C1G_11 O1G_11 As8_11 112.5(14)
C6G_11 O2G_11 As8_11 106.9(16)
C7G_11 O3G_11 As8_11 108.2(17)
C12G_11 O4G_11 As8_11 105.0(15)
C13G_11 O5G_11 As8_11 109(2)
C13G_11 O5G_11 C14G_11 29.1(16)
As8_11 O5G_11 C14G_11 136.2(12)
C18G_11 O6G_11 As8_11 107(2)
O1G_11 C1G_11 C2G_11 127.0(17)
O1G_11 C1G_11 C6G_11 113.0(17)
C2G_11 C1G_11 C6G_11 120.0
C1G_11 C2G_11 C3G_11 120.0
C4G_11 C3G_11 C2G_11 120.0
C3G_11 C4G_11 C5G_11 120.0
C6G_11 C5G_11 C4G_11 120.0
C5G_11 C6G_11 C1G_11 120.0
C5G_11 C6G_11 O2G_11 125.0(17)
C1G_11 C6G_11 O2G_11 115.0(17)
O3G_11 C7G_11 C8G_11 124.4(19)
O3G_11 C7G_11 C12G_11 115.6(19)
C8G_11 C7G_11 C12G_11 120.0
C7G_11 C8G_11 C9G_11 120.0
C8G_11 C9G_11 C10G_11 120.0
C9G_11 C10G_11 C11G_11 120.0
C10G_11 C11G_11 C12G_11 120.0
C11G_11 C12G_11 C7G_11 120.0
C11G_11 C12G_11 O4G_11 122.9(17)
C7G_11 C12G_11 O4G_11 116.8(17)
O5G_11 C13G_11 C14G_11 123(3)
O5G_11 C13G_11 C18G_11 117(3)
C14G_11 C13G_11 C18G_11 120.0
O5G_11 C13G_11 As8_11 42.1(14)
C14G_11 C13G_11 As8_11 159.1(19)
C18G_11 C13G_11 As8_11 75.3(19)
C15G_11 C14G_11 C13G_11 120.0
C15G_11 C14G_11 O5G_11 147.6(15)
C13G_11 C14G_11 O5G_11 28.2(15)
C14G_11 C15G_11 C16G_11 120.0
C17G_11 C16G_11 C15G_11 120.0
C18G_11 C17G_11 C16G_11 120.0
C17G_11 C18G_11 C13G_11 120.0
C17G_11 C18G_11 O6G_11 124(3)
C13G_11 C18G_11 O6G_11 115(3)
O6H_12 As9_12 O2H_12 91.6(12)
O6H_12 As9_12 O3H_12 95.7(13)
O2H_12 As9_12 O3H_12 91.3(8)
O6H_12 As9_12 O1H_12 90.6(13)
O2H_12 As9_12 O1H_12 85.1(10)
O3H_12 As9_12 O1H_12 172.9(10)
O6H_12 As9_12 O5H_12 95.6(14)
O2H_12 As9_12 O5H_12 171.9(11)
O3H_12 As9_12 O5H_12 91.8(11)
O1H_12 As9_12 O5H_12 91.0(12)
O6H_12 As9_12 O4H_12 177.3(13)
O2H_12 As9_12 O4H_12 91.0(9)
O3H_12 As9_12 O4H_12 85.0(10)
O1H_12 As9_12 O4H_12 88.9(11)
O5H_12 As9_12 O4H_12 81.8(12)
O6H_12 As9_12 C13H_12 59.7(15)
O2H_12 As9_12 C13H_12 151.1(11)
O3H_12 As9_12 C13H_12 94.6(11)
O1H_12 As9_12 C13H_12 91.5(12)
O5H_12 As9_12 C13H_12 35.8(12)
O4H_12 As9_12 C13H_12 117.7(12)
C1H_12 O1H_12 As9_12 110(2)
C6H_12 O2H_12 As9_12 115.6(15)
C7H_12 O3H_12 As9_12 107.5(17)
C12H_12 O4H_12 As9_12 114(2)
C13H_12 O5H_12 As9_12 92(2)
As9_12 O6H_12 C18H_12 122(3)
O1H_12 C1H_12 C2H_12 123(2)
O1H_12 C1H_12 C6H_12 117(2)
C2H_12 C1H_12 C6H_12 120.0
C1H_12 C2H_12 C3H_12 120.0
C4H_12 C3H_12 C2H_12 120.0
C5H_12 C4H_12 C3H_12 120.0
C6H_12 C5H_12 C4H_12 120.0
O2H_12 C6H_12 C5H_12 129.2(17)
O2H_12 C6H_12 C1H_12 110.8(17)
C5H_12 C6H_12 C1H_12 120.0
C8H_12 C7H_12 C12H_12 120.0
C8H_12 C7H_12 O3H_12 116(2)
C12H_12 C7H_12 O3H_12 122(2)
C9H_12 C8H_12 C7H_12 120.0
C8H_12 C9H_12 C10H_12 120.0
C11H_12 C10H_12 C9H_12 120.0
C10H_12 C11H_12 C12H_12 120.0
O4H_12 C12H_12 C11H_12 131(2)
O4H_12 C12H_12 C7H_12 109(2)
C11H_12 C12H_12 C7H_12 120.0
O5H_12 C13H_12 C14H_12 107(3)
O5H_12 C13H_12 C18H_12 133(3)
C14H_12 C13H_12 C18H_12 120.0
O5H_12 C13H_12 As9_12 52.5(16)
C14H_12 C13H_12 As9_12 159(2)
C18H_12 C13H_12 As9_12 81(2)
C15H_12 C14H_12 C13H_12 120.0
C14H_12 C15H_12 C16H_12 120.0
C17H_12 C16H_12 C15H_12 120.0
C16H_12 C17H_12 C18H_12 120.0
C17H_12 C18H_12 C13H_12 120.0
C17H_12 C18H_12 O6H_12 143(3)
C13H_12 C18H_12 O6H_12 95(3)

loop_
_geom_bond_atom_site_label_1
_geom_bond_atom_site_label_2
_geom_bond_distance
Cu1_1 N1_1 2.000(13)
Cu1_1 N11_1 2.003(13)
Cu1_1 N12_1 2.029(12)
Cu1_1 N2_1 2.058(13)
Cu2_1 N3_1 2.006(12)
Cu2_1 N5_1 2.003(13)
Cu2_1 N4_1 2.007(13)
Cu2_1 N6_1 2.069(15)
Cu3_1 N8_1 1.961(19)
Cu3_1 N7_1 1.992(13)
Cu3_1 N9_1 2.040(17)
Cu3_1 N10_1 2.057(15)
N1_1 C2_1 1.3900
N1_1 C6_1 1.3900
C2_1 C3_1 1.3900
C2_1 C1_1 1.52(3)
C3_1 C4_1 1.3900
C4_1 C5_1 1.3900
C5_1 C6_1 1.3900
C5_1 C7_1 1.40(4)
C6_1 C10_1 1.319(17)
N2_1 C10_1 1.3900
N2_1 C13_1 1.3900
C10_1 C9_1 1.3900
C9_1 C11_1 1.3900
C9_1 C8_1 1.42(4)
C11_1 C12_1 1.3900
C12_1 C13_1 1.3900
C13_1 C14_1 1.44(3)
N3_1 C17_1 1.3900
N3_1 C21_1 1.3900
C17_1 C18_1 1.3900
C17_1 C16_1 1.47(3)
C18_1 C19_1 1.3900
C19_1 C20_1 1.3900
C20_1 C21_1 1.3900
C20_1 C22_1 1.49(3)
C21_1 C25_1 1.345(17)
N4_1 C25_1 1.3900
N4_1 C28_1 1.3900
C25_1 C24_1 1.3900
C24_1 C26_1 1.3900
C24_1 C23_1 1.47(4)
C26_1 C27_1 1.3900
C27_1 C28_1 1.3900
C28_1 C29_1 1.46(4)
N5_1 C31_1 1.3900
N5_1 C35_1 1.3900
C31_1 C32_1 1.3900
C31_1 C30_1 1.53(4)
C32_1 C33_1 1.3900
C33_1 C34_1 1.3900
C34_1 C35_1 1.3900
C34_1 C36_1 1.391(7)
C35_1 C39_1 1.335(16)
N6_1 C39_1 1.3900
N6_1 C42_1 1.3900
C39_1 C38_1 1.3900
C38_1 C40_1 1.3900
C38_1 C37_1 1.391(7)
C40_1 C41_1 1.3900
C41_1 C42_1 1.3900
C42_1 C43_1 1.55(3)
N7_1 C46_1 1.3900
N7_1 C50_1 1.3900
C46_1 C47_1 1.3900
C46_1 C45_1 1.46(3)
C47_1 C48_1 1.3900
C48_1 C49_1 1.3900
C49_1 C50_1 1.3900
C49_1 C51_1 1.391(7)
C50_1 C54_1 1.325(19)
N8_1 C54_1 1.3900
N8_1 C57_1 1.3900
C54_1 C53_1 1.3900
C53_1 C52_1 1.388(7)
C53_1 C55_1 1.3900
C55_1 C56_1 1.3900
C56_1 C57_1 1.3900
C57_1 C58_1 1.53(4)
N9_1 C60_1 1.3900
N9_1 C64_1 1.3900
C60_1 C61_1 1.3900
C60_1 C59_1 1.54(4)
C61_1 C62_1 1.3900
C62_1 C63_1 1.3900
C63_1 C64_1 1.3900
C63_1 C65_1 1.57(4)
C64_1 C68_1 1.42(2)
N10_1 C68_1 1.3900
N10_1 C71_1 1.3900
C68_1 C67_1 1.3900
C67_1 C69_1 1.3900
C67_1 C66_1 1.43(3)
C69_1 C70_1 1.3900
C70_1 C71_1 1.3900
C71_1 C72_1 1.47(3)
N11_1 C75_1 1.3900
N11_1 C79_1 1.3900
C75_1 C76_1 1.3900
C75_1 C74_1 1.51(3)
C76_1 C77_1 1.3900
C77_1 C78_1 1.3900
C78_1 C79_1 1.3900
C78_1 C80_1 1.62(4)
C79_1 C83_1 1.361(17)
N12_1 C83_1 1.3900
N12_1 C86_1 1.3900
C83_1 C82_1 1.3900
C82_1 C84_1 1.3900
C82_1 C81_1 1.41(3)
C84_1 C85_1 1.3900
C85_1 C86_1 1.3900
C86_1 C87_1 1.45(3)
C7_1 C8_1 1.49(4)
C14_1 C15_1 1.62(4)
C15_1 C16_1 1.54(4)
C22_1 C23_1 1.24(4)
C37_1 C36_1 1.389(7)
C43_1 C44_1 1.52(5)
C44_1 C45_1 1.49(5)
C51_1 C52_1 1.386(7)
C65_1 C66_1 1.31(4)
C72_1 C73_1 1.53(4)
C73_1 C74_1 1.46(4)
C80_1 C81_1 1.31(4)
Cu4_2 N12A_2 2.038(12)
Cu4_2 N1A_2 2.036(14)
Cu4_2 N2A_2 2.046(14)
Cu4_2 N11A_2 2.075(12)
Cu5_2 N5A_2 2.006(14)
Cu5_2 N4A_2 2.010(12)
Cu5_2 N3A_2 2.050(12)
Cu5_2 N6A_2 2.061(13)
Cu6_2 N8A_2 1.972(12)
Cu6_2 N9A_2 2.002(14)
Cu6_2 N7A_2 2.050(13)
Cu6_2 N10A_2 2.071(12)
N1A_2 C2A_2 1.3900
N1A_2 C6A_2 1.3900
C2A_2 C3A_2 1.3900
C2A_2 C1A_2 1.54(4)
C3A_2 C4A_2 1.3900
C4A_2 C5A_2 1.3900
C5A_2 C6A_2 1.3900
C5A_2 C7A_2 1.46(4)
C6A_2 C10A_2 1.373(19)
N2A_2 C10A_2 1.3900
N2A_2 C13A_2 1.3900
C10A_2 C9A_2 1.3900
C9A_2 C11A_2 1.3900
C9A_2 C8A_2 1.50(4)
C11A_2 C12A_2 1.3900
C12A_2 C13A_2 1.3900
C13A_2 C14A_2 1.38(3)
N3A_2 C17A_2 1.3900
N3A_2 C21A_2 1.3900
C17A_2 C18A_2 1.3900
C17A_2 C16A_2 1.54(3)
C18A_2 C19A_2 1.3900
C19A_2 C20A_2 1.3900
C20A_2 C22A_2 1.390(7)
C20A_2 C21A_2 1.3900
C21A_2 C25A_2 1.324(15)
N4A_2 C25A_2 1.3900
N4A_2 C28A_2 1.3900
C25A_2 C24A_2 1.3900
C24A_2 C26A_2 1.3900
C24A_2 C23A_2 1.394(7)
C26A_2 C27A_2 1.3900
C27A_2 C28A_2 1.3900
C28A_2 C29A_2 1.54(3)
N5A_2 C31A_2 1.3900
N5A_2 C35A_2 1.3900
C31A_2 C30A_2 1.37(4)
C31A_2 C32A_2 1.3900
C32A_2 C33A_2 1.3900
C33A_2 C34A_2 1.3900
C34A_2 C35A_2 1.3900
C34A_2 C36A_2 1.45(3)
C35A_2 C39A_2 1.328(19)
N6A_2 C39A_2 1.3900
N6A_2 C42A_2 1.3900
C39A_2 C38A_2 1.3900
C38A_2 C40A_2 1.3900
C38A_2 C37A_2 1.49(3)
C40A_2 C41A_2 1.3900
C41A_2 C42A_2 1.3900
C42A_2 C43A_2 1.58(3)
N7A_2 C46A_2 1.3900
N7A_2 C50A_2 1.3900
C46A_2 C47A_2 1.3900
C46A_2 C45A_2 1.45(3)
C47A_2 C48A_2 1.3900
C48A_2 C49A_2 1.3900
C49A_2 C50A_2 1.3900
C49A_2 C51A_2 1.49(3)
C50A_2 C54A_2 1.308(16)
N8A_2 C54A_2 1.3900
N8A_2 C57A_2 1.3900
C54A_2 C53A_2 1.3900
C53A_2 C55A_2 1.3900
C53A_2 C52A_2 1.46(3)
C55A_2 C56A_2 1.3900
C56A_2 C57A_2 1.3900
C57A_2 C58A_2 1.51(3)
N9A_2 C60A_2 1.3900
N9A_2 C64A_2 1.3900
C60A_2 C61A_2 1.3900
C60A_2 C59A_2 1.47(3)
C61A_2 C62A_2 1.3900
C62A_2 C63A_2 1.3900
C63A_2 C64A_2 1.3900
C63A_2 C65A_2 1.43(3)
C64A_2 C68A_2 1.336(17)
N10A_2 C68A_2 1.3900
N10A_2 C71A_2 1.3900
C68A_2 C67A_2 1.3900
C67A_2 C69A_2 1.3900
C67A_2 C66A_2 1.46(3)
C69A_2 C70A_2 1.3900
C70A_2 C71A_2 1.3900
C71A_2 C72A_2 1.41(3)
N11A_2 C75A_2 1.3900
N11A_2 C79A_2 1.3900
C75A_2 C76A_2 1.3900
C75A_2 C74A_2 1.43(3)
C76A_2 C77A_2 1.3900
C77A_2 C78A_2 1.3900
C78A_2 C79A_2 1.3900
C78A_2 C80A_2 1.41(4)
C79A_2 C83A_2 1.385(16)
N12A_2 C83A_2 1.3900
N12A_2 C86A_2 1.3900
C83A_2 C82A_2 1.3900
C82A_2 C84A_2 1.3900
C82A_2 C81A_2 1.53(4)
C84A_2 C85A_2 1.3900
C85A_2 C86A_2 1.3900
C86A_2 C87A_2 1.50(3)
C7A_2 C8A_2 1.21(4)
C14A_2 C15A_2 1.59(4)
C15A_2 C16A_2 1.43(4)
C22A_2 C23A_2 1.391(7)
C36A_2 C37A_2 1.34(4)
C43A_2 C44A_2 1.60(4)
C44A_2 C45A_2 1.46(4)
C51A_2 C52A_2 1.27(3)
C65A_2 C66A_2 1.31(4)
C72A_2 C73A_2 1.54(4)
C73A_2 C74A_2 1.62(4)
C80A_2 C81A_2 1.32(4)
Cu7_3 N12B_3 2.038(12)
Cu7_3 N2B_3 2.054(14)
Cu7_3 N11B_3 2.081(13)
Cu7_3 N1B_3 2.080(13)
Cu8_3 N5B_3 2.001(13)
Cu8_3 N4B_3 2.008(14)
Cu8_3 N3B_3 2.034(13)
Cu8_3 N6B_3 2.067(15)
Cu9_3 N8B_3 2.021(17)
Cu9_3 N9B_3 2.018(18)
Cu9_3 N10B_3 2.045(16)
Cu9_3 N7B_3 2.061(14)
N1B_3 C2B_3 1.3900
N1B_3 C6B_3 1.3900
C2B_3 C3B_3 1.3900
C2B_3 C1B_3 1.65(4)
C3B_3 C4B_3 1.3900
C4B_3 C5B_3 1.3900
C5B_3 C7B_3 1.390(7)
C5B_3 C6B_3 1.3900
C6B_3 C10B_3 1.388(16)
N2B_3 C10B_3 1.3900
N2B_3 C13B_3 1.3900
C10B_3 C9B_3 1.3900
C9B_3 C11B_3 1.3900
C9B_3 C8B_3 1.390(7)
C11B_3 C12B_3 1.3900
C12B_3 C13B_3 1.3900
C13B_3 C14B_3 1.47(3)
N3B_3 C17B_3 1.3900
N3B_3 C21B_3 1.3900
C17B_3 C18B_3 1.3900
C17B_3 C16B_3 1.41(3)
C18B_3 C19B_3 1.3900
C19B_3 C20B_3 1.3900
C20B_3 C21B_3 1.3900
C20B_3 C22B_3 1.43(4)
C21B_3 C25B_3 1.373(18)
N4B_3 C25B_3 1.3900
N4B_3 C28B_3 1.3900
C25B_3 C24B_3 1.3900
C24B_3 C26B_3 1.3900
C24B_3 C23B_3 1.50(4)
C26B_3 C27B_3 1.3900
C27B_3 C28B_3 1.3900
C28B_3 C29B_3 1.51(3)
N5B_3 C31B_3 1.3900
N5B_3 C35B_3 1.3900
C31B_3 C32B_3 1.3900
C31B_3 C30B_3 1.50(4)
C32B_3 C33B_3 1.3900
C33B_3 C34B_3 1.3900
C34B_3 C35B_3 1.3900
C34B_3 C36B_3 1.392(7)
C35B_3 C39B_3 1.353(16)
N6B_3 C39B_3 1.3900
N6B_3 C42B_3 1.3900
C39B_3 C38B_3 1.3900
C38B_3 C37B_3 1.390(7)
C38B_3 C40B_3 1.3900
C40B_3 C41B_3 1.3900
C41B_3 C42B_3 1.3900
C42B_3 C43B_3 1.45(3)
N7B_3 C46B_3 1.3900
N7B_3 C50B_3 1.3900
C46B_3 C47B_3 1.3900
C46B_3 C45B_3 1.47(3)
C47B_3 C48B_3 1.3900
C48B_3 C49B_3 1.3900
C49B_3 C50B_3 1.3900
C49B_3 C51B_3 1.39(3)
C50B_3 C54B_3 1.31(2)
N8B_3 C54B_3 1.3900
N8B_3 C57B_3 1.3900
C54B_3 C53B_3 1.3900
C53B_3 C55B_3 1.3900
C53B_3 C52B_3 1.42(4)
C55B_3 C56B_3 1.3900
C56B_3 C57B_3 1.3900
C57B_3 C58B_3 1.48(4)
N9B_3 C60B_3 1.3900
N9B_3 C64B_3 1.3900
C60B_3 C61B_3 1.3900
C60B_3 C59B_3 1.52(6)
C61B_3 C62B_3 1.3900
C62B_3 C63B_3 1.3900
C63B_3 C65B_3 1.390(7)
C63B_3 C64B_3 1.3900
C64B_3 C68B_3 1.34(2)
N10B_3 C68B_3 1.3900
N10B_3 C71B_3 1.3900
C68B_3 C67B_3 1.3900
C67B_3 C69B_3 1.3900
C67B_3 C66B_3 1.390(7)
C69B_3 C70B_3 1.3900
C70B_3 C71B_3 1.3900
C71B_3 C72B_3 1.53(3)
N11B_3 C75B_3 1.3900
N11B_3 C79B_3 1.3900
C75B_3 C76B_3 1.3900
C75B_3 C74B_3 1.46(3)
C76B_3 C77B_3 1.3900
C77B_3 C78B_3 1.3900
C78B_3 C79B_3 1.3900
C78B_3 C80B_3 1.392(7)
C79B_3 C83B_3 1.363(15)
N12B_3 C83B_3 1.3900
N12B_3 C86B_3 1.3900
C83B_3 C82B_3 1.3900
C82B_3 C84B_3 1.3900
C82B_3 C81B_3 1.391(7)
C84B_3 C85B_3 1.3900
C85B_3 C86B_3 1.3900
C86B_3 C87B_3 1.45(3)
C7B_3 C8B_3 1.389(7)
C14B_3 C15B_3 1.53(3)
C15B_3 C16B_3 1.63(3)
C22B_3 C23B_3 1.36(4)
C36B_3 C37B_3 1.389(7)
C43B_3 C44B_3 1.50(4)
C44B_3 C45B_3 1.43(4)
C51B_3 C52B_3 1.38(4)
C65B_3 C66B_3 1.388(7)
C72B_3 C73B_3 1.48(4)
C73B_3 C74B_3 1.57(4)
C80B_3 C81B_3 1.389(7)
As1_4 O6_4 1.79(2)
As1_4 O1_4 1.825(19)
As1_4 O2_4 1.825(18)
As1_4 O4_4 1.84(2)
As1_4 O3_4 1.87(2)
As1_4 O5_4 1.886(18)
O1_4 C1_4 1.35(2)
O2_4 C6_4 1.35(2)
O3_4 C7_4 1.35(2)
O4_4 C12_4 1.38(3)
O5_4 C13_4 1.28(2)
O6_4 C18_4 1.42(3)
C1_4 C2_4 1.3900
C1_4 C6_4 1.3900
C2_4 C3_4 1.3900
C3_4 C4_4 1.3900
C4_4 C5_4 1.3900
C5_4 C6_4 1.3900
C7_4 C8_4 1.3900
C7_4 C12_4 1.3900
C8_4 C9_4 1.3900
C9_4 C10_4 1.3900
C10_4 C11_4 1.3900
C11_4 C12_4 1.3900
C13_4 C14_4 1.3900
C13_4 C18_4 1.3900
C14_4 C15_4 1.3900
C15_4 C16_4 1.3900
C16_4 C17_4 1.3900
C17_4 C18_4 1.3900
As2_5 O6A_5 1.78(2)
As2_5 O2A_5 1.813(19)
As2_5 O4A_5 1.84(2)
As2_5 O1A_5 1.84(2)
As2_5 O5A_5 1.852(19)
As2_5 O3A_5 1.85(3)
O1A_5 C1A_5 1.37(3)
O2A_5 C6A_5 1.33(2)
O3A_5 C7A_5 1.29(3)
O4A_5 C12A_5 1.24(3)
O5A_5 C13A_5 1.29(2)
O6A_5 C18A_5 1.39(3)
C1A_5 C2A_5 1.3900
C1A_5 C6A_5 1.3900
C2A_5 C3A_5 1.3900
C3A_5 C4A_5 1.3900
C4A_5 C5A_5 1.3900
C5A_5 C6A_5 1.3900
C7A_5 C8A_5 1.3900
C7A_5 C12A_5 1.3900
C8A_5 C9A_5 1.3900
C9A_5 C10A_5 1.3900
C10A_5 C11A_5 1.3900
C11A_5 C12A_5 1.3900
C13A_5 C14A_5 1.3900
C13A_5 C18A_5 1.3900
C14A_5 C15A_5 1.3900
C15A_5 C16A_5 1.3900
C16A_5 C17A_5 1.3900
C17A_5 C18A_5 1.3900
As3_6 O2B_6 1.81(2)
As3_6 O5B_6 1.83(2)
As3_6 O4B_6 1.86(2)
As3_6 O3B_6 1.850(17)
As3_6 O1B_6 1.88(2)
As3_6 O6B_6 1.91(2)
O1B_6 C1B_6 1.33(3)
O2B_6 C6B_6 1.31(2)
O3B_6 C7B_6 1.39(2)
O4B_6 C12B_6 1.35(3)
O5B_6 C13B_6 1.35(2)
O6B_6 C18B_6 1.25(2)
C1B_6 C2B_6 1.3900
C1B_6 C6B_6 1.3900
C2B_6 C3B_6 1.3900
C3B_6 C4B_6 1.3900
C4B_6 C5B_6 1.3900
C5B_6 C6B_6 1.3900
C7B_6 C8B_6 1.3900
C7B_6 C12B_6 1.3900
C8B_6 C9B_6 1.3900
C9B_6 C10B_6 1.3900
C10B_6 C11B_6 1.3900
C11B_6 C12B_6 1.3900
C13B_6 C14B_6 1.3900
C13B_6 C18B_6 1.3900
C14B_6 C15B_6 1.3900
C15B_6 C16B_6 1.3900
C16B_6 C17B_6 1.3900
C17B_6 C18B_6 1.3900
As4_7 O6C_7 1.859(19)
As4_7 O4C_7 1.80(2)
As4_7 O5C_7 1.83(2)
As4_7 O1C_7 1.86(2)
As4_7 O2C_7 1.88(2)
As4_7 O3C_7 1.89(2)
O1C_7 C1C_7 1.41(3)
O2C_7 C6C_7 1.30(2)
O3C_7 C7C_7 1.33(2)
O4C_7 C12C_7 1.34(2)
O5C_7 C13C_7 1.32(3)
O6C_7 C18C_7 1.32(3)
C1C_7 C2C_7 1.3900
C1C_7 C6C_7 1.3900
C2C_7 C3C_7 1.3900
C3C_7 C4C_7 1.3900
C4C_7 C5C_7 1.3900
C5C_7 C6C_7 1.3900
C7C_7 C8C_7 1.3900
C7C_7 C12C_7 1.3900
C8C_7 C9C_7 1.3900
C9C_7 C10C_7 1.3900
C10C_7 C11C_7 1.3900
C11C_7 C12C_7 1.3900
C13C_7 C14C_7 1.3900
C13C_7 C18C_7 1.3900
C14C_7 C15C_7 1.3900
C15C_7 C16C_7 1.3900
C16C_7 C17C_7 1.3900
C17C_7 C18C_7 1.3900
As5_8 O2D_8 1.80(2)
As5_8 O3D_8 1.792(18)
As5_8 O1D_8 1.814(19)
As5_8 O5D_8 1.85(2)
As5_8 O4D_8 1.87(2)
As5_8 O6D_8 1.877(19)
O1D_8 C1D_8 1.33(2)
O2D_8 C6D_8 1.31(2)
O3D_8 C7D_8 1.33(2)
O4D_8 C12D_8 1.33(3)
O5D_8 C13D_8 1.26(2)
O6D_8 C18D_8 1.40(2)
C1D_8 C2D_8 1.3900
C1D_8 C6D_8 1.3900
C2D_8 C3D_8 1.3900
C3D_8 C4D_8 1.3900
C4D_8 C5D_8 1.3900
C5D_8 C6D_8 1.3900
C7D_8 C8D_8 1.3900
C7D_8 C12D_8 1.3900
C8D_8 C9D_8 1.3900
C9D_8 C10D_8 1.3900
C10D_8 C11D_8 1.3900
C11D_8 C12D_8 1.3900
C13D_8 C14D_8 1.3900
C13D_8 C18D_8 1.3900
C14D_8 C15D_8 1.3900
C15D_8 C16D_8 1.3900
C16D_8 C17D_8 1.3900
C17D_8 C18D_8 1.3900
As6_9 O5E_9 1.81(2)
As6_9 O3E_9 1.86(2)
As6_9 O4E_9 1.82(2)
As6_9 O1E_9 1.843(19)
As6_9 O6E_9 1.88(2)
As6_9 O2E_9 1.862(17)
O1E_9 C1E_9 1.35(2)
O2E_9 C6E_9 1.40(2)
O3E_9 C7E_9 1.30(2)
O4E_9 C12E_9 1.38(3)
O5E_9 C13E_9 1.38(2)
O6E_9 C18E_9 1.37(2)
C1E_9 C2E_9 1.3900
C1E_9 C6E_9 1.3900
C2E_9 C3E_9 1.3900
C3E_9 C4E_9 1.3900
C4E_9 C5E_9 1.3900
C5E_9 C6E_9 1.3900
C7E_9 C8E_9 1.3900
C7E_9 C12E_9 1.3900
C8E_9 C9E_9 1.3900
C9E_9 C10E_9 1.3900
C10E_9 C11E_9 1.3900
C11E_9 C12E_9 1.3900
C13E_9 C14E_9 1.3900
C13E_9 C18E_9 1.3900
C14E_9 C15E_9 1.3900
C15E_9 C16E_9 1.3900
C16E_9 C17E_9 1.3900
C17E_9 C18E_9 1.3900
As7_10 O1F_10 1.77(2)
As7_10 O3F_10 1.81(2)
As7_10 O5F_10 1.84(2)
As7_10 O4F_10 1.84(2)
As7_10 O6F_10 1.85(2)
As7_10 O2F_10 1.870(19)
O1F_10 C1F_10 1.33(2)
O2F_10 C6F_10 1.28(2)
O3F_10 C7F_10 1.38(2)
O4F_10 C12F_10 1.38(2)
O5F_10 C13F_10 1.30(3)
O6F_10 C18F_10 1.37(2)
C1F_10 C2F_10 1.3900
C1F_10 C6F_10 1.3900
C2F_10 C3F_10 1.3900
C3F_10 C4F_10 1.3900
C4F_10 C5F_10 1.3900
C5F_10 C6F_10 1.3900
C7F_10 C8F_10 1.3900
C7F_10 C12F_10 1.3900
C8F_10 C9F_10 1.3900
C9F_10 C10F_10 1.3900
C10F_10 C11F_10 1.3900
C11F_10 C12F_10 1.3900
C13F_10 C14F_10 1.3900
C13F_10 C18F_10 1.3900
C14F_10 C15F_10 1.3900
C15F_10 C16F_10 1.3900
C16F_10 C17F_10 1.3900
C17F_10 C18F_10 1.3900
As8_11 O1G_11 1.760(18)
As8_11 O2G_11 1.81(2)
As8_11 O6G_11 1.83(3)
As8_11 O3G_11 1.87(2)
As8_11 O4G_11 1.85(2)
As8_11 O5G_11 1.87(2)
As8_11 C13G_11 2.64(3)
O1G_11 C1G_11 1.36(2)
O2G_11 C6G_11 1.43(3)
O3G_11 C7G_11 1.38(3)
O4G_11 C12G_11 1.44(3)
O5G_11 C13G_11 1.35(3)
O5G_11 C14G_11 2.40(4)
O6G_11 C18G_11 1.47(4)
C1G_11 C2G_11 1.3900
C1G_11 C6G_11 1.3900
C2G_11 C3G_11 1.3900
C3G_11 C4G_11 1.3900
C4G_11 C5G_11 1.3900
C5G_11 C6G_11 1.3900
C7G_11 C8G_11 1.3900
C7G_11 C12G_11 1.3900
C8G_11 C9G_11 1.3900
C9G_11 C10G_11 1.3900
C10G_11 C11G_11 1.3900
C11G_11 C12G_11 1.3900
C13G_11 C14G_11 1.3900
C13G_11 C18G_11 1.3900
C14G_11 C15G_11 1.3900
C15G_11 C16G_11 1.3900
C16G_11 C17G_11 1.3900
C17G_11 C18G_11 1.3900
As9_12 O6H_12 1.51(3)
As9_12 O2H_12 1.770(17)
As9_12 O3H_12 1.85(2)
As9_12 O1H_12 1.88(3)
As9_12 O5H_12 1.86(3)
As9_12 O4H_12 1.95(3)
As9_12 C13H_12 2.34(3)
O1H_12 C1H_12 1.32(3)
O2H_12 C6H_12 1.35(2)
O3H_12 C7H_12 1.37(3)
O4H_12 C12H_12 1.32(3)
O5H_12 C13H_12 1.37(4)
O6H_12 C18H_12 1.39(4)
C1H_12 C2H_12 1.3900
C1H_12 C6H_12 1.3900
C2H_12 C3H_12 1.3900
C3H_12 C4H_12 1.3900
C4H_12 C5H_12 1.3900
C5H_12 C6H_12 1.3900
C7H_12 C8H_12 1.3900
C7H_12 C12H_12 1.3900
C8H_12 C9H_12 1.3900
C9H_12 C10H_12 1.3900
C10H_12 C11H_12 1.3900
C11H_12 C12H_12 1.3900
C13H_12 C14H_12 1.3900
C13H_12 C18H_12 1.3900
C14H_12 C15H_12 1.3900
C15H_12 C16H_12 1.3900
C16H_12 C17H_12 1.3900
C17H_12 C18H_12 1.3900

loop_
_geom_torsion_atom_site_label_1
_geom_torsion_atom_site_label_2
_geom_torsion_atom_site_label_3
_geom_torsion_atom_site_label_4
_geom_torsion
C6_1 N1_1 C2_1 C3_1 0.0
Cu1_1 N1_1 C2_1 C3_1 -175.4(14)
C6_1 N1_1 C2_1 C1_1 175.6(19)
Cu1_1 N1_1 C2_1 C1_1 0.2(19)
N1_1 C2_1 C3_1 C4_1 0.0
C1_1 C2_1 C3_1 C4_1 -175(2)
C2_1 C3_1 C4_1 C5_1 0.0
C3_1 C4_1 C5_1 C6_1 0.0
C3_1 C4_1 C5_1 C7_1 178(2)
C4_1 C5_1 C6_1 C10_1 171(2)
C7_1 C5_1 C6_1 C10_1 -7(2)
C4_1 C5_1 C6_1 N1_1 0.0
C7_1 C5_1 C6_1 N1_1 -178(2)
C2_1 N1_1 C6_1 C10_1 -171(2)
Cu1_1 N1_1 C6_1 C10_1 5.0(17)
C2_1 N1_1 C6_1 C5_1 0.0
Cu1_1 N1_1 C6_1 C5_1 176.1(12)
C5_1 C6_1 C10_1 C9_1 4(2)
N1_1 C6_1 C10_1 C9_1 175.4(11)
C5_1 C6_1 C10_1 N2_1 -176.6(10)
N1_1 C6_1 C10_1 N2_1 -5(2)
C13_1 N2_1 C10_1 C6_1 -179.3(18)
Cu1_1 N2_1 C10_1 C6_1 2.9(16)
C13_1 N2_1 C10_1 C9_1 0.0
Cu1_1 N2_1 C10_1 C9_1 -177.8(11)
C6_1 C10_1 C9_1 C11_1 179(2)
N2_1 C10_1 C9_1 C11_1 0.0
C6_1 C10_1 C9_1 C8_1 4(2)
N2_1 C10_1 C9_1 C8_1 -175(2)
C10_1 C9_1 C11_1 C12_1 0.0
C8_1 C9_1 C11_1 C12_1 175(2)
C9_1 C11_1 C12_1 C13_1 0.0
C11_1 C12_1 C13_1 N2_1 0.0
C11_1 C12_1 C13_1 C14_1 180(2)
C10_1 N2_1 C13_1 C12_1 0.0
Cu1_1 N2_1 C13_1 C12_1 177.4(13)
C10_1 N2_1 C13_1 C14_1 -179(2)
Cu1_1 N2_1 C13_1 C14_1 -2(2)
C21_1 N3_1 C17_1 C18_1 0.0
Cu2_1 N3_1 C17_1 C18_1 -179.9(12)
C21_1 N3_1 C17_1 C16_1 179.2(18)
Cu2_1 N3_1 C17_1 C16_1 -0.6(19)
N3_1 C17_1 C18_1 C19_1 0.0
C16_1 C17_1 C18_1 C19_1 -179.2(19)
C17_1 C18_1 C19_1 C20_1 0.0
C18_1 C19_1 C20_1 C21_1 0.0
C18_1 C19_1 C20_1 C22_1 172.0(19)
C19_1 C20_1 C21_1 C25_1 177.1(17)
C22_1 C20_1 C21_1 C25_1 4.6(19)
C19_1 C20_1 C21_1 N3_1 0.0
C22_1 C20_1 C21_1 N3_1 -172.5(18)
C17_1 N3_1 C21_1 C25_1 -177.1(17)
Cu2_1 N3_1 C21_1 C25_1 2.8(15)
C17_1 N3_1 C21_1 C20_1 0.0
Cu2_1 N3_1 C21_1 C20_1 179.9(10)
C20_1 C21_1 C25_1 C24_1 -0.3(19)
N3_1 C21_1 C25_1 C24_1 176.8(10)
C20_1 C21_1 C25_1 N4_1 -178.1(10)
N3_1 C21_1 C25_1 N4_1 -1.0(19)
C28_1 N4_1 C25_1 C21_1 177.9(17)
Cu2_1 N4_1 C25_1 C21_1 -1.3(16)
C28_1 N4_1 C25_1 C24_1 0.0
Cu2_1 N4_1 C25_1 C24_1 -179.2(11)
C21_1 C25_1 C24_1 C26_1 -177.8(19)
N4_1 C25_1 C24_1 C26_1 0.0
C21_1 C25_1 C24_1 C23_1 -1(2)
N4_1 C25_1 C24_1 C23_1 177(2)
C25_1 C24_1 C26_1 C27_1 0.0
C23_1 C24_1 C26_1 C27_1 -177(2)
C24_1 C26_1 C27_1 C28_1 0.0
C26_1 C27_1 C28_1 N4_1 0.0
C26_1 C27_1 C28_1 C29_1 173(2)
C25_1 N4_1 C28_1 C27_1 0.0
Cu2_1 N4_1 C28_1 C27_1 179.1(13)
C25_1 N4_1 C28_1 C29_1 -174(2)
Cu2_1 N4_1 C28_1 C29_1 5(2)
C35_1 N5_1 C31_1 C32_1 0.0
Cu2_1 N5_1 C31_1 C32_1 -170.4(13)
C35_1 N5_1 C31_1 C30_1 -175(2)
Cu2_1 N5_1 C31_1 C30_1 14(2)
N5_1 C31_1 C32_1 C33_1 0.0
C30_1 C31_1 C32_1 C33_1 175(2)
C31_1 C32_1 C33_1 C34_1 0.0
C32_1 C33_1 C34_1 C35_1 0.0
C32_1 C33_1 C34_1 C36_1 -174(3)
C33_1 C34_1 C35_1 C39_1 179.5(18)
C36_1 C34_1 C35_1 C39_1 -6(2)
C33_1 C34_1 C35_1 N5_1 0.0
C36_1 C34_1 C35_1 N5_1 174(2)
C31_1 N5_1 C35_1 C39_1 -179.5(18)
Cu2_1 N5_1 C35_1 C39_1 -7.7(16)
C31_1 N5_1 C35_1 C34_1 0.0
Cu2_1 N5_1 C35_1 C34_1 171.8(11)
C34_1 C35_1 C39_1 N6_1 -171.1(11)
N5_1 C35_1 C39_1 N6_1 8(2)
C34_1 C35_1 C39_1 C38_1 7(2)
N5_1 C35_1 C39_1 C38_1 -173.1(11)
C42_1 N6_1 C39_1 C35_1 178.5(19)
Cu2_1 N6_1 C39_1 C35_1 -4.5(17)
C42_1 N6_1 C39_1 C38_1 0.0
Cu2_1 N6_1 C39_1 C38_1 177.0(12)
C35_1 C39_1 C38_1 C40_1 -178.5(19)
N6_1 C39_1 C38_1 C40_1 0.0
C35_1 C39_1 C38_1 C37_1 -2(2)
N6_1 C39_1 C38_1 C37_1 176(2)
C39_1 C38_1 C40_1 C41_1 0.0
C37_1 C38_1 C40_1 C41_1 -176(3)
C38_1 C40_1 C41_1 C42_1 0.0
C40_1 C41_1 C42_1 N6_1 0.0
C40_1 C41_1 C42_1 C43_1 -179(2)
C39_1 N6_1 C42_1 C41_1 0.0
Cu2_1 N6_1 C42_1 C41_1 -176.2(15)
C39_1 N6_1 C42_1 C43_1 179(2)
Cu2_1 N6_1 C42_1 C43_1 3(2)
C50_1 N7_1 C46_1 C47_1 0.0
Cu3_1 N7_1 C46_1 C47_1 -179.3(14)
C50_1 N7_1 C46_1 C45_1 179(2)
Cu3_1 N7_1 C46_1 C45_1 0(2)
N7_1 C46_1 C47_1 C48_1 0.0
C45_1 C46_1 C47_1 C48_1 -179(2)
C46_1 C47_1 C48_1 C49_1 0.0
C47_1 C48_1 C49_1 C50_1 0.0
C47_1 C48_1 C49_1 C51_1 -178(3)
C48_1 C49_1 C50_1 C54_1 176(2)
C51_1 C49_1 C50_1 C54_1 -6(3)
C48_1 C49_1 C50_1 N7_1 0.0
C51_1 C49_1 C50_1 N7_1 178(3)
C46_1 N7_1 C50_1 C54_1 -176(2)
Cu3_1 N7_1 C50_1 C54_1 3.3(19)
C46_1 N7_1 C50_1 C49_1 0.0
Cu3_1 N7_1 C50_1 C49_1 179.4(12)
C49_1 C50_1 C54_1 C53_1 2(2)
N7_1 C50_1 C54_1 C53_1 178.2(13)
C49_1 C50_1 C54_1 N8_1 179.0(14)
N7_1 C50_1 C54_1 N8_1 -5(3)
C57_1 N8_1 C54_1 C50_1 -177(2)
Cu3_1 N8_1 C54_1 C50_1 4(2)
C57_1 N8_1 C54_1 C53_1 0.0
Cu3_1 N8_1 C54_1 C53_1 -179.0(15)
C50_1 C54_1 C53_1 C52_1 -3(3)
N8_1 C54_1 C53_1 C52_1 -180(3)
C50_1 C54_1 C53_1 C55_1 177(2)
N8_1 C54_1 C53_1 C55_1 0.0
C52_1 C53_1 C55_1 C56_1 180(4)
C54_1 C53_1 C55_1 C56_1 0.0
C53_1 C55_1 C56_1 C57_1 0.0
C55_1 C56_1 C57_1 N8_1 0.0
C55_1 C56_1 C57_1 C58_1 -178(3)
C54_1 N8_1 C57_1 C56_1 0.0
Cu3_1 N8_1 C57_1 C56_1 178.8(18)
C54_1 N8_1 C57_1 C58_1 178(3)
Cu3_1 N8_1 C57_1 C58_1 -3(3)
C64_1 N9_1 C60_1 C61_1 0.0
Cu3_1 N9_1 C60_1 C61_1 -165.2(16)
C64_1 N9_1 C60_1 C59_1 -180(2)
Cu3_1 N9_1 C60_1 C59_1 15(2)
N9_1 C60_1 C61_1 C62_1 0.0
C59_1 C60_1 C61_1 C62_1 180(3)
C60_1 C61_1 C62_1 C63_1 0.0
C61_1 C62_1 C63_1 C64_1 0.0
C61_1 C62_1 C63_1 C65_1 -180(3)
C62_1 C63_1 C64_1 N9_1 0.0
C65_1 C63_1 C64_1 N9_1 180(2)
C62_1 C63_1 C64_1 C68_1 176(2)
C65_1 C63_1 C64_1 C68_1 -5(2)
C60_1 N9_1 C64_1 C63_1 0.0
Cu3_1 N9_1 C64_1 C63_1 167.3(14)
C60_1 N9_1 C64_1 C68_1 -176(2)
Cu3_1 N9_1 C64_1 C68_1 -8.5(18)
C71_1 N10_1 C68_1 C67_1 0.0
Cu3_1 N10_1 C68_1 C67_1 -176.5(12)
C71_1 N10_1 C68_1 C64_1 -178.6(19)
Cu3_1 N10_1 C68_1 C64_1 4.9(18)
C63_1 C64_1 C68_1 N10_1 -173.2(12)
N9_1 C64_1 C68_1 N10_1 2(2)
C63_1 C64_1 C68_1 C67_1 8(2)
N9_1 C64_1 C68_1 C67_1 -176.1(12)
N10_1 C68_1 C67_1 C69_1 0.0
C64_1 C68_1 C67_1 C69_1 179(2)
N10_1 C68_1 C67_1 C66_1 178(2)
C64_1 C68_1 C67_1 C66_1 -4(2)
C68_1 C67_1 C69_1 C70_1 0.0
C66_1 C67_1 C69_1 C70_1 -177(2)
C67_1 C69_1 C70_1 C71_1 0.0
C69_1 C70_1 C71_1 N10_1 0.0
C69_1 C70_1 C71_1 C72_1 -177(2)
C68_1 N10_1 C71_1 C70_1 0.0
Cu3_1 N10_1 C71_1 C70_1 175.9(14)
C68_1 N10_1 C71_1 C72_1 177(2)
Cu3_1 N10_1 C71_1 C72_1 -7(2)
C79_1 N11_1 C75_1 C76_1 0.0
Cu1_1 N11_1 C75_1 C76_1 172.8(13)
C79_1 N11_1 C75_1 C74_1 176.5(18)
Cu1_1 N11_1 C75_1 C74_1 -10.7(19)
N11_1 C75_1 C76_1 C77_1 0.0
C74_1 C75_1 C76_1 C77_1 -176(2)
C75_1 C76_1 C77_1 C78_1 0.0
C76_1 C77_1 C78_1 C79_1 0.0
C76_1 C77_1 C78_1 C80_1 -176(2)
C77_1 C78_1 C79_1 C83_1 178.3(19)
C80_1 C78_1 C79_1 C83_1 -5(2)
C77_1 C78_1 C79_1 N11_1 0.0
C80_1 C78_1 C79_1 N11_1 177(2)
C75_1 N11_1 C79_1 C83_1 -178.4(18)
Cu1_1 N11_1 C79_1 C83_1 7.6(16)
C75_1 N11_1 C79_1 C78_1 0.0
Cu1_1 N11_1 C79_1 C78_1 -174.0(11)
C78_1 C79_1 C83_1 C82_1 2.3(19)
N11_1 C79_1 C83_1 C82_1 -179.3(10)
C78_1 C79_1 C83_1 N12_1 175.2(10)
N11_1 C79_1 C83_1 N12_1 -6.5(19)
C86_1 N12_1 C83_1 C79_1 -173.0(17)
Cu1_1 N12_1 C83_1 C79_1 1.8(16)
C86_1 N12_1 C83_1 C82_1 0.0
Cu1_1 N12_1 C83_1 C82_1 174.8(11)
C79_1 C83_1 C82_1 C84_1 172.7(18)
N12_1 C83_1 C82_1 C84_1 0.0
C79_1 C83_1 C82_1 C81_1 0(2)
N12_1 C83_1 C82_1 C81_1 -173(2)
C83_1 C82_1 C84_1 C85_1 0.0
C81_1 C82_1 C84_1 C85_1 173(2)
C82_1 C84_1 C85_1 C86_1 0.0
C84_1 C85_1 C86_1 N12_1 0.0
C84_1 C85_1 C86_1 C87_1 -178(2)
C83_1 N12_1 C86_1 C85_1 0.0
Cu1_1 N12_1 C86_1 C85_1 -173.7(13)
C83_1 N12_1 C86_1 C87_1 178(2)
Cu1_1 N12_1 C86_1 C87_1 4(2)
C4_1 C5_1 C7_1 C8_1 -176(2)
C6_1 C5_1 C7_1 C8_1 2(4)
C10_1 C9_1 C8_1 C7_1 -9(3)
C11_1 C9_1 C8_1 C7_1 176(2)
C5_1 C7_1 C8_1 C9_1 6(4)
C12_1 C13_1 C14_1 C15_1 -91(3)
N2_1 C13_1 C14_1 C15_1 88(3)
C13_1 C14_1 C15_1 C16_1 178(2)
N3_1 C17_1 C16_1 C15_1 74(3)
C18_1 C17_1 C16_1 C15_1 -107(2)
C14_1 C15_1 C16_1 C17_1 -177(2)
C19_1 C20_1 C22_1 C23_1 179(2)
C21_1 C20_1 C22_1 C23_1 -9(3)
C20_1 C22_1 C23_1 C24_1 8(5)
C25_1 C24_1 C23_1 C22_1 -3(4)
C26_1 C24_1 C23_1 C22_1 173(2)
C40_1 C38_1 C37_1 C36_1 172(3)
C39_1 C38_1 C37_1 C36_1 -4(4)
C38_1 C37_1 C36_1 C34_1 5(5)
C35_1 C34_1 C36_1 C37_1 0(4)
C33_1 C34_1 C36_1 C37_1 174(3)
C41_1 C42_1 C43_1 C44_1 -108(3)
N6_1 C42_1 C43_1 C44_1 73(3)
C42_1 C43_1 C44_1 C45_1 174(3)
C47_1 C46_1 C45_1 C44_1 -93(3)
N7_1 C46_1 C45_1 C44_1 88(3)
C43_1 C44_1 C45_1 C46_1 176(3)
C50_1 C49_1 C51_1 C52_1 11(5)
C48_1 C49_1 C51_1 C52_1 -171(3)
C49_1 C51_1 C52_1 C53_1 -13(7)
C54_1 C53_1 C52_1 C51_1 8(6)
C55_1 C53_1 C52_1 C51_1 -171(3)
C64_1 C63_1 C65_1 C66_1 -3(4)
C62_1 C63_1 C65_1 C66_1 177(2)
C63_1 C65_1 C66_1 C67_1 7(5)
C69_1 C67_1 C66_1 C65_1 174(2)
C68_1 C67_1 C66_1 C65_1 -4(4)
C70_1 C71_1 C72_1 C73_1 -104(2)
N10_1 C71_1 C72_1 C73_1 78(3)
C71_1 C72_1 C73_1 C74_1 -179(2)
C72_1 C73_1 C74_1 C75_1 -175(2)
C76_1 C75_1 C74_1 C73_1 -91(3)
N11_1 C75_1 C74_1 C73_1 92(2)
C77_1 C78_1 C80_1 C81_1 -177(2)
C79_1 C78_1 C80_1 C81_1 6(4)
C78_1 C80_1 C81_1 C82_1 -5(5)
C83_1 C82_1 C81_1 C80_1 2(4)
C84_1 C82_1 C81_1 C80_1 -171(2)
C6A_2 N1A_2 C2A_2 C3A_2 0.0
Cu4_2 N1A_2 C2A_2 C3A_2 -174.9(14)
C6A_2 N1A_2 C2A_2 C1A_2 -178(2)
Cu4_2 N1A_2 C2A_2 C1A_2 7(2)
N1A_2 C2A_2 C3A_2 C4A_2 0.0
C1A_2 C2A_2 C3A_2 C4A_2 178(2)
C2A_2 C3A_2 C4A_2 C5A_2 0.0
C3A_2 C4A_2 C5A_2 C6A_2 0.0
C3A_2 C4A_2 C5A_2 C7A_2 174(2)
C4A_2 C5A_2 C6A_2 C10A_2 174(2)
C7A_2 C5A_2 C6A_2 C10A_2 -1(2)
C4A_2 C5A_2 C6A_2 N1A_2 0.0
C7A_2 C5A_2 C6A_2 N1A_2 -175(2)
C2A_2 N1A_2 C6A_2 C10A_2 -174.5(19)
Cu4_2 N1A_2 C6A_2 C10A_2 1.2(17)
C2A_2 N1A_2 C6A_2 C5A_2 0.0
Cu4_2 N1A_2 C6A_2 C5A_2 175.7(11)
C5A_2 C6A_2 C10A_2 N2A_2 -176.2(11)
N1A_2 C6A_2 C10A_2 N2A_2 -2(2)
C5A_2 C6A_2 C10A_2 C9A_2 4(2)
N1A_2 C6A_2 C10A_2 C9A_2 178.9(11)
C13A_2 N2A_2 C10A_2 C6A_2 -179.3(19)
Cu4_2 N2A_2 C10A_2 C6A_2 1.4(17)
C13A_2 N2A_2 C10A_2 C9A_2 0.0
Cu4_2 N2A_2 C10A_2 C9A_2 -179.3(12)
C6A_2 C10A_2 C9A_2 C11A_2 179.3(19)
N2A_2 C10A_2 C9A_2 C11A_2 0.0
C6A_2 C10A_2 C9A_2 C8A_2 0(2)
N2A_2 C10A_2 C9A_2 C8A_2 -179(2)
C10A_2 C9A_2 C11A_2 C12A_2 0.0
C8A_2 C9A_2 C11A_2 C12A_2 179(2)
C9A_2 C11A_2 C12A_2 C13A_2 0.0
C11A_2 C12A_2 C13A_2 C14A_2 -175(2)
C11A_2 C12A_2 C13A_2 N2A_2 0.0
C10A_2 N2A_2 C13A_2 C14A_2 175(2)
Cu4_2 N2A_2 C13A_2 C14A_2 -6(2)
C10A_2 N2A_2 C13A_2 C12A_2 0.0
Cu4_2 N2A_2 C13A_2 C12A_2 179.2(14)
C21A_2 N3A_2 C17A_2 C18A_2 0.0
Cu5_2 N3A_2 C17A_2 C18A_2 -174.4(13)
C21A_2 N3A_2 C17A_2 C16A_2 -173.6(18)
Cu5_2 N3A_2 C17A_2 C16A_2 12.0(18)
N3A_2 C17A_2 C18A_2 C19A_2 0.0
C16A_2 C17A_2 C18A_2 C19A_2 173.1(19)
C17A_2 C18A_2 C19A_2 C20A_2 0.0
C18A_2 C19A_2 C20A_2 C22A_2 -180(2)
C18A_2 C19A_2 C20A_2 C21A_2 0.0
C22A_2 C20A_2 C21A_2 C25A_2 -4(2)
C19A_2 C20A_2 C21A_2 C25A_2 175.9(18)
C22A_2 C20A_2 C21A_2 N3A_2 180(2)
C19A_2 C20A_2 C21A_2 N3A_2 0.0
C17A_2 N3A_2 C21A_2 C25A_2 -176.0(17)
Cu5_2 N3A_2 C21A_2 C25A_2 -0.7(15)
C17A_2 N3A_2 C21A_2 C20A_2 0.0
Cu5_2 N3A_2 C21A_2 C20A_2 175.4(11)
C20A_2 C21A_2 C25A_2 C24A_2 9.9(19)
N3A_2 C21A_2 C25A_2 C24A_2 -174.2(10)
C20A_2 C21A_2 C25A_2 N4A_2 -178.2(10)
N3A_2 C21A_2 C25A_2 N4A_2 -2(2)
C28A_2 N4A_2 C25A_2 C21A_2 -171.9(18)
Cu5_2 N4A_2 C25A_2 C21A_2 4.1(16)
C28A_2 N4A_2 C25A_2 C24A_2 0.0
Cu5_2 N4A_2 C25A_2 C24A_2 176.0(11)
C21A_2 C25A_2 C24A_2 C26A_2 171.8(19)
N4A_2 C25A_2 C24A_2 C26A_2 0.0
C21A_2 C25A_2 C24A_2 C23A_2 -7(2)
N4A_2 C25A_2 C24A_2 C23A_2 -179(2)
C25A_2 C24A_2 C26A_2 C27A_2 0.0
C23A_2 C24A_2 C26A_2 C27A_2 179(2)
C24A_2 C26A_2 C27A_2 C28A_2 0.0
C26A_2 C27A_2 C28A_2 N4A_2 0.0
C26A_2 C27A_2 C28A_2 C29A_2 -178.1(19)
C25A_2 N4A_2 C28A_2 C27A_2 0.0
Cu5_2 N4A_2 C28A_2 C27A_2 -175.2(13)
C25A_2 N4A_2 C28A_2 C29A_2 178.1(19)
Cu5_2 N4A_2 C28A_2 C29A_2 2.9(19)
C35A_2 N5A_2 C31A_2 C30A_2 176(3)
Cu5_2 N5A_2 C31A_2 C30A_2 -5(3)
C35A_2 N5A_2 C31A_2 C32A_2 0.0
Cu5_2 N5A_2 C31A_2 C32A_2 179.7(15)
C30A_2 C31A_2 C32A_2 C33A_2 -176(2)
N5A_2 C31A_2 C32A_2 C33A_2 0.0
C31A_2 C32A_2 C33A_2 C34A_2 0.0
C32A_2 C33A_2 C34A_2 C35A_2 0.0
C32A_2 C33A_2 C34A_2 C36A_2 172(2)
C33A_2 C34A_2 C35A_2 C39A_2 175(2)
C36A_2 C34A_2 C35A_2 C39A_2 3(2)
C33A_2 C34A_2 C35A_2 N5A_2 0.0
C36A_2 C34A_2 C35A_2 N5A_2 -172(2)
C31A_2 N5A_2 C35A_2 C39A_2 -175.3(19)
Cu5_2 N5A_2 C35A_2 C39A_2 4.9(17)
C31A_2 N5A_2 C35A_2 C34A_2 0.0
Cu5_2 N5A_2 C35A_2 C34A_2 -179.7(13)
C34A_2 C35A_2 C39A_2 C38A_2 -1(2)
N5A_2 C35A_2 C39A_2 C38A_2 174.1(11)
C34A_2 C35A_2 C39A_2 N6A_2 175.5(11)
N5A_2 C35A_2 C39A_2 N6A_2 -9(2)
C42A_2 N6A_2 C39A_2 C35A_2 -176.6(18)
Cu5_2 N6A_2 C39A_2 C35A_2 8.5(17)
C42A_2 N6A_2 C39A_2 C38A_2 0.0
Cu5_2 N6A_2 C39A_2 C38A_2 -174.9(11)
C35A_2 C39A_2 C38A_2 C40A_2 176.5(18)
N6A_2 C39A_2 C38A_2 C40A_2 0.0
C35A_2 C39A_2 C38A_2 C37A_2 -1(2)
N6A_2 C39A_2 C38A_2 C37A_2 -177(2)
C39A_2 C38A_2 C40A_2 C41A_2 0.0
C37A_2 C38A_2 C40A_2 C41A_2 177(2)
C38A_2 C40A_2 C41A_2 C42A_2 0.0
C40A_2 C41A_2 C42A_2 N6A_2 0.0
C40A_2 C41A_2 C42A_2 C43A_2 -175(2)
C39A_2 N6A_2 C42A_2 C41A_2 0.0
Cu5_2 N6A_2 C42A_2 C41A_2 173.7(13)
C39A_2 N6A_2 C42A_2 C43A_2 175.4(18)
Cu5_2 N6A_2 C42A_2 C43A_2 -10.9(18)
C50A_2 N7A_2 C46A_2 C47A_2 0.0
Cu6_2 N7A_2 C46A_2 C47A_2 178.6(13)
C50A_2 N7A_2 C46A_2 C45A_2 -175.9(19)
Cu6_2 N7A_2 C46A_2 C45A_2 3(2)
N7A_2 C46A_2 C47A_2 C48A_2 0.0
C45A_2 C46A_2 C47A_2 C48A_2 175(2)
C46A_2 C47A_2 C48A_2 C49A_2 0.0
C47A_2 C48A_2 C49A_2 C50A_2 0.0
C47A_2 C48A_2 C49A_2 C51A_2 -177.8(19)
C48A_2 C49A_2 C50A_2 C54A_2 175.3(18)
C51A_2 C49A_2 C50A_2 C54A_2 -6.7(19)
C48A_2 C49A_2 C50A_2 N7A_2 0.0
C51A_2 C49A_2 C50A_2 N7A_2 177.9(17)
C46A_2 N7A_2 C50A_2 C54A_2 -175.6(17)
Cu6_2 N7A_2 C50A_2 C54A_2 5.6(14)
C46A_2 N7A_2 C50A_2 C49A_2 0.0
Cu6_2 N7A_2 C50A_2 C49A_2 -178.8(11)
C49A_2 C50A_2 C54A_2 N8A_2 -173.8(10)
N7A_2 C50A_2 C54A_2 N8A_2 1.7(18)
C49A_2 C50A_2 C54A_2 C53A_2 3.0(18)
N7A_2 C50A_2 C54A_2 C53A_2 178.5(9)
C57A_2 N8A_2 C54A_2 C50A_2 176.8(17)
Cu6_2 N8A_2 C54A_2 C50A_2 -8.4(15)
C57A_2 N8A_2 C54A_2 C53A_2 0.0
Cu6_2 N8A_2 C54A_2 C53A_2 174.8(10)
C50A_2 C54A_2 C53A_2 C55A_2 -176.8(17)
N8A_2 C54A_2 C53A_2 C55A_2 0.0
C50A_2 C54A_2 C53A_2 C52A_2 -0.1(19)
N8A_2 C54A_2 C53A_2 C52A_2 176.6(18)
C54A_2 C53A_2 C55A_2 C56A_2 0.0
C52A_2 C53A_2 C55A_2 C56A_2 -176.5(19)
C53A_2 C55A_2 C56A_2 C57A_2 0.0
C55A_2 C56A_2 C57A_2 N8A_2 0.0
C55A_2 C56A_2 C57A_2 C58A_2 -178(2)
C54A_2 N8A_2 C57A_2 C56A_2 0.0
Cu6_2 N8A_2 C57A_2 C56A_2 -173.8(12)
C54A_2 N8A_2 C57A_2 C58A_2 177.8(19)
Cu6_2 N8A_2 C57A_2 C58A_2 4.0(19)
C64A_2 N9A_2 C60A_2 C61A_2 0.0
Cu6_2 N9A_2 C60A_2 C61A_2 -173.9(14)
C64A_2 N9A_2 C60A_2 C59A_2 178(2)
Cu6_2 N9A_2 C60A_2 C59A_2 4(2)
N9A_2 C60A_2 C61A_2 C62A_2 0.0
C59A_2 C60A_2 C61A_2 C62A_2 -177(2)
C60A_2 C61A_2 C62A_2 C63A_2 0.0
C61A_2 C62A_2 C63A_2 C64A_2 0.0
C61A_2 C62A_2 C63A_2 C65A_2 -179(2)
C62A_2 C63A_2 C64A_2 C68A_2 176.6(19)
C65A_2 C63A_2 C64A_2 C68A_2 -4(2)
C62A_2 C63A_2 C64A_2 N9A_2 0.0
C65A_2 C63A_2 C64A_2 N9A_2 179(2)
C60A_2 N9A_2 C64A_2 C68A_2 -176.7(18)
Cu6_2 N9A_2 C64A_2 C68A_2 -1.7(17)
C60A_2 N9A_2 C64A_2 C63A_2 0.0
Cu6_2 N9A_2 C64A_2 C63A_2 174.9(12)
C63A_2 C64A_2 C68A_2 C67A_2 3.6(19)
N9A_2 C64A_2 C68A_2 C67A_2 -179.8(11)
C63A_2 C64A_2 C68A_2 N10A_2 -178.3(10)
N9A_2 C64A_2 C68A_2 N10A_2 -2(2)
C71A_2 N10A_2 C68A_2 C64A_2 -178.2(17)
Cu6_2 N10A_2 C68A_2 C64A_2 4.0(15)
C71A_2 N10A_2 C68A_2 C67A_2 0.0
Cu6_2 N10A_2 C68A_2 C67A_2 -177.9(10)
C64A_2 C68A_2 C67A_2 C69A_2 178.1(18)
N10A_2 C68A_2 C67A_2 C69A_2 0.0
C64A_2 C68A_2 C67A_2 C66A_2 -1(2)
N10A_2 C68A_2 C67A_2 C66A_2 -180(2)
C68A_2 C67A_2 C69A_2 C70A_2 0.0
C66A_2 C67A_2 C69A_2 C70A_2 180(2)
C67A_2 C69A_2 C70A_2 C71A_2 0.0
C69A_2 C70A_2 C71A_2 N10A_2 0.0
C69A_2 C70A_2 C71A_2 C72A_2 175(2)
C68A_2 N10A_2 C71A_2 C70A_2 0.0
Cu6_2 N10A_2 C71A_2 C70A_2 177.3(13)
C68A_2 N10A_2 C71A_2 C72A_2 -175.7(19)
Cu6_2 N10A_2 C71A_2 C72A_2 2(2)
C79A_2 N11A_2 C75A_2 C76A_2 0.0
Cu4_2 N11A_2 C75A_2 C76A_2 -177.4(13)
C79A_2 N11A_2 C75A_2 C74A_2 177(2)
Cu4_2 N11A_2 C75A_2 C74A_2 -1(2)
N11A_2 C75A_2 C76A_2 C77A_2 0.0
C74A_2 C75A_2 C76A_2 C77A_2 -177(2)
C75A_2 C76A_2 C77A_2 C78A_2 0.0
C76A_2 C77A_2 C78A_2 C79A_2 0.0
C76A_2 C77A_2 C78A_2 C80A_2 179(2)
C77A_2 C78A_2 C79A_2 N11A_2 0.0
C80A_2 C78A_2 C79A_2 N11A_2 -179(2)
C77A_2 C78A_2 C79A_2 C83A_2 177.5(17)
C80A_2 C78A_2 C79A_2 C83A_2 -2(2)
C75A_2 N11A_2 C79A_2 C78A_2 0.0
Cu4_2 N11A_2 C79A_2 C78A_2 177.9(10)
C75A_2 N11A_2 C79A_2 C83A_2 -177.5(18)
Cu4_2 N11A_2 C79A_2 C83A_2 0.4(17)
C86A_2 N12A_2 C83A_2 C82A_2 0.0
Cu4_2 N12A_2 C83A_2 C82A_2 170.0(11)
C86A_2 N12A_2 C83A_2 C79A_2 -175.6(17)
Cu4_2 N12A_2 C83A_2 C79A_2 -5.5(15)
C78A_2 C79A_2 C83A_2 N12A_2 -174.1(10)
N11A_2 C79A_2 C83A_2 N12A_2 3.3(19)
C78A_2 C79A_2 C83A_2 C82A_2 10.6(19)
N11A_2 C79A_2 C83A_2 C82A_2 -171.9(11)
N12A_2 C83A_2 C82A_2 C84A_2 0.0
C79A_2 C83A_2 C82A_2 C84A_2 175.0(19)
N12A_2 C83A_2 C82A_2 C81A_2 178(2)
C79A_2 C83A_2 C82A_2 C81A_2 -7(2)
C83A_2 C82A_2 C84A_2 C85A_2 0.0
C81A_2 C82A_2 C84A_2 C85A_2 -178(2)
C82A_2 C84A_2 C85A_2 C86A_2 0.0
C84A_2 C85A_2 C86A_2 N12A_2 0.0
C84A_2 C85A_2 C86A_2 C87A_2 180(2)
C83A_2 N12A_2 C86A_2 C85A_2 0.0
Cu4_2 N12A_2 C86A_2 C85A_2 -169.0(12)
C83A_2 N12A_2 C86A_2 C87A_2 -180(2)
Cu4_2 N12A_2 C86A_2 C87A_2 11(2)
C6A_2 C5A_2 C7A_2 C8A_2 -9(4)
C4A_2 C5A_2 C7A_2 C8A_2 176(3)
C5A_2 C7A_2 C8A_2 C9A_2 15(5)
C11A_2 C9A_2 C8A_2 C7A_2 171(3)
C10A_2 C9A_2 C8A_2 C7A_2 -10(4)
C12A_2 C13A_2 C14A_2 C15A_2 -107(2)
N2A_2 C13A_2 C14A_2 C15A_2 78(3)
C13A_2 C14A_2 C15A_2 C16A_2 179(3)
C14A_2 C15A_2 C16A_2 C17A_2 175(2)
N3A_2 C17A_2 C16A_2 C15A_2 78(3)
C18A_2 C17A_2 C16A_2 C15A_2 -95(3)
C19A_2 C20A_2 C22A_2 C23A_2 176(2)
C21A_2 C20A_2 C22A_2 C23A_2 -4(3)
C20A_2 C22A_2 C23A_2 C24A_2 7(4)
C25A_2 C24A_2 C23A_2 C22A_2 -1(3)
C26A_2 C24A_2 C23A_2 C22A_2 180(2)
C35A_2 C34A_2 C36A_2 C37A_2 -2(4)
C33A_2 C34A_2 C36A_2 C37A_2 -175(2)
C34A_2 C36A_2 C37A_2 C38A_2 1(4)
C40A_2 C38A_2 C37A_2 C36A_2 -176(2)
C39A_2 C38A_2 C37A_2 C36A_2 1(3)
C41A_2 C42A_2 C43A_2 C44A_2 -111(2)
N6A_2 C42A_2 C43A_2 C44A_2 74(2)
C42A_2 C43A_2 C44A_2 C45A_2 -179(2)
C43A_2 C44A_2 C45A_2 C46A_2 180(2)
N7A_2 C46A_2 C45A_2 C44A_2 91(3)
C47A_2 C46A_2 C45A_2 C44A_2 -84(3)
C50A_2 C49A_2 C51A_2 C52A_2 8(3)
C48A_2 C49A_2 C51A_2 C52A_2 -174(2)
C49A_2 C51A_2 C52A_2 C53A_2 -6(4)
C55A_2 C53A_2 C52A_2 C51A_2 178(2)
C54A_2 C53A_2 C52A_2 C51A_2 2(3)
C62A_2 C63A_2 C65A_2 C66A_2 -178(2)
C64A_2 C63A_2 C65A_2 C66A_2 2(3)
C63A_2 C65A_2 C66A_2 C67A_2 0(4)
C68A_2 C67A_2 C66A_2 C65A_2 0(3)
C69A_2 C67A_2 C66A_2 C65A_2 -180(2)
C70A_2 C71A_2 C72A_2 C73A_2 -87(3)
N10A_2 C71A_2 C72A_2 C73A_2 88(3)
C71A_2 C72A_2 C73A_2 C74A_2 179(2)
C76A_2 C75A_2 C74A_2 C73A_2 -109(2)
N11A_2 C75A_2 C74A_2 C73A_2 74(2)
C72A_2 C73A_2 C74A_2 C75A_2 179(2)
C77A_2 C78A_2 C80A_2 C81A_2 169(3)
C79A_2 C78A_2 C80A_2 C81A_2 -12(4)
C78A_2 C80A_2 C81A_2 C82A_2 15(5)
C83A_2 C82A_2 C81A_2 C80A_2 -5(4)
C84A_2 C82A_2 C81A_2 C80A_2 172(2)
C6B_3 N1B_3 C2B_3 C3B_3 0.0
Cu7_3 N1B_3 C2B_3 C3B_3 -176.7(14)
C6B_3 N1B_3 C2B_3 C1B_3 176.1(19)
Cu7_3 N1B_3 C2B_3 C1B_3 -1(2)
N1B_3 C2B_3 C3B_3 C4B_3 0.0
C1B_3 C2B_3 C3B_3 C4B_3 -175(2)
C2B_3 C3B_3 C4B_3 C5B_3 0.0
C3B_3 C4B_3 C5B_3 C7B_3 176(2)
C3B_3 C4B_3 C5B_3 C6B_3 0.0
C7B_3 C5B_3 C6B_3 C10B_3 1(2)
C4B_3 C5B_3 C6B_3 C10B_3 177.5(17)
C7B_3 C5B_3 C6B_3 N1B_3 -176(2)
C4B_3 C5B_3 C6B_3 N1B_3 0.0
C2B_3 N1B_3 C6B_3 C10B_3 -177.5(17)
Cu7_3 N1B_3 C6B_3 C10B_3 -0.1(16)
C2B_3 N1B_3 C6B_3 C5B_3 0.0
Cu7_3 N1B_3 C6B_3 C5B_3 177.4(11)
C5B_3 C6B_3 C10B_3 C9B_3 0.8(18)
N1B_3 C6B_3 C10B_3 C9B_3 178.3(11)
C5B_3 C6B_3 C10B_3 N2B_3 178.5(11)
N1B_3 C6B_3 C10B_3 N2B_3 -4(2)
C13B_3 N2B_3 C10B_3 C6B_3 -177.7(17)
Cu7_3 N2B_3 C10B_3 C6B_3 5.8(16)
C13B_3 N2B_3 C10B_3 C9B_3 0.0
Cu7_3 N2B_3 C10B_3 C9B_3 -176.5(11)
C6B_3 C10B_3 C9B_3 C11B_3 177.6(18)
N2B_3 C10B_3 C9B_3 C11B_3 0.0
C6B_3 C10B_3 C9B_3 C8B_3 -2(3)
N2B_3 C10B_3 C9B_3 C8B_3 -180(3)
C10B_3 C9B_3 C11B_3 C12B_3 0.0
C8B_3 C9B_3 C11B_3 C12B_3 180(3)
C9B_3 C11B_3 C12B_3 C13B_3 0.0
C11B_3 C12B_3 C13B_3 N2B_3 0.0
C11B_3 C12B_3 C13B_3 C14B_3 -173(2)
C10B_3 N2B_3 C13B_3 C12B_3 0.0
Cu7_3 N2B_3 C13B_3 C12B_3 175.7(14)
C10B_3 N2B_3 C13B_3 C14B_3 173(2)
Cu7_3 N2B_3 C13B_3 C14B_3 -11.0(19)
C21B_3 N3B_3 C17B_3 C18B_3 0.0
Cu8_3 N3B_3 C17B_3 C18B_3 -178.3(13)
C21B_3 N3B_3 C17B_3 C16B_3 -179.5(18)
Cu8_3 N3B_3 C17B_3 C16B_3 2.2(19)
N3B_3 C17B_3 C18B_3 C19B_3 0.0
C16B_3 C17B_3 C18B_3 C19B_3 179(2)
C17B_3 C18B_3 C19B_3 C20B_3 0.0
C18B_3 C19B_3 C20B_3 C21B_3 0.0
C18B_3 C19B_3 C20B_3 C22B_3 -175(2)
C19B_3 C20B_3 C21B_3 C25B_3 176.4(17)
C22B_3 C20B_3 C21B_3 C25B_3 -9(2)
C19B_3 C20B_3 C21B_3 N3B_3 0.0
C22B_3 C20B_3 C21B_3 N3B_3 175(2)
C17B_3 N3B_3 C21B_3 C25B_3 -176.2(18)
Cu8_3 N3B_3 C21B_3 C25B_3 2.5(16)
C17B_3 N3B_3 C21B_3 C20B_3 0.0
Cu8_3 N3B_3 C21B_3 C20B_3 178.7(10)
C20B_3 C21B_3 C25B_3 N4B_3 -176.4(10)
N3B_3 C21B_3 C25B_3 N4B_3 -0.1(19)
C20B_3 C21B_3 C25B_3 C24B_3 16.2(19)
N3B_3 C21B_3 C25B_3 C24B_3 -167.5(11)
C28B_3 N4B_3 C25B_3 C21B_3 -168.1(17)
Cu8_3 N4B_3 C25B_3 C21B_3 -2.4(15)
C28B_3 N4B_3 C25B_3 C24B_3 0.0
Cu8_3 N4B_3 C25B_3 C24B_3 165.7(12)
C21B_3 C25B_3 C24B_3 C26B_3 166.6(19)
N4B_3 C25B_3 C24B_3 C26B_3 0.0
C21B_3 C25B_3 C24B_3 C23B_3 -18(2)
N4B_3 C25B_3 C24B_3 C23B_3 175(2)
C25B_3 C24B_3 C26B_3 C27B_3 0.0
C23B_3 C24B_3 C26B_3 C27B_3 -174(2)
C24B_3 C26B_3 C27B_3 C28B_3 0.0
C26B_3 C27B_3 C28B_3 N4B_3 0.0
C26B_3 C27B_3 C28B_3 C29B_3 170(2)
C25B_3 N4B_3 C28B_3 C27B_3 0.0
Cu8_3 N4B_3 C28B_3 C27B_3 -163.7(14)
C25B_3 N4B_3 C28B_3 C29B_3 -171(2)
Cu8_3 N4B_3 C28B_3 C29B_3 25.7(19)
C35B_3 N5B_3 C31B_3 C32B_3 0.0
Cu8_3 N5B_3 C31B_3 C32B_3 -166.8(13)
C35B_3 N5B_3 C31B_3 C30B_3 -168(2)
Cu8_3 N5B_3 C31B_3 C30B_3 25(2)
N5B_3 C31B_3 C32B_3 C33B_3 0.0
C30B_3 C31B_3 C32B_3 C33B_3 166(3)
C31B_3 C32B_3 C33B_3 C34B_3 0.0
C32B_3 C33B_3 C34B_3 C35B_3 0.0
C32B_3 C33B_3 C34B_3 C36B_3 -177(3)
C33B_3 C34B_3 C35B_3 C39B_3 176.1(19)
C36B_3 C34B_3 C35B_3 C39B_3 -7(2)
C33B_3 C34B_3 C35B_3 N5B_3 0.0
C36B_3 C34B_3 C35B_3 N5B_3 177(2)
C31B_3 N5B_3 C35B_3 C39B_3 -176.5(18)
Cu8_3 N5B_3 C35B_3 C39B_3 -7.9(16)
C31B_3 N5B_3 C35B_3 C34B_3 0.0
Cu8_3 N5B_3 C35B_3 C34B_3 168.5(11)
C34B_3 C35B_3 C39B_3 C38B_3 13(2)
N5B_3 C35B_3 C39B_3 C38B_3 -171.1(11)
C34B_3 C35B_3 C39B_3 N6B_3 -178.7(11)
N5B_3 C35B_3 C39B_3 N6B_3 -2(2)
C42B_3 N6B_3 C39B_3 C35B_3 -168.5(19)
Cu8_3 N6B_3 C39B_3 C35B_3 10.8(16)
C42B_3 N6B_3 C39B_3 C38B_3 0.0
Cu8_3 N6B_3 C39B_3 C38B_3 179.3(13)
C35B_3 C39B_3 C38B_3 C37B_3 -10(3)
N6B_3 C39B_3 C38B_3 C37B_3 -179(2)
C35B_3 C39B_3 C38B_3 C40B_3 168.8(18)
N6B_3 C39B_3 C38B_3 C40B_3 0.0
C39B_3 C38B_3 C40B_3 C41B_3 0.0
C37B_3 C38B_3 C40B_3 C41B_3 179(2)
C38B_3 C40B_3 C41B_3 C42B_3 0.0
C40B_3 C41B_3 C42B_3 N6B_3 0.0
C40B_3 C41B_3 C42B_3 C43B_3 177(2)
C39B_3 N6B_3 C42B_3 C41B_3 0.0
Cu8_3 N6B_3 C42B_3 C41B_3 -179.1(17)
C39B_3 N6B_3 C42B_3 C43B_3 -177(2)
Cu8_3 N6B_3 C42B_3 C43B_3 4(2)
C50B_3 N7B_3 C46B_3 C47B_3 0.0
Cu9_3 N7B_3 C46B_3 C47B_3 178.3(14)
C50B_3 N7B_3 C46B_3 C45B_3 179(2)
Cu9_3 N7B_3 C46B_3 C45B_3 -3(2)
N7B_3 C46B_3 C47B_3 C48B_3 0.0
C45B_3 C46B_3 C47B_3 C48B_3 -179(2)
C46B_3 C47B_3 C48B_3 C49B_3 0.0
C47B_3 C48B_3 C49B_3 C50B_3 0.0
C47B_3 C48B_3 C49B_3 C51B_3 -177(2)
C48B_3 C49B_3 C50B_3 C54B_3 -178(2)
C51B_3 C49B_3 C50B_3 C54B_3 -1(2)
C48B_3 C49B_3 C50B_3 N7B_3 0.0
C51B_3 C49B_3 C50B_3 N7B_3 177(2)
C46B_3 N7B_3 C50B_3 C54B_3 178(2)
Cu9_3 N7B_3 C50B_3 C54B_3 -1.1(19)
C46B_3 N7B_3 C50B_3 C49B_3 0.0
Cu9_3 N7B_3 C50B_3 C49B_3 -178.6(12)
C49B_3 C50B_3 C54B_3 N8B_3 177.8(12)
N7B_3 C50B_3 C54B_3 N8B_3 0(2)
C49B_3 C50B_3 C54B_3 C53B_3 6(2)
N7B_3 C50B_3 C54B_3 C53B_3 -171.1(13)
C57B_3 N8B_3 C54B_3 C50B_3 -172(2)
Cu9_3 N8B_3 C54B_3 C50B_3 0.8(19)
C57B_3 N8B_3 C54B_3 C53B_3 0.0
Cu9_3 N8B_3 C54B_3 C53B_3 172.5(14)
C50B_3 C54B_3 C53B_3 C55B_3 171(2)
N8B_3 C54B_3 C53B_3 C55B_3 0.0
C50B_3 C54B_3 C53B_3 C52B_3 -6(3)
N8B_3 C54B_3 C53B_3 C52B_3 -177(2)
C54B_3 C53B_3 C55B_3 C56B_3 0.0
C52B_3 C53B_3 C55B_3 C56B_3 176(3)
C53B_3 C55B_3 C56B_3 C57B_3 0.0
C55B_3 C56B_3 C57B_3 N8B_3 0.0
C55B_3 C56B_3 C57B_3 C58B_3 -179(3)
C54B_3 N8B_3 C57B_3 C56B_3 0.0
Cu9_3 N8B_3 C57B_3 C56B_3 -171.6(16)
C54B_3 N8B_3 C57B_3 C58B_3 179(3)
Cu9_3 N8B_3 C57B_3 C58B_3 8(3)
C64B_3 N9B_3 C60B_3 C61B_3 0.0
Cu9_3 N9B_3 C60B_3 C61B_3 -167.0(16)
C64B_3 N9B_3 C60B_3 C59B_3 -176(3)
Cu9_3 N9B_3 C60B_3 C59B_3 17(3)
N9B_3 C60B_3 C61B_3 C62B_3 0.0
C59B_3 C60B_3 C61B_3 C62B_3 175(4)
C60B_3 C61B_3 C62B_3 C63B_3 0.0
C61B_3 C62B_3 C63B_3 C65B_3 178(3)
C61B_3 C62B_3 C63B_3 C64B_3 0.0
C65B_3 C63B_3 C64B_3 C68B_3 -3(3)
C62B_3 C63B_3 C64B_3 C68B_3 175(3)
C65B_3 C63B_3 C64B_3 N9B_3 -178(3)
C62B_3 C63B_3 C64B_3 N9B_3 0.0
C60B_3 N9B_3 C64B_3 C68B_3 -175(2)
Cu9_3 N9B_3 C64B_3 C68B_3 -6(2)
C60B_3 N9B_3 C64B_3 C63B_3 0.0
Cu9_3 N9B_3 C64B_3 C63B_3 169.0(14)
C63B_3 C64B_3 C68B_3 C67B_3 3(3)
N9B_3 C64B_3 C68B_3 C67B_3 178.6(13)
C63B_3 C64B_3 C68B_3 N10B_3 -174.9(13)
N9B_3 C64B_3 C68B_3 N10B_3 0(3)
C71B_3 N10B_3 C68B_3 C64B_3 178(2)
Cu9_3 N10B_3 C68B_3 C64B_3 6(2)
C71B_3 N10B_3 C68B_3 C67B_3 0.0
Cu9_3 N10B_3 C68B_3 C67B_3 -172.5(13)
C64B_3 C68B_3 C67B_3 C69B_3 -178(2)
N10B_3 C68B_3 C67B_3 C69B_3 0.0
C64B_3 C68B_3 C67B_3 C66B_3 0(3)
N10B_3 C68B_3 C67B_3 C66B_3 179(3)
C68B_3 C67B_3 C69B_3 C70B_3 0.0
C66B_3 C67B_3 C69B_3 C70B_3 -178(3)
C67B_3 C69B_3 C70B_3 C71B_3 0.0
C69B_3 C70B_3 C71B_3 N10B_3 0.0
C69B_3 C70B_3 C71B_3 C72B_3 -174(2)
C68B_3 N10B_3 C71B_3 C70B_3 0.0
Cu9_3 N10B_3 C71B_3 C70B_3 171.0(16)
C68B_3 N10B_3 C71B_3 C72B_3 175(2)
Cu9_3 N10B_3 C71B_3 C72B_3 -14(2)
C79B_3 N11B_3 C75B_3 C76B_3 0.0
Cu7_3 N11B_3 C75B_3 C76B_3 176.1(13)
C79B_3 N11B_3 C75B_3 C74B_3 177(2)
Cu7_3 N11B_3 C75B_3 C74B_3 -7(2)
N11B_3 C75B_3 C76B_3 C77B_3 0.0
C74B_3 C75B_3 C76B_3 C77B_3 -177(2)
C75B_3 C76B_3 C77B_3 C78B_3 0.0
C76B_3 C77B_3 C78B_3 C79B_3 0.0
C76B_3 C77B_3 C78B_3 C80B_3 -180(2)
C77B_3 C78B_3 C79B_3 C83B_3 -179.2(18)
C80B_3 C78B_3 C79B_3 C83B_3 0(2)
C77B_3 C78B_3 C79B_3 N11B_3 0.0
C80B_3 C78B_3 C79B_3 N11B_3 180(2)
C75B_3 N11B_3 C79B_3 C83B_3 179.2(17)
Cu7_3 N11B_3 C79B_3 C83B_3 2.4(15)
C75B_3 N11B_3 C79B_3 C78B_3 0.0
Cu7_3 N11B_3 C79B_3 C78B_3 -176.8(11)
C78B_3 C79B_3 C83B_3 C82B_3 -2.6(19)
N11B_3 C79B_3 C83B_3 C82B_3 178.2(10)
C78B_3 C79B_3 C83B_3 N12B_3 175.9(11)
N11B_3 C79B_3 C83B_3 N12B_3 -3.3(19)
C86B_3 N12B_3 C83B_3 C79B_3 -178.5(18)
Cu7_3 N12B_3 C83B_3 C79B_3 2.3(16)
C86B_3 N12B_3 C83B_3 C82B_3 0.0
Cu7_3 N12B_3 C83B_3 C82B_3 -179.2(11)
C79B_3 C83B_3 C82B_3 C84B_3 178.4(18)
N12B_3 C83B_3 C82B_3 C84B_3 0.0
C79B_3 C83B_3 C82B_3 C81B_3 2(2)
N12B_3 C83B_3 C82B_3 C81B_3 -176(2)
C83B_3 C82B_3 C84B_3 C85B_3 0.0
C81B_3 C82B_3 C84B_3 C85B_3 176(2)
C82B_3 C84B_3 C85B_3 C86B_3 0.0
C84B_3 C85B_3 C86B_3 N12B_3 0.0
C84B_3 C85B_3 C86B_3 C87B_3 177(2)
C83B_3 N12B_3 C86B_3 C85B_3 0.0
Cu7_3 N12B_3 C86B_3 C85B_3 179.0(13)
C83B_3 N12B_3 C86B_3 C87B_3 -177(2)
Cu7_3 N12B_3 C86B_3 C87B_3 2(2)
C4B_3 C5B_3 C7B_3 C8B_3 -178(3)
C6B_3 C5B_3 C7B_3 C8B_3 -2(4)
C5B_3 C7B_3 C8B_3 C9B_3 0(6)
C11B_3 C9B_3 C8B_3 C7B_3 -178(3)
C10B_3 C9B_3 C8B_3 C7B_3 2(5)
C12B_3 C13B_3 C14B_3 C15B_3 -103(2)
N2B_3 C13B_3 C14B_3 C15B_3 84(2)
C13B_3 C14B_3 C15B_3 C16B_3 174(2)
C18B_3 C17B_3 C16B_3 C15B_3 -96(2)
N3B_3 C17B_3 C16B_3 C15B_3 84(2)
C14B_3 C15B_3 C16B_3 C17B_3 173(2)
C21B_3 C20B_3 C22B_3 C23B_3 5(4)
C19B_3 C20B_3 C22B_3 C23B_3 -180(3)
C20B_3 C22B_3 C23B_3 C24B_3 -8(5)
C26B_3 C24B_3 C23B_3 C22B_3 -172(2)
C25B_3 C24B_3 C23B_3 C22B_3 14(4)
C35B_3 C34B_3 C36B_3 C37B_3 -1(4)
C33B_3 C34B_3 C36B_3 C37B_3 176(3)
C34B_3 C36B_3 C37B_3 C38B_3 3(5)
C39B_3 C38B_3 C37B_3 C36B_3 3(4)
C40B_3 C38B_3 C37B_3 C36B_3 -176(3)
C41B_3 C42B_3 C43B_3 C44B_3 -106(2)
N6B_3 C42B_3 C43B_3 C44B_3 71(3)
C42B_3 C43B_3 C44B_3 C45B_3 170(2)
C43B_3 C44B_3 C45B_3 C46B_3 171(2)
N7B_3 C46B_3 C45B_3 C44B_3 100(3)
C47B_3 C46B_3 C45B_3 C44B_3 -82(3)
C50B_3 C49B_3 C51B_3 C52B_3 -5(3)
C48B_3 C49B_3 C51B_3 C52B_3 172(2)
C49B_3 C51B_3 C52B_3 C53B_3 5(5)
C54B_3 C53B_3 C52B_3 C51B_3 -1(4)
C55B_3 C53B_3 C52B_3 C51B_3 -177(3)
C64B_3 C63B_3 C65B_3 C66B_3 -1(5)
C62B_3 C63B_3 C65B_3 C66B_3 -179(4)
C63B_3 C65B_3 C66B_3 C67B_3 4(7)
C69B_3 C67B_3 C66B_3 C65B_3 174(3)
C68B_3 C67B_3 C66B_3 C65B_3 -4(6)
C70B_3 C71B_3 C72B_3 C73B_3 -90(3)
N10B_3 C71B_3 C72B_3 C73B_3 96(3)
C71B_3 C72B_3 C73B_3 C74B_3 177(2)
C76B_3 C75B_3 C74B_3 C73B_3 -98(3)
N11B_3 C75B_3 C74B_3 C73B_3 84(3)
C72B_3 C73B_3 C74B_3 C75B_3 176(3)
C79B_3 C78B_3 C80B_3 C81B_3 2(3)
C77B_3 C78B_3 C80B_3 C81B_3 -179(2)
C78B_3 C80B_3 C81B_3 C82B_3 -2(4)
C83B_3 C82B_3 C81B_3 C80B_3 0(3)
C84B_3 C82B_3 C81B_3 C80B_3 -176(2)
O2_4 As1_4 O1_4 C1_4 7.6(17)
O4_4 As1_4 O1_4 C1_4 -169.0(17)
O3_4 As1_4 O1_4 C1_4 -81.0(17)
O5_4 As1_4 O1_4 C1_4 101.2(16)
O6_4 As1_4 O2_4 C6_4 176.7(16)
O1_4 As1_4 O2_4 C6_4 -4.6(15)
O3_4 As1_4 O2_4 C6_4 87.7(15)
O5_4 As1_4 O2_4 C6_4 -96.8(15)
O6_4 As1_4 O3_4 C7_4 113.0(17)
O1_4 As1_4 O3_4 C7_4 -70.6(17)
O2_4 As1_4 O3_4 C7_4 -158.7(16)
O4_4 As1_4 O3_4 C7_4 20.1(17)
O6_4 As1_4 O4_4 C12_4 -106.7(18)
O1_4 As1_4 O4_4 C12_4 74.4(17)
O3_4 As1_4 O4_4 C12_4 -17.8(17)
O5_4 As1_4 O4_4 C12_4 166.7(17)
O6_4 As1_4 O5_4 C13_4 14.4(18)
O1_4 As1_4 O5_4 C13_4 -161.9(18)
O2_4 As1_4 O5_4 C13_4 -73.6(18)
O4_4 As1_4 O5_4 C13_4 107.4(18)
O2_4 As1_4 O6_4 C18_4 80.9(17)
O4_4 As1_4 O6_4 C18_4 -102.5(18)
O3_4 As1_4 O6_4 C18_4 169.6(17)
O5_4 As1_4 O6_4 C18_4 -12.9(17)
As1_4 O1_4 C1_4 C2_4 172.2(12)
As1_4 O1_4 C1_4 C6_4 -8.2(18)
O1_4 C1_4 C2_4 C3_4 180(2)
C6_4 C1_4 C2_4 C3_4 0.0
C1_4 C2_4 C3_4 C4_4 0.0
C2_4 C3_4 C4_4 C5_4 0.0
C3_4 C4_4 C5_4 C6_4 0.0
As1_4 O2_4 C6_4 C5_4 -174.5(10)
As1_4 O2_4 C6_4 C1_4 1.1(19)
C4_4 C5_4 C6_4 O2_4 176(2)
C4_4 C5_4 C6_4 C1_4 0.0
O1_4 C1_4 C6_4 O2_4 5(2)
C2_4 C1_4 C6_4 O2_4 -176(2)
O1_4 C1_4 C6_4 C5_4 -179.7(19)
C2_4 C1_4 C6_4 C5_4 0.0
As1_4 O3_4 C7_4 C8_4 164.9(12)
As1_4 O3_4 C7_4 C12_4 -17.1(19)
O3_4 C7_4 C8_4 C9_4 178(2)
C12_4 C7_4 C8_4 C9_4 0.0
C7_4 C8_4 C9_4 C10_4 0.0
C8_4 C9_4 C10_4 C11_4 0.0
C9_4 C10_4 C11_4 C12_4 0.0
As1_4 O4_4 C12_4 C11_4 -166.0(12)
As1_4 O4_4 C12_4 C7_4 13(2)
C10_4 C11_4 C12_4 O4_4 179(2)
C10_4 C11_4 C12_4 C7_4 0.0
O3_4 C7_4 C12_4 O4_4 3(2)
C8_4 C7_4 C12_4 O4_4 -179(2)
O3_4 C7_4 C12_4 C11_4 -178(2)
C8_4 C7_4 C12_4 C11_4 0.0
As1_4 O5_4 C13_4 C14_4 168.4(13)
As1_4 O5_4 C13_4 C18_4 -12(2)
O5_4 C13_4 C14_4 C15_4 180(3)
C18_4 C13_4 C14_4 C15_4 0.0
C13_4 C14_4 C15_4 C16_4 0.0
C14_4 C15_4 C16_4 C17_4 0.0
C15_4 C16_4 C17_4 C18_4 0.0
C16_4 C17_4 C18_4 C13_4 0.0
C16_4 C17_4 C18_4 O6_4 179(2)
O5_4 C13_4 C18_4 C17_4 -180(2)
C14_4 C13_4 C18_4 C17_4 0.0
O5_4 C13_4 C18_4 O6_4 1(2)
C14_4 C13_4 C18_4 O6_4 -179(2)
As1_4 O6_4 C18_4 C17_4 -168.6(14)
As1_4 O6_4 C18_4 C13_4 10(2)
O2A_5 As2_5 O1A_5 C1A_5 -5.1(17)
O4A_5 As2_5 O1A_5 C1A_5 -179.0(18)
O5A_5 As2_5 O1A_5 C1A_5 89.1(17)
O3A_5 As2_5 O1A_5 C1A_5 -92.2(18)
O6A_5 As2_5 O2A_5 C6A_5 -170.6(17)
O1A_5 As2_5 O2A_5 C6A_5 5.3(17)
O5A_5 As2_5 O2A_5 C6A_5 -82.0(16)
O3A_5 As2_5 O2A_5 C6A_5 100.0(17)
O6A_5 As2_5 O3A_5 C7A_5 99(2)
O2A_5 As2_5 O3A_5 C7A_5 -172(2)
O4A_5 As2_5 O3A_5 C7A_5 3(2)
O1A_5 As2_5 O3A_5 C7A_5 -81(2)
O6A_5 As2_5 O4A_5 C12A_5 -92(2)
O1A_5 As2_5 O4A_5 C12A_5 92(2)
O5A_5 As2_5 O4A_5 C12A_5 179(2)
O3A_5 As2_5 O4A_5 C12A_5 -3(2)
O6A_5 As2_5 O5A_5 C13A_5 -3.8(17)
O2A_5 As2_5 O5A_5 C13A_5 -92.0(17)
O4A_5 As2_5 O5A_5 C13A_5 92.7(17)
O1A_5 As2_5 O5A_5 C13A_5 177.1(17)
O2A_5 As2_5 O6A_5 C18A_5 100.5(18)
O4A_5 As2_5 O6A_5 C18A_5 -85.3(18)
O5A_5 As2_5 O6A_5 C18A_5 6.3(17)
O3A_5 As2_5 O6A_5 C18A_5 -172.4(18)
As2_5 O1A_5 C1A_5 C2A_5 -171.9(13)
As2_5 O1A_5 C1A_5 C6A_5 4(2)
O1A_5 C1A_5 C2A_5 C3A_5 176(2)
C6A_5 C1A_5 C2A_5 C3A_5 0.0
C1A_5 C2A_5 C3A_5 C4A_5 0.0
C2A_5 C3A_5 C4A_5 C5A_5 0.0
C3A_5 C4A_5 C5A_5 C6A_5 0.0
As2_5 O2A_5 C6A_5 C5A_5 171.8(12)
As2_5 O2A_5 C6A_5 C1A_5 -4(2)
C4A_5 C5A_5 C6A_5 O2A_5 -176(2)
C4A_5 C5A_5 C6A_5 C1A_5 0.0
O1A_5 C1A_5 C6A_5 O2A_5 0(2)
C2A_5 C1A_5 C6A_5 O2A_5 176(2)
O1A_5 C1A_5 C6A_5 C5A_5 -176(2)
C2A_5 C1A_5 C6A_5 C5A_5 0.0
As2_5 O3A_5 C7A_5 C8A_5 175.2(14)
As2_5 O3A_5 C7A_5 C12A_5 -3(3)
O3A_5 C7A_5 C8A_5 C9A_5 -178(3)
C12A_5 C7A_5 C8A_5 C9A_5 0.0
C7A_5 C8A_5 C9A_5 C10A_5 0.0
C8A_5 C9A_5 C10A_5 C11A_5 0.0
C9A_5 C10A_5 C11A_5 C12A_5 0.0
As2_5 O4A_5 C12A_5 C11A_5 -174.9(15)
As2_5 O4A_5 C12A_5 C7A_5 2(2)
C10A_5 C11A_5 C12A_5 O4A_5 177(3)
C10A_5 C11A_5 C12A_5 C7A_5 0.0
O3A_5 C7A_5 C12A_5 O4A_5 0(3)
C8A_5 C7A_5 C12A_5 O4A_5 -177(3)
O3A_5 C7A_5 C12A_5 C11A_5 178(3)
C8A_5 C7A_5 C12A_5 C11A_5 0.0
As2_5 O5A_5 C13A_5 C14A_5 173.9(13)
As2_5 O5A_5 C13A_5 C18A_5 0.0(19)
O5A_5 C13A_5 C14A_5 C15A_5 -174(2)
C18A_5 C13A_5 C14A_5 C15A_5 0.0
C13A_5 C14A_5 C15A_5 C16A_5 0.0
C14A_5 C15A_5 C16A_5 C17A_5 0.0
C15A_5 C16A_5 C17A_5 C18A_5 0.0
As2_5 O6A_5 C18A_5 C17A_5 -176.7(12)
As2_5 O6A_5 C18A_5 C13A_5 -8(2)
C16A_5 C17A_5 C18A_5 O6A_5 168(2)
C16A_5 C17A_5 C18A_5 C13A_5 0.0
O5A_5 C13A_5 C18A_5 O6A_5 5(2)
C14A_5 C13A_5 C18A_5 O6A_5 -169(2)
O5A_5 C13A_5 C18A_5 C17A_5 174(2)
C14A_5 C13A_5 C18A_5 C17A_5 0.0
O2B_6 As3_6 O1B_6 C1B_6 7.3(17)
O5B_6 As3_6 O1B_6 C1B_6 99.8(17)
O4B_6 As3_6 O1B_6 C1B_6 -166.7(17)
O3B_6 As3_6 O1B_6 C1B_6 -80.1(17)
O5B_6 As3_6 O2B_6 C6B_6 -94.2(17)
O3B_6 As3_6 O2B_6 C6B_6 91.1(16)
O1B_6 As3_6 O2B_6 C6B_6 -6.8(16)
O6B_6 As3_6 O2B_6 C6B_6 -179.3(16)
O2B_6 As3_6 O3B_6 C7B_6 167.0(16)
O4B_6 As3_6 O3B_6 C7B_6 -17.6(15)
O1B_6 As3_6 O3B_6 C7B_6 -106.1(15)
O6B_6 As3_6 O3B_6 C7B_6 77.7(15)
O5B_6 As3_6 O4B_6 C12B_6 -156.8(18)
O3B_6 As3_6 O4B_6 C12B_6 17.9(17)
O1B_6 As3_6 O4B_6 C12B_6 115.8(18)
O6B_6 As3_6 O4B_6 C12B_6 -71.4(18)
O2B_6 As3_6 O5B_6 C13B_6 -85.0(17)
O4B_6 As3_6 O5B_6 C13B_6 99.1(17)
O1B_6 As3_6 O5B_6 C13B_6 -172.2(18)
O6B_6 As3_6 O5B_6 C13B_6 4.1(17)
As3_6 O1B_6 C1B_6 C2B_6 176.8(11)
As3_6 O1B_6 C1B_6 C6B_6 -6(2)
O1B_6 C1B_6 C2B_6 C3B_6 177(2)
C6B_6 C1B_6 C2B_6 C3B_6 0.0
C1B_6 C2B_6 C3B_6 C4B_6 0.0
C2B_6 C3B_6 C4B_6 C5B_6 0.0
C3B_6 C4B_6 C5B_6 C6B_6 0.0
As3_6 O2B_6 C6B_6 C5B_6 -176.8(12)
As3_6 O2B_6 C6B_6 C1B_6 5(2)
C4B_6 C5B_6 C6B_6 O2B_6 -178(2)
C4B_6 C5B_6 C6B_6 C1B_6 0.0
O1B_6 C1B_6 C6B_6 O2B_6 1(2)
C2B_6 C1B_6 C6B_6 O2B_6 178(2)
O1B_6 C1B_6 C6B_6 C5B_6 -177(2)
C2B_6 C1B_6 C6B_6 C5B_6 0.0
As3_6 O3B_6 C7B_6 C8B_6 -165.3(13)
As3_6 O3B_6 C7B_6 C12B_6 14.4(18)
C12B_6 C7B_6 C8B_6 C9B_6 0.0
O3B_6 C7B_6 C8B_6 C9B_6 180(2)
C7B_6 C8B_6 C9B_6 C10B_6 0.0
C8B_6 C9B_6 C10B_6 C11B_6 0.0
C9B_6 C10B_6 C11B_6 C12B_6 0.0
As3_6 O4B_6 C12B_6 C11B_6 165.4(13)
As3_6 O4B_6 C12B_6 C7B_6 -14(2)
C10B_6 C11B_6 C12B_6 O4B_6 -179(3)
C10B_6 C11B_6 C12B_6 C7B_6 0.0
C8B_6 C7B_6 C12B_6 O4B_6 179(2)
O3B_6 C7B_6 C12B_6 O4B_6 0(2)
C8B_6 C7B_6 C12B_6 C11B_6 0.0
O3B_6 C7B_6 C12B_6 C11B_6 -180(2)
As3_6 O5B_6 C13B_6 C14B_6 176.2(12)
As3_6 O5B_6 C13B_6 C18B_6 -8(2)
C18B_6 C13B_6 C14B_6 C15B_6 0.0
O5B_6 C13B_6 C14B_6 C15B_6 175(2)
C13B_6 C14B_6 C15B_6 C16B_6 0.0
C14B_6 C15B_6 C16B_6 C17B_6 0.0
C15B_6 C16B_6 C17B_6 C18B_6 0.0
As3_6 O6B_6 C18B_6 C17B_6 179.9(12)
As3_6 O6B_6 C18B_6 C13B_6 -6(2)
C16B_6 C17B_6 C18B_6 O6B_6 174(2)
C16B_6 C17B_6 C18B_6 C13B_6 0.0
C14B_6 C13B_6 C18B_6 O6B_6 -175(2)
O5B_6 C13B_6 C18B_6 O6B_6 9(2)
C14B_6 C13B_6 C18B_6 C17B_6 0.0
O5B_6 C13B_6 C18B_6 C17B_6 -176(2)
O4C_7 As4_7 O1C_7 C1C_7 170.9(17)
O5C_7 As4_7 O1C_7 C1C_7 84.6(17)
O2C_7 As4_7 O1C_7 C1C_7 -11.5(17)
O3C_7 As4_7 O1C_7 C1C_7 -101.1(17)
O6C_7 As4_7 O2C_7 C6C_7 -168.5(18)
O5C_7 As4_7 O2C_7 C6C_7 -79.8(19)
O1C_7 As4_7 O2C_7 C6C_7 11.4(18)
O3C_7 As4_7 O2C_7 C6C_7 105.1(18)
O6C_7 As4_7 O3C_7 C7C_7 108.1(16)
O4C_7 As4_7 O3C_7 C7C_7 9.9(16)
O1C_7 As4_7 O3C_7 C7C_7 -73.9(16)
O2C_7 As4_7 O3C_7 C7C_7 -162.7(16)
O6C_7 As4_7 O4C_7 C12C_7 -91.5(16)
O5C_7 As4_7 O4C_7 C12C_7 -179.8(17)
O1C_7 As4_7 O4C_7 C12C_7 88.5(17)
O3C_7 As4_7 O4C_7 C12C_7 -5.4(16)
O6C_7 As4_7 O5C_7 C13C_7 13.7(19)
O4C_7 As4_7 O5C_7 C13C_7 111.9(19)
O1C_7 As4_7 O5C_7 C13C_7 -164.2(19)
O2C_7 As4_7 O5C_7 C13C_7 -75.4(19)
O4C_7 As4_7 O6C_7 C18C_7 -95.4(17)
O5C_7 As4_7 O6C_7 C18C_7 -9.1(17)
O2C_7 As4_7 O6C_7 C18C_7 87.0(17)
O3C_7 As4_7 O6C_7 C18C_7 176.7(17)
As4_7 O1C_7 C1C_7 C2C_7 -171.4(12)
As4_7 O1C_7 C1C_7 C6C_7 11(2)
C6C_7 C1C_7 C2C_7 C3C_7 0.0
O1C_7 C1C_7 C2C_7 C3C_7 -178(2)
C1C_7 C2C_7 C3C_7 C4C_7 0.0
C2C_7 C3C_7 C4C_7 C5C_7 0.0
C3C_7 C4C_7 C5C_7 C6C_7 0.0
As4_7 O2C_7 C6C_7 C5C_7 172.2(13)
As4_7 O2C_7 C6C_7 C1C_7 -8(2)
C4C_7 C5C_7 C6C_7 O2C_7 -180(2)
C4C_7 C5C_7 C6C_7 C1C_7 0.0
C2C_7 C1C_7 C6C_7 O2C_7 180(2)
O1C_7 C1C_7 C6C_7 O2C_7 -2(2)
C2C_7 C1C_7 C6C_7 C5C_7 0.0
O1C_7 C1C_7 C6C_7 C5C_7 178(2)
As4_7 O3C_7 C7C_7 C8C_7 174.2(11)
As4_7 O3C_7 C7C_7 C12C_7 -12.2(19)
O3C_7 C7C_7 C8C_7 C9C_7 173(2)
C12C_7 C7C_7 C8C_7 C9C_7 0.0
C7C_7 C8C_7 C9C_7 C10C_7 0.0
C8C_7 C9C_7 C10C_7 C11C_7 0.0
C9C_7 C10C_7 C11C_7 C12C_7 0.0
As4_7 O4C_7 C12C_7 C11C_7 -177.3(11)
As4_7 O4C_7 C12C_7 C7C_7 0(2)
C10C_7 C11C_7 C12C_7 O4C_7 177(2)
C10C_7 C11C_7 C12C_7 C7C_7 0.0
O3C_7 C7C_7 C12C_7 O4C_7 9(2)
C8C_7 C7C_7 C12C_7 O4C_7 -177(2)
O3C_7 C7C_7 C12C_7 C11C_7 -174(2)
C8C_7 C7C_7 C12C_7 C11C_7 0.0
As4_7 O5C_7 C13C_7 C14C_7 174.9(13)
As4_7 O5C_7 C13C_7 C18C_7 -16(2)
O5C_7 C13C_7 C14C_7 C15C_7 169(3)
C18C_7 C13C_7 C14C_7 C15C_7 0.0
C13C_7 C14C_7 C15C_7 C16C_7 0.0
C14C_7 C15C_7 C16C_7 C17C_7 0.0
C15C_7 C16C_7 C17C_7 C18C_7 0.0
As4_7 O6C_7 C18C_7 C17C_7 -179.2(14)
As4_7 O6C_7 C18C_7 C13C_7 2(2)
C16C_7 C17C_7 C18C_7 O6C_7 -179(3)
C16C_7 C17C_7 C18C_7 C13C_7 0.0
O5C_7 C13C_7 C18C_7 O6C_7 10(2)
C14C_7 C13C_7 C18C_7 O6C_7 179(2)
O5C_7 C13C_7 C18C_7 C17C_7 -169(3)
C14C_7 C13C_7 C18C_7 C17C_7 0.0
O2D_8 As5_8 O1D_8 C1D_8 5.0(15)
O3D_8 As5_8 O1D_8 C1D_8 -83.3(15)
O4D_8 As5_8 O1D_8 C1D_8 -171.9(15)
O6D_8 As5_8 O1D_8 C1D_8 99.6(15)
O3D_8 As5_8 O2D_8 C6D_8 87.1(17)
O1D_8 As5_8 O2D_8 C6D_8 -6.2(17)
O5D_8 As5_8 O2D_8 C6D_8 177.8(17)
O6D_8 As5_8 O2D_8 C6D_8 -94.7(17)
O2D_8 As5_8 O3D_8 C7D_8 -178.8(16)
O1D_8 As5_8 O3D_8 C7D_8 -90.1(16)
O5D_8 As5_8 O3D_8 C7D_8 94.3(16)
O4D_8 As5_8 O3D_8 C7D_8 -1.9(16)
O3D_8 As5_8 O4D_8 C12D_8 8.8(16)
O1D_8 As5_8 O4D_8 C12D_8 102.1(16)
O5D_8 As5_8 O4D_8 C12D_8 -81.6(17)
O6D_8 As5_8 O4D_8 C12D_8 -169.3(16)
O2D_8 As5_8 O5D_8 C13D_8 105.4(18)
O3D_8 As5_8 O5D_8 C13D_8 -166.3(18)
O4D_8 As5_8 O5D_8 C13D_8 -77.5(18)
O6D_8 As5_8 O5D_8 C13D_8 10.7(18)
O2D_8 As5_8 O6D_8 C18D_8 -97.5(15)
O1D_8 As5_8 O6D_8 C18D_8 173.8(15)
O5D_8 As5_8 O6D_8 C18D_8 -10.8(15)
O4D_8 As5_8 O6D_8 C18D_8 85.5(15)
As5_8 O1D_8 C1D_8 C2D_8 174.6(11)
As5_8 O1D_8 C1D_8 C6D_8 -3.0(19)
O1D_8 C1D_8 C2D_8 C3D_8 -178(2)
C6D_8 C1D_8 C2D_8 C3D_8 0.0
C1D_8 C2D_8 C3D_8 C4D_8 0.0
C2D_8 C3D_8 C4D_8 C5D_8 0.0
C3D_8 C4D_8 C5D_8 C6D_8 0.0
As5_8 O2D_8 C6D_8 C5D_8 -173.6(12)
As5_8 O2D_8 C6D_8 C1D_8 6(2)
C4D_8 C5D_8 C6D_8 O2D_8 179(2)
C4D_8 C5D_8 C6D_8 C1D_8 0.0
O1D_8 C1D_8 C6D_8 O2D_8 -2(2)
C2D_8 C1D_8 C6D_8 O2D_8 -179(2)
O1D_8 C1D_8 C6D_8 C5D_8 177.6(19)
C2D_8 C1D_8 C6D_8 C5D_8 0.0
As5_8 O3D_8 C7D_8 C8D_8 179.9(12)
As5_8 O3D_8 C7D_8 C12D_8 -5(2)
O3D_8 C7D_8 C8D_8 C9D_8 174(2)
C12D_8 C7D_8 C8D_8 C9D_8 0.0
C7D_8 C8D_8 C9D_8 C10D_8 0.0
C8D_8 C9D_8 C10D_8 C11D_8 0.0
C9D_8 C10D_8 C11D_8 C12D_8 0.0
As5_8 O4D_8 C12D_8 C11D_8 174.8(12)
As5_8 O4D_8 C12D_8 C7D_8 -14(2)
C10D_8 C11D_8 C12D_8 O4D_8 171(2)
C10D_8 C11D_8 C12D_8 C7D_8 0.0
O3D_8 C7D_8 C12D_8 O4D_8 14(2)
C8D_8 C7D_8 C12D_8 O4D_8 -171(2)
O3D_8 C7D_8 C12D_8 C11D_8 -175(2)
C8D_8 C7D_8 C12D_8 C11D_8 0.0
As5_8 O5D_8 C13D_8 C14D_8 169.4(13)
As5_8 O5D_8 C13D_8 C18D_8 -7(2)
O5D_8 C13D_8 C14D_8 C15D_8 -176(2)
C18D_8 C13D_8 C14D_8 C15D_8 0.0
C13D_8 C14D_8 C15D_8 C16D_8 0.0
C14D_8 C15D_8 C16D_8 C17D_8 0.0
C15D_8 C16D_8 C17D_8 C18D_8 0.0
C16D_8 C17D_8 C18D_8 C13D_8 0.0
C16D_8 C17D_8 C18D_8 O6D_8 180(2)
O5D_8 C13D_8 C18D_8 C17D_8 176(2)
C14D_8 C13D_8 C18D_8 C17D_8 0.0
O5D_8 C13D_8 C18D_8 O6D_8 -3(2)
C14D_8 C13D_8 C18D_8 O6D_8 -180(2)
As5_8 O6D_8 C18D_8 C17D_8 -169.0(11)
As5_8 O6D_8 C18D_8 C13D_8 11(2)
O3E_9 As6_9 O1E_9 C1E_9 -74.5(16)
O4E_9 As6_9 O1E_9 C1E_9 -163.1(16)
O6E_9 As6_9 O1E_9 C1E_9 108.5(16)
O2E_9 As6_9 O1E_9 C1E_9 15.9(16)
O5E_9 As6_9 O2E_9 C6E_9 162.9(15)
O3E_9 As6_9 O2E_9 C6E_9 73.7(14)
O1E_9 As6_9 O2E_9 C6E_9 -17.7(14)
O6E_9 As6_9 O2E_9 C6E_9 -105.5(15)
O5E_9 As6_9 O3E_9 C7E_9 104.3(16)
O4E_9 As6_9 O3E_9 C7E_9 15.6(16)
O1E_9 As6_9 O3E_9 C7E_9 -75.9(16)
O2E_9 As6_9 O3E_9 C7E_9 -164.8(15)
O5E_9 As6_9 O4E_9 C12E_9 -104.7(16)
O3E_9 As6_9 O4E_9 C12E_9 -15.5(16)
O1E_9 As6_9 O4E_9 C12E_9 75.9(16)
O6E_9 As6_9 O4E_9 C12E_9 163.7(16)
O3E_9 As6_9 O5E_9 C13E_9 -169.8(16)
O4E_9 As6_9 O5E_9 C13E_9 -81.2(17)
O6E_9 As6_9 O5E_9 C13E_9 7.2(16)
O2E_9 As6_9 O5E_9 C13E_9 99.8(16)
O5E_9 As6_9 O6E_9 C18E_9 -12.0(15)
O4E_9 As6_9 O6E_9 C18E_9 76.7(15)
O1E_9 As6_9 O6E_9 C18E_9 168.2(15)
O2E_9 As6_9 O6E_9 C18E_9 -102.9(15)
As6_9 O1E_9 C1E_9 C2E_9 172.5(12)
As6_9 O1E_9 C1E_9 C6E_9 -10.0(18)
O1E_9 C1E_9 C2E_9 C3E_9 177(2)
C6E_9 C1E_9 C2E_9 C3E_9 0.0
C1E_9 C2E_9 C3E_9 C4E_9 0.0
C2E_9 C3E_9 C4E_9 C5E_9 0.0
C3E_9 C4E_9 C5E_9 C6E_9 0.0
C4E_9 C5E_9 C6E_9 C1E_9 0.0
C4E_9 C5E_9 C6E_9 O2E_9 -172(2)
O1E_9 C1E_9 C6E_9 C5E_9 -178(2)
C2E_9 C1E_9 C6E_9 C5E_9 0.0
O1E_9 C1E_9 C6E_9 O2E_9 -4.8(19)
C2E_9 C1E_9 C6E_9 O2E_9 173(2)
As6_9 O2E_9 C6E_9 C5E_9 -170.9(12)
As6_9 O2E_9 C6E_9 C1E_9 16.6(17)
As6_9 O3E_9 C7E_9 C8E_9 172.6(11)
As6_9 O3E_9 C7E_9 C12E_9 -11.7(18)
O3E_9 C7E_9 C8E_9 C9E_9 176(2)
C12E_9 C7E_9 C8E_9 C9E_9 0.0
C7E_9 C8E_9 C9E_9 C10E_9 0.0
C8E_9 C9E_9 C10E_9 C11E_9 0.0
C9E_9 C10E_9 C11E_9 C12E_9 0.0
As6_9 O4E_9 C12E_9 C11E_9 -172.2(11)
As6_9 O4E_9 C12E_9 C7E_9 12.9(19)
C10E_9 C11E_9 C12E_9 O4E_9 -175(2)
C10E_9 C11E_9 C12E_9 C7E_9 0.0
O3E_9 C7E_9 C12E_9 O4E_9 -1(2)
C8E_9 C7E_9 C12E_9 O4E_9 175(2)
O3E_9 C7E_9 C12E_9 C11E_9 -176(2)
C8E_9 C7E_9 C12E_9 C11E_9 0.0
As6_9 O5E_9 C13E_9 C14E_9 179.2(11)
As6_9 O5E_9 C13E_9 C18E_9 0(2)
O5E_9 C13E_9 C14E_9 C15E_9 -180(2)
C18E_9 C13E_9 C14E_9 C15E_9 0.0
C13E_9 C14E_9 C15E_9 C16E_9 0.0
C14E_9 C15E_9 C16E_9 C17E_9 0.0
C15E_9 C16E_9 C17E_9 C18E_9 0.0
C16E_9 C17E_9 C18E_9 C13E_9 0.0
C16E_9 C17E_9 C18E_9 O6E_9 -170(2)
O5E_9 C13E_9 C18E_9 C17E_9 180(2)
C14E_9 C13E_9 C18E_9 C17E_9 0.0
O5E_9 C13E_9 C18E_9 O6E_9 -10(2)
C14E_9 C13E_9 C18E_9 O6E_9 170(2)
As6_9 O6E_9 C18E_9 C17E_9 -175.4(11)
As6_9 O6E_9 C18E_9 C13E_9 14.8(18)
O3F_10 As7_10 O1F_10 C1F_10 -98.3(17)
O4F_10 As7_10 O1F_10 C1F_10 177.1(17)
O6F_10 As7_10 O1F_10 C1F_10 86.1(17)
O2F_10 As7_10 O1F_10 C1F_10 -7.8(16)
O1F_10 As7_10 O2F_10 C6F_10 4.8(16)
O3F_10 As7_10 O2F_10 C6F_10 98.2(16)
O5F_10 As7_10 O2F_10 C6F_10 -170.7(15)
O6F_10 As7_10 O2F_10 C6F_10 -81.4(16)
O1F_10 As7_10 O3F_10 C7F_10 -102.0(17)
O5F_10 As7_10 O3F_10 C7F_10 78.0(17)
O4F_10 As7_10 O3F_10 C7F_10 -14.7(17)
O2F_10 As7_10 O3F_10 C7F_10 171.1(17)
O1F_10 As7_10 O4F_10 C12F_10 103.3(16)
O3F_10 As7_10 O4F_10 C12F_10 9.7(16)
O5F_10 As7_10 O4F_10 C12F_10 -81.1(16)
O6F_10 As7_10 O4F_10 C12F_10 -170.2(16)
O3F_10 As7_10 O5F_10 C13F_10 177.4(18)
O4F_10 As7_10 O5F_10 C13F_10 -97.8(18)
O6F_10 As7_10 O5F_10 C13F_10 -7.1(18)
O2F_10 As7_10 O5F_10 C13F_10 86.6(18)
O1F_10 As7_10 O6F_10 C18F_10 -173.4(16)
O5F_10 As7_10 O6F_10 C18F_10 6.2(16)
O4F_10 As7_10 O6F_10 C18F_10 99.0(16)
O2F_10 As7_10 O6F_10 C18F_10 -86.8(16)
As7_10 O1F_10 C1F_10 C2F_10 -169.1(11)
As7_10 O1F_10 C1F_10 C6F_10 8.8(19)
O1F_10 C1F_10 C2F_10 C3F_10 178(2)
C6F_10 C1F_10 C2F_10 C3F_10 0.0
C1F_10 C2F_10 C3F_10 C4F_10 0.0
C2F_10 C3F_10 C4F_10 C5F_10 0.0
C3F_10 C4F_10 C5F_10 C6F_10 0.0
As7_10 O2F_10 C6F_10 C5F_10 172.1(11)
As7_10 O2F_10 C6F_10 C1F_10 -1.1(19)
C4F_10 C5F_10 C6F_10 O2F_10 -173(2)
C4F_10 C5F_10 C6F_10 C1F_10 0.0
O1F_10 C1F_10 C6F_10 O2F_10 -5(2)
C2F_10 C1F_10 C6F_10 O2F_10 173(2)
O1F_10 C1F_10 C6F_10 C5F_10 -178.1(19)
C2F_10 C1F_10 C6F_10 C5F_10 0.0
As7_10 O3F_10 C7F_10 C8F_10 -166.2(12)
As7_10 O3F_10 C7F_10 C12F_10 15.9(19)
C12F_10 C7F_10 C8F_10 C9F_10 0.0
O3F_10 C7F_10 C8F_10 C9F_10 -178(2)
C7F_10 C8F_10 C9F_10 C10F_10 0.0
C8F_10 C9F_10 C10F_10 C11F_10 0.0
C9F_10 C10F_10 C11F_10 C12F_10 0.0
As7_10 O4F_10 C12F_10 C11F_10 170.5(11)
As7_10 O4F_10 C12F_10 C7F_10 -3.3(19)
C10F_10 C11F_10 C12F_10 O4F_10 -174(2)
C10F_10 C11F_10 C12F_10 C7F_10 0.0
C8F_10 C7F_10 C12F_10 O4F_10 174.2(19)
O3F_10 C7F_10 C12F_10 O4F_10 -7.7(18)
C8F_10 C7F_10 C12F_10 C11F_10 0.0
O3F_10 C7F_10 C12F_10 C11F_10 178.1(19)
As7_10 O5F_10 C13F_10 C14F_10 -177.7(13)
As7_10 O5F_10 C13F_10 C18F_10 6(2)
O5F_10 C13F_10 C14F_10 C15F_10 -176(3)
C18F_10 C13F_10 C14F_10 C15F_10 0.0
C13F_10 C14F_10 C15F_10 C16F_10 0.0
C14F_10 C15F_10 C16F_10 C17F_10 0.0
C15F_10 C16F_10 C17F_10 C18F_10 0.0
As7_10 O6F_10 C18F_10 C17F_10 178.1(12)
As7_10 O6F_10 C18F_10 C13F_10 -5(2)
C16F_10 C17F_10 C18F_10 O6F_10 177(2)
C16F_10 C17F_10 C18F_10 C13F_10 0.0
O5F_10 C13F_10 C18F_10 O6F_10 -1(2)
C14F_10 C13F_10 C18F_10 O6F_10 -177(2)
O5F_10 C13F_10 C18F_10 C17F_10 177(2)
C14F_10 C13F_10 C18F_10 C17F_10 0.0
O2G_11 As8_11 O1G_11 C1G_11 14.6(17)
O3G_11 As8_11 O1G_11 C1G_11 -75.1(16)
O4G_11 As8_11 O1G_11 C1G_11 -165.0(16)
O5G_11 As8_11 O1G_11 C1G_11 107.7(16)
C13G_11 As8_11 O1G_11 C1G_11 99.3(16)
O1G_11 As8_11 O2G_11 C6G_11 -13.6(17)
O6G_11 As8_11 O2G_11 C6G_11 168.5(18)
O3G_11 As8_11 O2G_11 C6G_11 81.2(17)
O5G_11 As8_11 O2G_11 C6G_11 -101.3(17)
C13G_11 As8_11 O2G_11 C6G_11 -128.9(17)
O1G_11 As8_11 O3G_11 C7G_11 -70.5(17)
O2G_11 As8_11 O3G_11 C7G_11 -160.6(18)
O6G_11 As8_11 O3G_11 C7G_11 113.2(18)
O4G_11 As8_11 O3G_11 C7G_11 15.2(18)
C13G_11 As8_11 O3G_11 C7G_11 120(2)
O1G_11 As8_11 O4G_11 C12G_11 76.6(16)
O6G_11 As8_11 O4G_11 C12G_11 -105.5(17)
O3G_11 As8_11 O4G_11 C12G_11 -18.2(16)
O5G_11 As8_11 O4G_11 C12G_11 164.5(16)
C13G_11 As8_11 O4G_11 C12G_11 -168.5(16)
O1G_11 As8_11 O5G_11 C13G_11 -163.9(19)
O2G_11 As8_11 O5G_11 C13G_11 -74(2)
O6G_11 As8_11 O5G_11 C13G_11 12(2)
O4G_11 As8_11 O5G_11 C13G_11 110(2)
O1G_11 As8_11 O5G_11 C14G_11 -150.7(19)
O2G_11 As8_11 O5G_11 C14G_11 -61(2)
O6G_11 As8_11 O5G_11 C14G_11 26(2)
O4G_11 As8_11 O5G_11 C14G_11 123.5(19)
C13G_11 As8_11 O5G_11 C14G_11 13.3(13)
O2G_11 As8_11 O6G_11 C18G_11 83(2)
O3G_11 As8_11 O6G_11 C18G_11 172(2)
O4G_11 As8_11 O6G_11 C18G_11 -98(2)
O5G_11 As8_11 O6G_11 C18G_11 -11(2)
C13G_11 As8_11 O6G_11 C18G_11 -4.0(15)
As8_11 O1G_11 C1G_11 C2G_11 167.2(14)
As8_11 O1G_11 C1G_11 C6G_11 -11.3(19)
O1G_11 C1G_11 C2G_11 C3G_11 -178(2)
C6G_11 C1G_11 C2G_11 C3G_11 0.0
C1G_11 C2G_11 C3G_11 C4G_11 0.0
C2G_11 C3G_11 C4G_11 C5G_11 0.0
C3G_11 C4G_11 C5G_11 C6G_11 0.0
C4G_11 C5G_11 C6G_11 C1G_11 0.0
C4G_11 C5G_11 C6G_11 O2G_11 178(2)
O1G_11 C1G_11 C6G_11 C5G_11 179(2)
C2G_11 C1G_11 C6G_11 C5G_11 0.0
O1G_11 C1G_11 C6G_11 O2G_11 0(2)
C2G_11 C1G_11 C6G_11 O2G_11 -179(2)
As8_11 O2G_11 C6G_11 C5G_11 -168.0(13)
As8_11 O2G_11 C6G_11 C1G_11 10(2)
As8_11 O3G_11 C7G_11 C8G_11 170.2(12)
As8_11 O3G_11 C7G_11 C12G_11 -8(2)
O3G_11 C7G_11 C8G_11 C9G_11 -178(2)
C12G_11 C7G_11 C8G_11 C9G_11 0.0
C7G_11 C8G_11 C9G_11 C10G_11 0.0
C8G_11 C9G_11 C10G_11 C11G_11 0.0
C9G_11 C10G_11 C11G_11 C12G_11 0.0
C10G_11 C11G_11 C12G_11 C7G_11 0.0
C10G_11 C11G_11 C12G_11 O4G_11 -174(2)
O3G_11 C7G_11 C12G_11 C11G_11 178(2)
C8G_11 C7G_11 C12G_11 C11G_11 0.0
O3G_11 C7G_11 C12G_11 O4G_11 -8(2)
C8G_11 C7G_11 C12G_11 O4G_11 174(2)
As8_11 O4G_11 C12G_11 C11G_11 -167.1(12)
As8_11 O4G_11 C12G_11 C7G_11 18.6(19)
As8_11 O5G_11 C13G_11 C14G_11 161.0(19)
As8_11 O5G_11 C13G_11 C18G_11 -11(2)
C14G_11 O5G_11 C13G_11 C18G_11 -171(3)
C14G_11 O5G_11 C13G_11 As8_11 -161.0(19)
O5G_11 C13G_11 C14G_11 C15G_11 -171(3)
C18G_11 C13G_11 C14G_11 C15G_11 0.0
As8_11 C13G_11 C14G_11 C15G_11 -134(5)
C18G_11 C13G_11 C14G_11 O5G_11 171(3)
As8_11 C13G_11 C14G_11 O5G_11 38(4)
C13G_11 C14G_11 C15G_11 C16G_11 0.0
O5G_11 C14G_11 C15G_11 C16G_11 -8(3)
C14G_11 C15G_11 C16G_11 C17G_11 0.0
C15G_11 C16G_11 C17G_11 C18G_11 0.0
C16G_11 C17G_11 C18G_11 C13G_11 0.0
C16G_11 C17G_11 C18G_11 O6G_11 169(3)
O5G_11 C13G_11 C18G_11 C17G_11 172(3)
C14G_11 C13G_11 C18G_11 C17G_11 0.0
As8_11 C13G_11 C18G_11 C17G_11 164.5(19)
O5G_11 C13G_11 C18G_11 O6G_11 2(3)
C14G_11 C13G_11 C18G_11 O6G_11 -170(3)
As8_11 C13G_11 C18G_11 O6G_11 -5.1(18)
As8_11 O6G_11 C18G_11 C17G_11 -161.7(19)
As8_11 O6G_11 C18G_11 C13G_11 7(3)
O6H_12 As9_12 O1H_12 C1H_12 -81(2)
O2H_12 As9_12 O1H_12 C1H_12 10.5(19)
O5H_12 As9_12 O1H_12 C1H_12 -177(2)
O4H_12 As9_12 O1H_12 C1H_12 102(2)
C13H_12 As9_12 O1H_12 C1H_12 -141(2)
O6H_12 As9_12 O2H_12 C6H_12 78.9(18)
O3H_12 As9_12 O2H_12 C6H_12 174.7(16)
O1H_12 As9_12 O2H_12 C6H_12 -11.5(17)
O4H_12 As9_12 O2H_12 C6H_12 -100.3(17)
C13H_12 As9_12 O2H_12 C6H_12 73(3)
O6H_12 As9_12 O3H_12 C7H_12 -166.0(19)
O2H_12 As9_12 O3H_12 C7H_12 102.3(17)
O5H_12 As9_12 O3H_12 C7H_12 -70.2(19)
O4H_12 As9_12 O3H_12 C7H_12 11.4(18)
C13H_12 As9_12 O3H_12 C7H_12 -106.0(19)
O6H_12 As9_12 O5H_12 C13H_12 0(2)
O3H_12 As9_12 O5H_12 C13H_12 -95(2)
O1H_12 As9_12 O5H_12 C13H_12 91(2)
O4H_12 As9_12 O5H_12 C13H_12 180(2)
O2H_12 As9_12 O6H_12 C18H_12 -165(3)
O3H_12 As9_12 O6H_12 C18H_12 104(3)
O1H_12 As9_12 O6H_12 C18H_12 -80(3)
O5H_12 As9_12 O6H_12 C18H_12 11(3)
C13H_12 As9_12 O6H_12 C18H_12 12(2)
As9_12 O1H_12 C1H_12 C2H_12 173.0(11)
As9_12 O1H_12 C1H_12 C6H_12 -8(2)
O1H_12 C1H_12 C2H_12 C3H_12 179(2)
C6H_12 C1H_12 C2H_12 C3H_12 0.0
C1H_12 C2H_12 C3H_12 C4H_12 0.0
C2H_12 C3H_12 C4H_12 C5H_12 0.0
C3H_12 C4H_12 C5H_12 C6H_12 0.0
As9_12 O2H_12 C6H_12 C5H_12 -171.9(12)
As9_12 O2H_12 C6H_12 C1H_12 9.8(18)
C4H_12 C5H_12 C6H_12 O2H_12 -178(2)
C4H_12 C5H_12 C6H_12 C1H_12 0.0
O1H_12 C1H_12 C6H_12 O2H_12 -1(2)
C2H_12 C1H_12 C6H_12 O2H_12 178.5(19)
O1H_12 C1H_12 C6H_12 C5H_12 -179(2)
C2H_12 C1H_12 C6H_12 C5H_12 0.0
As9_12 O3H_12 C7H_12 C8H_12 177.1(11)
As9_12 O3H_12 C7H_12 C12H_12 -16(2)
C12H_12 C7H_12 C8H_12 C9H_12 0.0
O3H_12 C7H_12 C8H_12 C9H_12 167(2)
C7H_12 C8H_12 C9H_12 C10H_12 0.0
C8H_12 C9H_12 C10H_12 C11H_12 0.0
C9H_12 C10H_12 C11H_12 C12H_12 0.0
As9_12 O4H_12 C12H_12 C11H_12 177.0(15)
As9_12 O4H_12 C12H_12 C7H_12 0(2)
C10H_12 C11H_12 C12H_12 O4H_12 -176(3)
C10H_12 C11H_12 C12H_12 C7H_12 0.0
C8H_12 C7H_12 C12H_12 O4H_12 177(2)
O3H_12 C7H_12 C12H_12 O4H_12 11(2)
C8H_12 C7H_12 C12H_12 C11H_12 0.0
O3H_12 C7H_12 C12H_12 C11H_12 -166(3)
As9_12 O5H_12 C13H_12 C14H_12 172.2(16)
As9_12 O5H_12 C13H_12 C18H_12 -14(3)
O5H_12 C13H_12 C14H_12 C15H_12 175(3)
C18H_12 C13H_12 C14H_12 C15H_12 0.0
As9_12 C13H_12 C14H_12 C15H_12 -168(5)
C13H_12 C14H_12 C15H_12 C16H_12 0.0
C14H_12 C15H_12 C16H_12 C17H_12 0.0
C15H_12 C16H_12 C17H_12 C18H_12 0.0
C16H_12 C17H_12 C18H_12 C13H_12 0.0
C16H_12 C17H_12 C18H_12 O6H_12 157(5)
O5H_12 C13H_12 C18H_12 C17H_12 -173(4)
C14H_12 C13H_12 C18H_12 C17H_12 0.0
As9_12 C13H_12 C18H_12 C17H_12 175.7(18)
O5H_12 C13H_12 C18H_12 O6H_12 21(4)
C14H_12 C13H_12 C18H_12 O6H_12 -166(3)
As9_12 C13H_12 C18H_12 O6H_12 9.3(17)
As9_12 O6H_12 C18H_12 C17H_12 -177(3)
As9_12 O6H_12 C18H_12 C13H_12 -17(3)
